data_1559791
loop_
_publ_author_name
'She, Shan'
'Xuan, Weimin'
'Bell, Nicola L.'
'Pow, Robert'
'Ribo, Eduard Garrido'
'Sinclair, Zoe'
'Long, De-Liang'
'Cronin, Leroy'

_publ_section_title
;
 Peptide sequence mediated self-assembly of molybdenum blue nanowheel
 superstructures.
;
_journal_issue 7
_journal_name_full 'Chemical science'
_journal_page_first 2427
_journal_page_last 2432
_journal_paper_doi 10.1039/d0sc06098d
_journal_volume 12
_journal_year 2020
_chemical_formula_sum 'C40 H535 Ce5 Mo122 N20 Na2 O616'
_chemical_formula_weight 23607.11
_space_group_crystal_system orthorhombic
_space_group_IT_number 19
_space_group_name_Hall 'P 2ac 2ab'
_space_group_name_H-M_alt 'P 21 21 21'
_atom_sites_solution_hydrogens geom
_atom_sites_solution_primary direct
_atom_sites_solution_secondary difmap
_audit_creation_method SHELXL-2018/3
_audit_update_record
;
2020-05-28 deposited with the CCDC.	2020-12-14 downloaded from the CCDC.
;
_cell_angle_alpha 90
_cell_angle_beta 90
_cell_angle_gamma 90
_cell_formula_units_Z 4
_cell_length_a 38.1062(17)
_cell_length_b 38.2685(16)
_cell_length_c 46.9136(19)
_cell_measurement_reflns_used 9931
_cell_measurement_temperature 150(2)
_cell_measurement_theta_max 23.7
_cell_measurement_theta_min 2.20
_cell_volume 68413(5)
_computing_cell_refinement Apex2
_computing_data_collection Apex2
_computing_data_reduction Apex2
_computing_molecular_graphics Diamond3
_computing_publication_material WinGX
_computing_structure_refinement 'SHELXL-2018/3 (Sheldrick, 2018)'
_computing_structure_solution 'SHELXS-97 (Sheldrick, 2008)'
_diffrn_ambient_temperature 150(2)
_diffrn_measured_fraction_theta_full 0.999
_diffrn_measured_fraction_theta_max 0.999
_diffrn_measurement_device_type 'Bruker Apex II Quasar'
_diffrn_measurement_method '\w & \f scans'
_diffrn_radiation_type MoK\a
_diffrn_radiation_wavelength 0.71073
_diffrn_reflns_av_R_equivalents 0.0612
_diffrn_reflns_av_unetI/netI 0.0715
_diffrn_reflns_Laue_measured_fraction_full 0.999
_diffrn_reflns_Laue_measured_fraction_max 0.999
_diffrn_reflns_limit_h_max 43
_diffrn_reflns_limit_h_min -43
_diffrn_reflns_limit_k_max 44
_diffrn_reflns_limit_k_min -44
_diffrn_reflns_limit_l_max 53
_diffrn_reflns_limit_l_min -32
_diffrn_reflns_number 435271
_diffrn_reflns_point_group_measured_fraction_full 0.991
_diffrn_reflns_point_group_measured_fraction_max 0.991
_diffrn_reflns_theta_full 24.134
_diffrn_reflns_theta_max 24.134
_diffrn_reflns_theta_min 0.687
_diffrn_source '1uS Microfocus x-ray'
_exptl_absorpt_coefficient_mu 2.590
_exptl_absorpt_correction_T_max 0.745
_exptl_absorpt_correction_T_min 0.608
_exptl_absorpt_correction_type empirical
_exptl_absorpt_process_details 'SADABS-2014/5 - Bruker AXS'
_exptl_crystal_colour blue
_exptl_crystal_density_diffrn 2.292
_exptl_crystal_density_method noe
_exptl_crystal_description block
_exptl_crystal_F_000 45116
_exptl_crystal_size_max 0.100
_exptl_crystal_size_mid 0.100
_exptl_crystal_size_min 0.050
_refine_diff_density_max 2.97
_refine_diff_density_min -1.60
_refine_diff_density_rms 0.34
_refine_ls_abs_structure_details
;
 Flack x determined using 33212 quotients [(I+)-(I-)]/[(I+)+(I-)]
 (Parsons, Flack and Wagner, Acta Cryst. B69 (2013) 249-259).
;
_refine_ls_abs_structure_Flack 0.045(4)
_refine_ls_extinction_method none
_refine_ls_goodness_of_fit_ref 1.086
_refine_ls_hydrogen_treatment constr
_refine_ls_matrix_type full
_refine_ls_number_parameters 5740
_refine_ls_number_reflns 108095
_refine_ls_number_restraints 2886
_refine_ls_restrained_S_all 1.079
_refine_ls_R_factor_all 0.1091
_refine_ls_R_factor_gt 0.0766
_refine_ls_shift/su_max 0.001
_refine_ls_shift/su_mean 0.000
_refine_ls_structure_factor_coef Fsqd
_refine_ls_weighting_details 'w=1/[\s^2^(Fo^2^)+(0.1117P)^2^+2472.3499P] where P=(Fo^2^+2Fc^2^)/3'
_refine_ls_weighting_scheme calc
_refine_ls_wR_factor_gt 0.1927
_refine_ls_wR_factor_ref 0.2314
_reflns_Friedel_coverage 0.894
_reflns_Friedel_fraction_full 0.982
_reflns_Friedel_fraction_max 0.982
_reflns_number_gt 84826
_reflns_number_total 108095
_reflns_threshold_expression 'I > 2\s(I)'
_cod_data_source_file d0sc06098d2.cif
_cod_data_source_block wx8644_sq
_cod_depositor_comments
;
The following automatic conversions were performed:

data item '_atom_sites_solution_primary' value 'direct methods' was
changed to 'direct'.

data item '_atom_sites_solution_secondary' value 'diffmap' was
changed to 'difmap'.

Automatic conversion script
Id: cif_fix_values 7556 2019-12-06 15:28:31Z antanas 

 Adding full bibliography for 1559786--1559791.cif.

 Adding full bibliography for 1559786--1559791.cif.
;
_cod_database_code 1559791
_shelx_shelxl_version_number 2018/3
_shelx_space_group_comment
;
The symmetry employed for this shelxl refinement is uniquely defined
by the following loop, which should always be used as a source of
symmetry information in preference to the above space-group names.
They are only intended as comments.
;
_shelx_estimated_absorpt_t_min 0.782
_shelx_estimated_absorpt_t_max 0.881

loop_
_space_group_symop_operation_xyz
'x, y, z'
'-x+1/2, -y, z+1/2'
'-x, y+1/2, -z+1/2'
'x+1/2, -y+1/2, -z'

loop_
_atom_site_label
_atom_site_type_symbol
_atom_site_fract_x
_atom_site_fract_y
_atom_site_fract_z
_atom_site_U_iso_or_equiv
_atom_site_adp_type
_atom_site_occupancy
_atom_site_site_symmetry_order
_atom_site_calc_flag
_atom_site_refinement_flags_posn
_atom_site_refinement_flags_adp
_atom_site_refinement_flags_occupancy
_atom_site_disorder_assembly
_atom_site_disorder_group
Mo1 Mo 0.73468(9) 0.86239(9) 0.51020(7) 0.0368(8) Uani 1 1 d . . . . .
Mo2 Mo 0.48596(9) 0.84756(9) 0.34251(6) 0.0360(8) Uani 1 1 d . . . . .
Mo3 Mo 0.60623(9) 1.04480(9) 0.32184(7) 0.0356(7) Uani 1 1 d . . . . .
Mo4 Mo 0.89408(7) 0.61186(8) 0.50106(6) 0.0265(7) Uani 1 1 d . . . . .
Mo5 Mo 0.64170(7) 0.68927(8) 0.52440(6) 0.0242(6) Uani 1 1 d . . . . .
Mo6 Mo 0.81116(7) 0.64103(8) 0.48363(6) 0.0273(7) Uani 1 1 d . . . . .
Mo7 Mo 0.77074(8) 0.73975(8) 0.57274(6) 0.0290(7) Uani 1 1 d . . . . .
Mo8 Mo 0.89912(8) 0.67875(9) 0.06512(6) 0.0314(7) Uani 1 1 d . . . . .
Mo9 Mo 0.81129(8) 0.57258(8) -0.00442(6) 0.0279(7) Uani 1 1 d . . . . .
Mo10 Mo 0.72209(9) 0.53415(11) 0.28435(7) 0.0424(9) Uani 1 1 d . . . . .
Mo11 Mo 0.53791(8) 0.97552(9) 0.13700(7) 0.0375(8) Uani 1 1 d . . . . .
Mo12 Mo 0.83627(8) 0.67384(8) 0.55173(6) 0.0285(7) Uani 1 1 d . . . . .
Mo13 Mo 0.88940(8) 0.48292(9) 0.36236(6) 0.0299(7) Uani 1 1 d . . . . .
Mo14 Mo 0.93051(7) 0.57179(8) 0.43631(6) 0.0273(7) Uani 1 1 d . . . . .
Mo15 Mo 0.82560(7) 0.55758(8) 0.50019(6) 0.0251(6) Uani 1 1 d . . . . .
Mo16 Mo 0.68716(8) 0.69664(9) -0.06629(6) 0.0307(7) Uani 1 1 d . . . . .
Mo17 Mo 0.96403(8) 0.52272(9) 0.28594(6) 0.0327(7) Uani 1 1 d . . . . .
Mo18 Mo 0.87906(7) 0.62835(9) -0.00467(6) 0.0295(7) Uani 1 1 d . . . . .
Mo19 Mo 0.56038(8) 0.84042(9) -0.02482(7) 0.0332(7) Uani 1 1 d . . . . .
Mo20 Mo 0.63692(8) 0.75716(8) 0.56672(6) 0.0268(6) Uani 1 1 d . . . . .
Mo21 Mo 0.95316(8) 0.54233(9) 0.36240(6) 0.0306(7) Uani 1 1 d . . . . .
Mo22 Mo 0.53286(8) 0.89209(8) 0.49322(6) 0.0263(6) Uani 1 1 d . . . . .
Mo23 Mo 0.61650(8) 0.77357(9) -0.05839(6) 0.0317(7) Uani 1 1 d . . . . .
Mo24 Mo 0.96101(8) 0.52572(9) 0.20334(6) 0.0312(7) Uani 1 1 d . . . . .
Mo25 Mo 0.58051(8) 0.82600(8) 0.53690(6) 0.0268(6) Uani 1 1 d . . . . .
Mo26 Mo 0.96025(8) 0.71969(9) 0.17831(6) 0.0343(7) Uani 1 1 d . . . . .
Mo27 Mo 0.51887(8) 0.86100(8) 0.42030(6) 0.0290(7) Uani 1 1 d . . . . .
Mo28 Mo 0.70692(8) 0.68015(8) 0.56949(6) 0.0277(7) Uani 1 1 d . . . . .
Mo29 Mo 0.68193(8) 0.64465(8) 0.00523(6) 0.0284(7) Uani 1 1 d . . . . .
Mo30 Mo 0.86543(7) 0.51218(8) 0.43931(6) 0.0269(7) Uani 1 1 d . . . . .
Mo31 Mo 0.88001(7) 0.69595(8) 0.49386(6) 0.0271(7) Uani 1 1 d . . . . .
Mo32 Mo 0.70977(7) 0.74725(8) 0.52102(6) 0.0265(6) Uani 1 1 d . . . . .
Mo33 Mo 0.70521(8) 0.81172(8) 0.57159(6) 0.0295(7) Uani 1 1 d . . . . .
Mo35 Mo 0.75979(8) 0.56232(8) 0.06094(6) 0.0272(7) Uani 1 1 d . . . . .
Mo36 Mo 0.65909(8) 0.93934(9) 0.01781(7) 0.0316(7) Uani 1 1 d . . . . .
Mo37 Mo 0.68389(8) 0.82854(9) -0.06343(6) 0.0302(7) Uani 1 1 d . . . . .
Mo38 Mo 0.89199(8) 0.47185(9) 0.28451(6) 0.0324(7) Uani 1 1 d . . . . .
Mo39 Mo 0.59178(8) 0.74783(8) 0.49231(6) 0.0275(7) Uani 1 1 d . . . . .
Mo40 Mo 0.75371(8) 0.63180(9) -0.04595(6) 0.0297(7) Uani 1 1 d . . . . .
Mo41 Mo 0.96375(8) 0.59281(9) 0.24619(6) 0.0333(7) Uani 1 1 d . . . . .
Mo42 Mo 0.88958(8) 0.47529(9) 0.20536(6) 0.0324(7) Uani 1 1 d . . . . .
Mo43 Mo 0.64647(8) 0.88230(8) 0.54826(6) 0.0302(7) Uani 1 1 d . . . . .
Mo44 Mo 0.94096(8) 0.62089(9) 0.18142(6) 0.0322(7) Uani 1 1 d . . . . .
Mo45 Mo 0.77101(7) 0.61496(8) 0.54603(6) 0.0268(6) Uani 1 1 d . . . . .
Mo46 Mo 0.76984(8) 0.54802(9) 0.43689(6) 0.0324(7) Uani 1 1 d . . . . .
Mo47 Mo 0.57621(8) 0.76035(9) 0.01669(7) 0.0349(8) Uani 1 1 d . . . . .
Mo48 Mo 0.94604(7) 0.55128(9) 0.12869(6) 0.0287(7) Uani 1 1 d . . . . .
Mo49 Mo 0.91849(7) 0.58547(9) 0.05766(6) 0.0292(7) Uani 1 1 d . . . . .
Mo50 Mo 0.69671(7) 0.62993(8) 0.49741(6) 0.0281(7) Uani 1 1 d . . . . .
Mo51 Mo 0.68892(8) 0.76487(9) -0.01543(6) 0.0309(7) Uani 1 1 d . . . . .
Mo52 Mo 0.60114(9) 1.05242(10) 0.19082(7) 0.0391(8) Uani 1 1 d . . . . .
Mo53 Mo 0.47493(8) 0.91858(8) 0.38200(6) 0.0295(7) Uani 1 1 d . . . . .
Mo54 Mo 0.81199(8) 0.50643(8) 0.38495(6) 0.0280(7) Uani 1 1 d . . . . .
Mo55 Mo 0.81640(8) 0.69187(9) -0.05075(6) 0.0309(7) Uani 1 1 d . . . . .
Mo56 Mo 0.86143(8) 0.77098(9) 0.05781(7) 0.0354(8) Uani 1 1 d . . . . .
Mo57 Mo 0.47986(8) 0.96634(10) 0.07592(7) 0.0409(9) Uani 1 1 d . . . . .
Mo58 Mo 0.44871(8) 1.02821(10) 0.30032(7) 0.0387(8) Uani 1 1 d . . . . .
Mo59 Mo 0.59667(8) 0.95126(8) 0.50267(6) 0.0308(7) Uani 1 1 d . . . . .
Mo60 Mo 0.94104(8) 0.74427(9) 0.38706(7) 0.0337(7) Uani 1 1 d . . . . .
Mo61 Mo 0.53786(9) 1.05337(8) 0.37639(7) 0.0349(7) Uani 1 1 d . . . . .
Mo62 Mo 0.67763(8) 0.92560(8) 0.49370(7) 0.0310(7) Uani 1 1 d . . . . .
Mo63 Mo 0.80525(8) 0.77571(9) -0.00655(7) 0.0317(7) Uani 1 1 d . . . . .
Mo64 Mo 0.80962(8) 0.50587(9) 0.31405(6) 0.0340(7) Uani 1 1 d . . . . .
Mo65 Mo 0.65150(8) 0.96474(9) 0.43459(7) 0.0348(7) Uani 1 1 d . . . . .
Mo66 Mo 0.86405(8) 0.58234(8) 0.11291(6) 0.0295(7) Uani 1 1 d . . . . .
Mo67 Mo 0.62431(7) 0.70311(8) -0.01887(6) 0.0287(7) Uani 1 1 d . . . . .
Mo68 Mo 0.85435(8) 0.52537(8) 0.05407(6) 0.0285(7) Uani 1 1 d . . . . .
Mo69 Mo 0.72199(9) 1.00040(10) 0.11827(7) 0.0389(8) Uani 1 1 d . . . . .
Mo70 Mo 0.50074(8) 0.86984(9) 0.09350(7) 0.0346(8) Uani 1 1 d . . . . .
Mo71 Mo 0.88231(8) 0.49103(8) 0.12811(6) 0.0302(7) Uani 1 1 d . . . . .
Mo72 Mo 0.94745(8) 0.61662(9) 0.31324(6) 0.0319(7) Uani 1 1 d . . . . .
Mo73 Mo 0.51923(8) 1.01103(9) 0.26008(7) 0.0364(8) Uani 1 1 d . . . . .
Mo74 Mo 0.90974(8) 0.66512(8) 0.43204(6) 0.0291(7) Uani 1 1 d . . . . .
Mo75 Mo 0.75028(8) 0.75777(9) -0.06915(6) 0.0303(7) Uani 1 1 d . . . . .
Mo76 Mo 0.57757(8) 0.96487(9) 0.01218(7) 0.0353(8) Uani 1 1 d . . . . .
Mo77 Mo 0.51593(9) 1.08309(9) 0.30380(7) 0.0396(8) Uani 1 1 d . . . . .
Mo78 Mo 0.60211(8) 0.66926(8) 0.04487(7) 0.0315(7) Uani 1 1 d . . . . .
Mo79 Mo 0.87427(8) 0.57048(8) 0.37908(6) 0.0303(7) Uani 1 1 d . . . . .
Mo80 Mo 0.87557(8) 0.75869(8) 0.44432(6) 0.0302(7) Uani 1 1 d . . . . .
Mo81 Mo 0.62547(8) 0.89817(9) -0.03693(7) 0.0318(7) Uani 1 1 d . . . . .
Mo82 Mo 0.55017(8) 1.01840(10) 0.07384(7) 0.0385(8) Uani 1 1 d . . . . .
Mo83 Mo 0.82358(8) 0.75981(9) 0.51006(7) 0.0313(7) Uani 1 1 d . . . . .
Mo84 Mo 0.46169(8) 0.92730(10) 0.13570(7) 0.0363(8) Uani 1 1 d . . . . .
Mo85 Mo 0.63638(8) 0.97711(9) 0.07885(7) 0.0337(7) Uani 1 1 d . . . . .
Mo86 Mo 0.72855(9) 0.93714(10) 0.06193(8) 0.0436(9) Uani 1 1 d . . . . .
Mo87 Mo 0.79378(7) 0.65733(9) 0.01419(6) 0.0283(7) Uani 1 1 d . . . . .
Mo88 Mo 0.58062(9) 1.07478(9) 0.25811(7) 0.0374(8) Uani 1 1 d . . . . .
Mo89 Mo 0.80374(8) 0.51594(8) 0.10970(6) 0.0280(7) Uani 1 1 d . . . . .
Mo90 Mo 0.80507(8) 0.50929(10) 0.17993(6) 0.0371(8) Uani 1 1 d . . . . .
Mo91 Mo 0.66031(9) 1.04156(10) 0.25413(7) 0.0399(8) Uani 1 1 d . . . . .
Mo92 Mo 0.52607(9) 1.06130(9) 0.14259(7) 0.0389(8) Uani 1 1 d . . . . .
Mo93 Mo 0.94635(9) 0.67723(9) 0.24935(6) 0.0371(8) Uani 1 1 d . . . . .
Mo94 Mo 0.92977(9) 0.75494(9) 0.11280(7) 0.0389(8) Uani 1 1 d . . . . .
Mo95 Mo 0.51181(9) 1.08749(9) 0.21755(7) 0.0399(8) Uani 1 1 d . . . . .
Mo96 Mo 0.46558(8) 1.00319(9) 0.37437(7) 0.0351(8) Uani 1 1 d . . . . .
Mo97 Mo 0.61548(8) 0.65798(8) 0.46061(7) 0.0297(7) Uani 1 1 d . . . . .
Mo98 Mo 0.88656(8) 0.54681(9) 0.24452(7) 0.0347(7) Uani 1 1 d . . . . .
Mo99 Mo 0.71417(8) 0.87558(9) -0.00023(7) 0.0345(7) Uani 1 1 d . . . . .
M1 Mo 0.56585(9) 1.00643(8) 0.44311(7) 0.0327(7) Uani 1 1 d . . . . .
M2 Mo 0.55163(8) 0.96515(9) 0.38351(7) 0.0335(7) Uani 1 1 d . . . . .
M3 Mo 0.49665(10) 0.77001(9) 0.38964(7) 0.0428(9) Uani 1 1 d . . . . .
M4 Mo 0.49559(8) 0.95525(8) 0.44260(6) 0.0294(7) Uani 1 1 d . . . . .
M5 Mo 0.46271(9) 0.93453(9) 0.31326(7) 0.0369(8) Uani 1 1 d . . . . .
M6 Mo 0.73120(8) 0.52878(9) 0.36389(7) 0.0342(7) Uani 1 1 d . . . . .
M7 Mo 0.70131(9) 1.04556(10) 0.18162(7) 0.0414(8) Uani 1 1 d . . . . .
M8 Mo 0.74534(9) 0.92514(10) 0.44813(7) 0.0412(8) Uani 1 1 d . . . . .
M9 Mo 0.53514(11) 0.70319(10) 0.43443(8) 0.0292(8) Uani 0.85 1 d . . P A 1
M9' Mo 0.5571(9) 0.7087(8) 0.4230(6) 0.058(8) Uani 0.15 1 d . . P A 2
M10 Mo 0.59526(8) 0.87903(9) 0.03507(7) 0.0363(8) Uani 1 1 d . . . . .
M11 Mo 0.46667(10) 0.85180(10) 0.17118(7) 0.0432(9) Uani 1 1 d . . . . .
M12 Mo 0.97273(9) 0.71426(10) 0.31980(7) 0.0398(8) Uani 1 1 d . . . . .
M13 Mo 0.61529(8) 0.86308(8) 0.47914(6) 0.0290(7) Uani 1 1 d . . . . .
M14 Mo 0.45380(8) 1.01129(10) 0.14673(7) 0.0403(8) Uani 1 1 d . . . . .
M15 Mo 0.44413(9) 1.03243(10) 0.22249(7) 0.0413(9) Uani 1 1 d . . . . .
M16 Mo 0.52514(10) 0.71394(10) 0.07710(8) 0.0481(9) Uani 1 1 d . . . . .
M17' Mo 0.7220(6) 0.9605(7) 0.3767(5) 0.037(5) Uani 0.15 1 d . . P B 2
M17 Mo 0.73045(11) 0.98099(14) 0.38641(10) 0.0421(10) Uani 0.85 1 d . . P B 1
M18 Mo 0.45457(10) 0.93954(10) 0.20596(7) 0.0459(9) Uani 1 1 d . . . . .
M19 Mo 0.72497(10) 0.53790(13) 0.13420(7) 0.0558(12) Uani 1 1 d . . . . .
M20 Mo 0.86292(7) 0.71138(9) 0.00621(6) 0.0290(7) Uani 1 1 d . . . . .
M21 Mo 0.51457(8) 0.90524(10) 0.02184(7) 0.0360(8) Uani 1 1 d . . . . .
M24 Mo 0.50714(13) 0.78040(11) 0.12829(8) 0.0593(11) Uani 1 1 d . . . . .
M25 Mo 0.71466(13) 0.52579(19) 0.21112(11) 0.0427(13) Uani 0.85 1 d D . P C 1
M26 Mo 0.69910(16) 1.0133(2) 0.32069(13) 0.0539(16) Uani 0.75 1 d . . P B 1
M25' Mo 0.7197(7) 0.5454(8) 0.2141(5) 0.025(6) Uani 0.15 1 d . . P C 2
M26' Mo 0.7070(4) 1.0332(4) 0.3252(3) 0.024(3) Uani 0.25 1 d . . P B 2
Ce1 Ce 0.66432(5) 0.56736(5) 0.42945(4) 0.0265(4) Uani 1 1 d . . . D 1
Ce2 Ce 0.65309(5) 0.57812(5) 0.07225(4) 0.0233(4) Uani 1 1 d . . . E 1
Ce3 Ce 0.81026(5) 0.86739(6) 0.04021(4) 0.0327(5) Uani 1 1 d . . . F 1
Ce4 Ce 0.82898(5) 0.85492(6) 0.46724(4) 0.0316(5) Uani 1 1 d . . . G 1
Ce5 Ce 0.44374(7) 0.85343(6) 0.25894(4) 0.0438(6) Uani 1 1 d . . . H 1
O1 O 0.9431(6) 0.7818(6) 0.3679(5) 0.034(6) Uani 1 1 d . U . I 1
O2 O 0.8937(5) 0.7259(6) 0.3635(4) 0.022(5) Uani 1 1 d . U . J 1
O3 O 0.9743(6) 0.7479(6) 0.4103(5) 0.031(5) Uani 1 1 d . U . K 1
O4 O 0.9272(6) 0.6918(6) 0.4058(5) 0.029(5) Uiso 1 1 d . . . L 1
O5 O 0.9022(6) 0.7589(6) 0.4127(4) 0.026(5) Uani 1 1 d . U . M 1
O6 O 0.9149(5) 0.7223(6) 0.3193(4) 0.022(5) Uani 1 1 d . U . N 1
O7 O 0.9789(7) 0.7575(6) 0.3134(5) 0.039(6) Uani 1 1 d . U . O 1
O8 O 1.0142(8) 0.6960(8) 0.3181(6) 0.059(8) Uani 1 1 d . U . P 1
O9 O 0.9519(6) 0.6611(6) 0.3250(4) 0.026(5) Uani 1 1 d . U . Q 1
O10 O 0.9591(7) 0.7031(6) 0.2789(4) 0.034(6) Uani 1 1 d . U . R 1
O11 O 0.9024(6) 0.6737(6) 0.2553(5) 0.031(5) Uani 1 1 d . U . S 1
O12 O 1.0090(6) 0.6783(7) 0.2430(5) 0.044(7) Uani 1 1 d . U . T 1
O13 O 0.9640(5) 0.7157(5) 0.3591(4) 0.019(4) Uani 1 1 d . U . U 1
O14 O 0.9306(6) 0.6215(5) 0.4272(4) 0.022(5) Uani 1 1 d . U . V 1
O15 O 0.8689(5) 0.6569(5) 0.4209(4) 0.022(5) Uani 1 1 d . U . W 1
O16 O 0.9646(5) 0.6739(6) 0.4538(4) 0.022(5) Uani 1 1 d . U . X 1
O17 O 0.9732(5) 0.5641(5) 0.4395(4) 0.017(4) Uani 1 1 d . U . Y 1
O18 O 0.9251(5) 0.5641(6) 0.3945(4) 0.021(5) Uani 1 1 d . U . Z 1
O19 O 0.8719(4) 0.5728(5) 0.4224(4) 0.010(4) Uani 1 1 d . U . A 1
O20 O 0.9120(5) 0.5246(6) 0.4412(4) 0.027(5) Uani 1 1 d . U . B 1
O21 O 0.9927(5) 0.5403(6) 0.3785(5) 0.027(5) Uani 1 1 d . U . C 1
O22 O 0.8786(5) 0.6139(5) 0.3684(4) 0.020(5) Uani 1 1 d . U . D 1
O23 O 0.9541(5) 0.5896(6) 0.3442(4) 0.023(5) Uani 1 1 d . U . E 1
O24 O 0.9040(5) 0.6115(5) 0.3080(4) 0.018(4) Uani 1 1 d . U . F 1
O25 O 1.0081(6) 0.6169(6) 0.3163(5) 0.032(6) Uani 1 1 d . U . G 1
O26 O 0.9603(6) 0.6330(7) 0.2726(5) 0.034(6) Uani 1 1 d . U . H 1
O27 O 0.9612(5) 0.5738(5) 0.2865(4) 0.020(5) Uiso 1 1 d . . . I 1
O28 O 0.9526(5) 0.6349(6) 0.2227(4) 0.021(5) Uani 1 1 d . U . J 1
O29 O 1.0073(6) 0.5895(5) 0.2451(4) 0.021(5) Uani 1 1 d . U . K 1
O30 O 1.0061(6) 0.5146(7) 0.2799(5) 0.035(6) Uani 1 1 d . U . L 1
O31 O 0.9057(5) 0.5888(6) 0.2486(4) 0.022(5) Uani 1 1 d . U . M 1
O32 O 0.9628(6) 0.5249(6) 0.3254(4) 0.025(5) Uani 1 1 d . U . N 1
O33 O 0.8949(5) 0.5442(5) 0.3498(4) 0.020(5) Uani 1 1 d . U . O 1
O34 O 0.9338(5) 0.4955(6) 0.3732(4) 0.022(5) Uiso 1 1 d . . . P 1
O35 O 0.8293(5) 0.5618(5) 0.3754(4) 0.018(4) Uani 1 1 d . U . Q 1
O36 O 0.7606(6) 0.5837(6) 0.3595(5) 0.036(6) Uani 1 1 d . U . R 1
O37 O 0.8243(6) 0.5476(7) 0.3121(5) 0.034(6) Uani 1 1 d . U . S 1
O38 O 0.9002(5) 0.5322(5) 0.2855(4) 0.016(4) Uiso 1 1 d . . . T 1
O39 O 0.9417(6) 0.4797(6) 0.2800(4) 0.026(5) Uani 1 1 d . U . U 1
O40 O 0.9523(5) 0.5397(5) 0.2457(4) 0.014(4) Uiso 1 1 d . . . V 1
O41 O 0.8434(5) 0.5542(5) 0.2455(4) 0.017(4) Uani 1 1 d . U . W 1
O42 O 0.8847(5) 0.4920(5) 0.2458(4) 0.015(4) Uani 1 1 d . U . X 1
O43 O 0.8974(5) 0.5354(5) 0.2071(4) 0.018(4) Uani 1 1 d . U . Y 1
O44 O 0.8425(5) 0.4835(5) 0.2916(4) 0.019(4) Uani 1 1 d . U . Z 1
O45 O 0.8986(5) 0.4721(5) 0.3246(4) 0.014(4) Uiso 1 1 d . . . A 1
O46 O 0.7699(5) 0.5049(6) 0.2946(4) 0.023(5) Uani 1 1 d . U . B 1
O47 O 0.6797(6) 0.5483(7) 0.2805(5) 0.034(6) Uani 1 1 d . U . C 1
O48 O 0.7940(7) 0.4490(7) 0.3240(5) 0.040(6) Uani 1 1 d . U . D 1
O49 O 0.7288(6) 0.5111(7) 0.2483(5) 0.033(6) Uani 1 1 d . U . C 1
O50 O 0.7206(5) 0.5381(6) 0.3272(4) 0.022(5) Uani 1 1 d . U . E 1
O51 O 0.7813(5) 0.5131(6) 0.3509(4) 0.018(4) Uani 1 1 d . U . F 1
O52 O 0.8407(5) 0.4945(5) 0.3502(4) 0.019(5) Uani 1 1 d . U . G 1
O53 O 0.8854(5) 0.4433(6) 0.3774(4) 0.023(5) Uiso 1 1 d . . . H 1
O54 O 0.8652(5) 0.5101(5) 0.3958(4) 0.018(4) Uani 1 1 d . U . I 1
O55 O 0.8171(5) 0.5220(5) 0.4254(4) 0.015(4) Uani 1 1 d . U . J 1
O56 O 0.8652(5) 0.4687(5) 0.4450(4) 0.021(5) Uiso 1 1 d . . . K 1
O57 O 0.7659(5) 0.5256(5) 0.3971(4) 0.009(4) Uiso 1 1 d . . . L 1
O58 O 0.7017(5) 0.5546(6) 0.3832(4) 0.023(5) Uani 1 1 d . U . D 1
O59 O 0.7149(6) 0.4885(7) 0.3690(5) 0.035(6) Uani 1 1 d . U . M 1
O61 O 0.8062(5) 0.4640(5) 0.3937(4) 0.022(5) Uani 1 1 d . U . N 1
O62 O 0.8905(6) 0.4285(6) 0.2764(5) 0.032(6) Uani 1 1 d . U . O 1
O63 O 0.8901(6) 0.4332(6) 0.2122(4) 0.027(5) Uani 1 1 d . U . P 1
O64 O 0.9402(5) 0.4809(6) 0.2082(5) 0.028(5) Uani 1 1 d . U . Q 1
O65 O 1.0031(6) 0.5168(6) 0.2073(4) 0.031(5) Uani 1 1 d . U . R 1
O66 O 0.9572(5) 0.5775(5) 0.2056(4) 0.017(4) Uani 1 1 d . U . S 1
O67 O 0.8978(6) 0.6123(6) 0.1864(5) 0.028(5) Uani 1 1 d . U . T 1
O68 O 1.0015(7) 0.6251(8) 0.1770(6) 0.048(7) Uani 1 1 d . U . U 1
O69 O 0.9422(5) 0.6657(6) 0.1715(4) 0.022(5) Uani 1 1 d . U . V 1
O70 O 0.9488(5) 0.5951(6) 0.1486(4) 0.022(5) Uani 1 1 d . U . W 1
O71 O 0.9572(5) 0.5292(5) 0.1639(4) 0.014(4) Uiso 1 1 d . . . X 1
O72 O 0.8188(6) 0.5505(6) 0.1827(4) 0.030(5) Uani 1 1 d . U . Y 1
O73 O 0.8394(5) 0.4852(6) 0.2001(4) 0.021(5) Uani 1 1 d . U . Z 1
O74 O 0.7656(6) 0.5080(7) 0.2007(5) 0.039(6) Uani 1 1 d . U . C 1
O75 O 0.8933(5) 0.4787(5) 0.1643(4) 0.017(4) Uani 1 1 d . U . A 1
O76 O 0.7102(7) 0.5279(9) 0.1686(6) 0.057(8) Uani 1 1 d . U . C 1
O77 O 0.7741(5) 0.5176(5) 0.1441(4) 0.022(5) Uiso 1 1 d . . . B 1
O78 O 0.8350(5) 0.5008(5) 0.1427(4) 0.017(4) Uani 1 1 d . U . C 1
O79 O 0.8871(5) 0.5520(5) 0.1437(4) 0.016(4) Uiso 1 1 d . . . D 1
O80 O 0.9838(6) 0.5516(7) 0.1111(5) 0.031(5) Uani 1 1 d . U . E 1
O81 O 0.8787(6) 0.4530(6) 0.1119(5) 0.031(5) Uani 1 1 d . U . F 1
O82 O 0.9268(5) 0.5065(5) 0.1157(4) 0.016(4) Uiso 1 1 d . . . G 1
O83 O 0.4487(5) 0.9779(6) 0.2988(4) 0.023(5) Uani 1 1 d . U . H 1
O84 O 0.8674(5) 0.6237(5) 0.1270(4) 0.023(5) Uani 1 1 d . U . I 1
O85 O 0.9166(5) 0.5759(5) 0.0995(4) 0.017(4) Uani 1 1 d . U . J 1
O86 O 0.8205(5) 0.5690(5) 0.1214(4) 0.012(4) Uiso 1 1 d . . . K 1
O87 O 0.8556(5) 0.5206(5) 0.0971(4) 0.011(4) Uiso 1 1 d . . . L 1
O88 O 0.7502(7) 0.5820(7) 0.1481(5) 0.046(7) Uani 1 1 d . U . M 1
O89 O 0.6931(6) 0.5615(6) 0.1170(4) 0.026(5) Uani 1 1 d . U . E 1
O90 O 0.7584(5) 0.5396(5) 0.1003(4) 0.015(4) Uiso 1 1 d . . . N 1
O91 O 0.7955(6) 0.4759(6) 0.0992(5) 0.027(5) Uani 1 1 d . U . O 1
O92 O 0.8074(5) 0.5350(5) 0.0695(4) 0.014(4) Uiso 1 1 d . . . P 1
O93 O 0.8608(6) 0.5855(6) 0.0726(4) 0.027(5) Uani 1 1 d . U . Q 1
O94 O 0.9027(6) 0.7243(6) 0.1791(5) 0.030(5) Uani 1 1 d . U . R 1
O95 O 0.9533(6) 0.7231(6) 0.1382(5) 0.029(5) Uani 1 1 d . U . S 1
O96 O 0.9297(7) 0.7902(7) 0.1355(5) 0.042(6) Uani 1 1 d . U . T 1
O97 O 0.9640(8) 0.7629(8) 0.0897(6) 0.054(8) Uani 1 1 d . U . U 1
O98 O 0.8836(6) 0.7334(6) 0.1343(5) 0.031(5) Uani 1 1 d . U . V 1
O99 O 0.9199(6) 0.7044(6) 0.0910(5) 0.029(5) Uani 1 1 d . U . W 1
O101 O 0.8557(6) 0.4823(6) 0.0462(5) 0.030(5) Uani 1 1 d . U . X 1
O102 O 0.9015(5) 0.5383(5) 0.0511(4) 0.019(4) Uani 1 1 d . U . Y 1
O103 O 0.9619(6) 0.5778(6) 0.0529(4) 0.026(5) Uani 1 1 d . U . Z 1
O104 O 0.8595(6) 0.6714(6) 0.0794(4) 0.027(5) Uani 1 1 d . U . A 1
O105 O 0.9500(6) 0.6881(7) 0.0388(5) 0.032(5) Uani 1 1 d . U . B 1
O106 O 0.8395(5) 0.5458(6) 0.0202(4) 0.017(4) Uani 1 1 d . U . C 1
O107 O 0.7457(5) 0.5047(5) 0.0482(4) 0.022(5) Uani 1 1 d . U . D 1
O108 O 0.7736(6) 0.6014(6) 0.0746(4) 0.029(5) Uani 1 1 d . U . E 1
O109 O 0.7735(5) 0.5656(5) 0.0236(4) 0.015(4) Uani 1 1 d . U . F 1
O110 O 0.7154(6) 0.5655(6) 0.0595(4) 0.024(5) Uiso 1 1 d . . . E 1
O111 O 0.6508(7) 0.5140(6) 0.0868(5) 0.038(6) Uani 1 1 d . U . E 1
O112 O 0.6195(7) 0.5859(8) 0.1179(5) 0.046(7) Uani 1 1 d . U . E 1
O113 O 0.6470(6) 0.5445(6) 0.0269(5) 0.029(5) Uani 1 1 d . U . E 1
O114 O 0.5921(6) 0.5528(6) 0.0654(5) 0.033(6) Uani 1 1 d . U . E 1
O115 O 0.6748(6) 0.6152(6) 0.0324(4) 0.024(5) Uiso 1 1 d . . . E 1
O116 O 0.6118(6) 0.6259(6) 0.0567(5) 0.027(5) Uani 1 1 d . U . E 1
O117 O 0.8004(6) 0.5453(5) -0.0305(4) 0.023(5) Uani 1 1 d . U . G 1
O118 O 0.8286(5) 0.6194(6) 0.0248(4) 0.026(5) Uani 1 1 d . U . H 1
O119 O 0.8524(5) 0.5927(5) -0.0216(4) 0.015(4) Uani 1 1 d . U . I 1
O120 O 0.9020(5) 0.6011(5) 0.0205(4) 0.013(4) Uiso 1 1 d . . . J 1
O121 O 0.6533(5) 0.6048(5) -0.0244(4) 0.016(4) Uani 1 1 d . U . K 1
O122 O 0.7188(5) 0.6280(5) -0.0167(4) 0.018(4) Uani 1 1 d . U . L 1
O123 O 0.7008(5) 0.6779(5) 0.0222(4) 0.020(5) Uani 1 1 d . U . M 1
O124 O 0.6315(5) 0.6650(5) 0.0093(4) 0.019(5) Uani 1 1 d . U . N 1
O125 O 0.5925(5) 0.7093(6) 0.0141(4) 0.024(5) Uani 1 1 d . U . O 1
O126 O 0.6309(5) 0.6949(5) 0.0626(4) 0.021(5) Uani 1 1 d . U . P 1
O127 O 0.5646(6) 0.6400(6) 0.0152(5) 0.032(6) Uani 1 1 d . U . Q 1
O128 O 0.5970(6) 0.6827(6) -0.0415(5) 0.030(5) Uani 1 1 d . U . R 1
O129 O 0.6623(4) 0.7353(5) 0.0042(4) 0.008(4) Uiso 1 1 d . . . S 1
O130 O 0.6668(5) 0.6776(6) -0.0306(4) 0.025(5) Uani 1 1 d . U . T 1
O131 O 0.7220(5) 0.6626(6) -0.0650(4) 0.023(5) Uani 1 1 d . U . U 1
O132 O 0.7502(5) 0.5946(6) -0.0634(5) 0.026(5) Uani 1 1 d . U . V 1
O133 O 0.7856(6) 0.6148(6) -0.0144(5) 0.033(6) Uani 1 1 d . U . W 1
O134 O 0.7717(5) 0.6788(5) -0.0178(4) 0.018(4) Uani 1 1 d . U . X 1
O135 O 0.8167(5) 0.6938(6) 0.0294(5) 0.024(5) Uani 1 1 d . U . Y 1
O136 O 0.7946(5) 0.6509(6) -0.0640(4) 0.021(5) Uani 1 1 d . U . Z 1
O137 O 0.8435(6) 0.6671(6) -0.0174(4) 0.026(5) Uani 1 1 d . U . A 1
O138 O 0.8849(5) 0.6680(6) 0.0231(4) 0.018(4) Uani 1 1 d . U . B 1
O139 O 0.9104(6) 0.6365(6) -0.0285(5) 0.029(5) Uani 1 1 d . U . C 1
O140 O 0.8843(5) 0.7239(6) 0.0441(4) 0.022(5) Uani 1 1 d . U . D 1
O141 O 0.6605(7) 0.6812(6) -0.0915(5) 0.036(6) Uani 1 1 d . U . E 1
O142 O 0.6527(5) 0.7334(5) -0.0492(4) 0.015(4) Uani 1 1 d . U . F 1
O143 O 0.7139(5) 0.7829(6) 0.0100(4) 0.020(5) Uani 1 1 d . U . G 1
O144 O 0.7226(6) 0.7271(6) -0.0322(4) 0.022(5) Uani 1 1 d . U . H 1
O145 O 0.7766(5) 0.7551(6) 0.0164(4) 0.022(5) Uani 1 1 d . U . I 1
O146 O 0.8270(5) 0.7526(5) 0.0723(4) 0.021(5) Uani 1 1 d . U . J 1
O147 O 0.8920(7) 0.7707(6) 0.0875(5) 0.034(6) Uani 1 1 d . U . K 1
O148 O 0.8512(5) 0.6944(6) -0.0730(5) 0.030(5) Uani 1 1 d . U . L 1
O149 O 0.9128(7) 0.7906(7) 0.0335(5) 0.043(6) Uani 1 1 d . U . M 1
O150 O 0.7848(5) 0.7210(6) -0.0693(5) 0.027(5) Uani 1 1 d . U . N 1
O151 O 0.8497(6) 0.7940(6) -0.0378(4) 0.031(5) Uani 1 1 d . U . O 1
O152 O 0.8484(5) 0.7598(5) 0.0172(4) 0.018(4) Uiso 1 1 d . . . P 1
O153 O 0.8480(6) 0.8148(5) 0.0554(4) 0.026(5) Uani 1 1 d . U . F 1
O154 O 0.8081(5) 0.8180(5) 0.0066(4) 0.023(5) Uani 1 1 d . U . F 1
O155 O 0.7610(5) 0.7815(5) -0.0973(4) 0.022(5) Uani 1 1 d . U . Q 1
O156 O 0.7787(5) 0.7785(6) -0.0391(4) 0.022(5) Uani 1 1 d . U . R 1
O157 O 0.8269(5) 0.7285(6) -0.0214(4) 0.019(5) Uani 1 1 d . U . S 1
O158 O 0.7142(5) 0.7302(5) -0.0861(4) 0.017(4) Uiso 1 1 d . . . T 1
O159 O 0.7110(5) 0.7857(5) -0.0532(4) 0.019(4) Uiso 1 1 d . . . U 1
O160 O 0.6490(6) 0.7986(6) -0.0796(5) 0.029(5) Uani 1 1 d . U . V 1
O161 O 0.6562(5) 0.7985(5) -0.0261(4) 0.018(4) Uiso 1 1 d . . . W 1
O162 O 0.5948(6) 0.7514(6) -0.0842(5) 0.028(5) Uani 1 1 d . U . X 1
O163 O 0.6127(6) 0.7771(6) 0.0319(5) 0.028(5) Uani 1 1 d . U . Y 1
O164 O 0.5306(6) 0.7366(6) -0.0105(5) 0.035(6) Uani 1 1 d . U . Z 1
O165 O 0.5497(7) 0.7495(8) 0.0468(6) 0.052(7) Uani 1 1 d . U . A 1
O166 O 0.5607(6) 0.6805(6) 0.0600(5) 0.026(5) Uani 1 1 d . U . B 1
O167 O 0.5742(7) 0.7279(7) 0.1021(6) 0.044(7) Uani 1 1 d . U . C 1
O168 O 0.5108(6) 0.7573(7) 0.0913(5) 0.035(6) Uani 1 1 d . U . D 1
O169 O 0.5564(6) 0.8007(6) 0.0019(5) 0.033(6) Uani 1 1 d . U . E 1
O170 O 0.5874(5) 0.8090(5) -0.0490(4) 0.018(4) Uiso 1 1 d . . . F 1
O171 O 0.6936(7) 0.8479(6) 0.0234(5) 0.036(6) Uani 1 1 d . U . G 1
O172 O 0.6498(5) 0.8638(5) -0.0571(4) 0.018(4) Uiso 1 1 d . . . H 1
O173 O 0.7327(7) 0.9186(7) -0.0324(6) 0.044(7) Uani 1 1 d . U . I 1
O174 O 0.7047(6) 0.8415(6) -0.0933(4) 0.029(5) Uani 1 1 d . U . J 1
O175 O 0.7115(5) 0.8521(6) -0.0333(4) 0.024(5) Uani 1 1 d . U . K 1
O176 O 0.7588(6) 0.8739(6) 0.0091(5) 0.033(6) Uani 1 1 d . U . F 1
O177 O 0.7615(7) 0.9060(7) 0.0624(5) 0.039(6) Uani 1 1 d . U . F 1
O178 O 0.7067(5) 0.9184(6) 0.0244(5) 0.028(5) Uani 1 1 d . U . L 1
O179 O 0.7490(5) 0.9722(5) 0.0438(4) 0.019(5) Uani 1 1 d . U . M 1
O181 O 0.6281(6) 0.9323(6) -0.0592(4) 0.026(5) Uani 1 1 d . U . N 1
O182 O 0.5815(5) 0.8806(5) -0.0435(4) 0.016(4) Uani 1 1 d . U . O 1
O184 O 0.6119(5) 0.8522(5) -0.0001(4) 0.016(4) Uani 1 1 d . U . P 1
O185 O 0.5206(5) 0.8398(6) -0.0398(5) 0.024(5) Uani 1 1 d . U . Q 1
O186 O 0.6005(6) 0.7491(5) -0.0236(4) 0.023(5) Uani 1 1 d . U . R 1
O187 O 0.6372(5) 0.8945(5) 0.0433(4) 0.017(4) Uani 1 1 d . U . S 1
O188 O 0.6934(6) 0.8944(6) 0.0810(5) 0.033(6) Uani 1 1 d . U . T 1
O189 O 0.5515(5) 0.8698(5) 0.0092(4) 0.020(5) Uiso 1 1 d . . . U 1
O190 O 0.5881(6) 0.8477(6) 0.0590(5) 0.027(5) Uani 1 1 d . U . V 1
O191 O 0.6109(5) 0.9256(5) -0.0010(4) 0.018(4) Uiso 1 1 d . . . W 1
O192 O 0.5869(6) 0.9913(6) -0.0152(5) 0.030(5) Uani 1 1 d . U . X 1
O193 O 0.6701(5) 0.9722(6) -0.0032(4) 0.026(5) Uani 1 1 d . U . Y 1
O194 O 0.7275(5) 0.9546(6) 0.0978(5) 0.030(5) Uani 1 1 d . U . Z 1
O195 O 0.6767(5) 0.9561(5) 0.0557(4) 0.022(5) Uani 1 1 d . U . A 1
O196 O 0.6213(5) 0.9659(5) 0.0361(4) 0.020(5) Uani 1 1 d . U . B 1
O197 O 0.5388(6) 0.9416(6) -0.0002(4) 0.029(5) Uani 1 1 d . U . C 1
O198 O 0.5672(5) 0.9160(6) 0.0448(5) 0.027(5) Uani 1 1 d . U . D 1
O199 O 0.4819(6) 0.8939(6) 0.0010(5) 0.030(5) Uani 1 1 d . U . E 1
O200 O 0.5048(5) 0.8746(6) 0.0546(4) 0.025(5) Uani 1 1 d . U . F 1
O201 O 0.5403(6) 0.8822(6) 0.1037(5) 0.029(5) Uani 1 1 d . U . G 1
O202 O 0.4410(8) 0.8640(8) 0.0818(6) 0.057(8) Uani 1 1 d . U . H 1
O203 O 0.6191(5) 0.9399(6) 0.0930(4) 0.023(5) Uiso 1 1 d . . . I 1
O204 O 0.4951(5) 0.9422(6) 0.0441(5) 0.026(5) Uani 1 1 d . U . J 1
O205 O 0.6552(6) 1.0287(6) 0.0555(5) 0.028(5) Uani 1 1 d . U . K 1
O206 O 0.7628(7) 1.0002(7) 0.1321(5) 0.042(6) Uani 1 1 d . U . L 1
O207 O 0.6672(6) 0.9900(6) 0.1052(5) 0.028(5) Uani 1 1 d . U . M 1
O208 O 0.5580(5) 0.9939(6) 0.0381(4) 0.025(5) Uani 1 1 d . U . N 1
O209 O 0.5989(6) 1.0077(6) 0.0822(5) 0.031(5) Uani 1 1 d . U . O 1
O210 O 0.5509(6) 1.0593(7) 0.0655(5) 0.035(6) Uani 1 1 d . U . P 1
O211 O 0.5013(6) 1.0096(6) 0.0693(5) 0.033(6) Uani 1 1 d . U . Q 1
O212 O 0.5393(5) 0.9636(6) 0.0945(4) 0.022(5) Uani 1 1 d . U . R 1
O213 O 0.7421(6) 1.0323(7) 0.1893(5) 0.034(6) Uani 1 1 d . U . S 1
O214 O 0.6995(6) 1.0331(7) 0.1416(5) 0.037(6) Uani 1 1 d . U . T 1
O215 O 0.6784(7) 0.9922(6) 0.1876(5) 0.036(6) Uani 1 1 d . U . U 1
O216 O 0.5430(5) 1.0235(6) 0.1163(5) 0.028(5) Uani 1 1 d . U . V 1
O217 O 0.5796(5) 0.9708(5) 0.1481(4) 0.018(4) Uani 1 1 d . U . W 1
O218 O 0.4369(5) 0.9718(6) 0.0698(5) 0.031(5) Uani 1 1 d . U . X 1
O219 O 0.4809(6) 0.9208(6) 0.0967(5) 0.031(5) Uani 1 1 d . U . Y 1
O220 O 0.4744(5) 0.8788(5) 0.1325(4) 0.021(5) Uiso 1 1 d . . . Z 1
O221 O 0.4766(6) 0.9761(7) 0.1195(5) 0.041(6) Uani 1 1 d . U . A 1
O222 O 0.5184(6) 0.9356(6) 0.1468(5) 0.027(5) Uani 1 1 d . U . B 1
O223 O 0.4196(6) 0.9273(7) 0.1250(5) 0.039(6) Uani 1 1 d . U . C 1
O224 O 0.5222(7) 0.8731(7) 0.1750(5) 0.041(6) Uani 1 1 d . U . D 1
O225 O 0.4542(5) 0.9647(6) 0.1650(4) 0.025(5) Uani 1 1 d . U . E 1
O226 O 0.4560(5) 0.9040(6) 0.1729(4) 0.025(5) Uani 1 1 d . U . F 1
O227 O 0.4978(6) 0.9394(6) 0.2087(5) 0.031(5) Uani 1 1 d . U . G 1
O228 O 0.4160(6) 1.0149(6) 0.1288(4) 0.027(5) Uani 1 1 d . U . H 1
O229 O 0.5165(6) 1.0060(6) 0.1623(5) 0.030(5) Uani 1 1 d . U . I 1
O230 O 0.4774(6) 1.0495(7) 0.1320(5) 0.034(6) Uani 1 1 d . U . J 1
O231 O 0.5305(6) 1.0968(6) 0.1213(5) 0.032(6) Uani 1 1 d . U . K 1
O232 O 0.5736(6) 1.0595(6) 0.1605(5) 0.031(5) Uani 1 1 d . U . L 1
O233 O 0.4439(5) 1.0305(6) 0.1812(4) 0.024(5) Uani 1 1 d . U . M 1
O234 O 0.5917(6) 1.0116(6) 0.1982(4) 0.026(5) Uani 1 1 d . U . N 1
O235 O 0.5111(5) 1.0804(6) 0.1770(4) 0.025(5) Uani 1 1 d . U . O 1
O236 O 0.6440(6) 1.0512(6) 0.1775(4) 0.028(5) Uani 1 1 d . U . P 1
O237 O 0.6884(6) 1.0444(7) 0.2229(4) 0.032(5) Uani 1 1 d . U . Q 1
O238 O 0.6766(6) 1.1014(6) 0.2579(5) 0.033(6) Uani 1 1 d . U . R 1
O239 O 0.6088(6) 1.1124(6) 0.1850(5) 0.032(6) Uani 1 1 d . U . S 1
O241 O 0.4028(6) 1.0428(7) 0.2298(5) 0.035(6) Uani 1 1 d . U . T 1
O242 O 0.4643(5) 1.0243(6) 0.2601(4) 0.024(5) Uani 1 1 d . U . U 1
O243 O 0.5052(6) 1.0249(6) 0.2193(5) 0.032(6) Uani 1 1 d . U . V 1
O244 O 0.4631(5) 1.0780(6) 0.2231(4) 0.023(5) Uiso 1 1 d . . . W 1
O245 O 0.5141(7) 1.1315(7) 0.2212(5) 0.038(6) Uiso 1 1 d . . . X 1
O246 O 0.5626(6) 1.0731(6) 0.2170(5) 0.034(6) Uani 1 1 d . U . Y 1
O247 O 0.6199(6) 1.0625(6) 0.2309(5) 0.028(5) Uani 1 1 d . U . Z 1
O248 O 0.5253(5) 1.0758(5) 0.2600(4) 0.022(5) Uani 1 1 d . U . A 1
O249 O 0.6210(5) 1.0582(5) 0.2810(4) 0.019(5) Uani 1 1 d . U . B 1
O250 O 0.6464(5) 1.0006(6) 0.2532(5) 0.028(5) Uani 1 1 d . U . C 1
O251 O 0.6902(6) 1.0399(7) 0.2843(5) 0.038(6) Uani 1 1 d . U . B 1
O252 O 0.5660(6) 1.0707(6) 0.2992(5) 0.031(5) Uani 1 1 d . U . D 1
O253 O 0.5097(5) 1.0240(6) 0.2983(4) 0.026(5) Uani 1 1 d . U . E 1
O254 O 0.4673(6) 1.0768(6) 0.3012(4) 0.026(5) Uani 1 1 d . U . F 1
O255 O 0.6167(6) 1.1050(6) 0.3312(5) 0.036(6) Uani 1 1 d . U . G 1
O256 O 0.6501(6) 1.0403(6) 0.3311(4) 0.025(5) Uani 1 1 d . U . B 1
O257 O 0.5951(6) 1.0039(5) 0.3127(5) 0.025(5) Uani 1 1 d . U . H 1
O258 O 0.5202(5) 1.0752(6) 0.3421(4) 0.024(5) Uani 1 1 d . U . I 1
O259 O 0.5826(6) 1.0499(6) 0.3553(4) 0.025(5) Uani 1 1 d . U . J 1
O260 O 0.5450(7) 1.0874(7) 0.3972(5) 0.039(6) Uani 1 1 d . U . K 1
O261 O 0.7037(7) 1.0094(7) 0.3606(6) 0.044(7) Uani 1 1 d . U . B 1
O262 O 0.7066(8) 0.9355(8) 0.3608(6) 0.053(7) Uani 1 1 d . U . B 1
O263 O 0.5555(6) 1.0156(5) 0.4020(4) 0.023(5) Uani 1 1 d . U . . .
O264 O 0.4908(6) 1.0405(5) 0.3891(4) 0.023(5) Uani 1 1 d . U . . .
O265 O 0.5263(5) 0.9994(5) 0.3565(4) 0.015(4) Uani 1 1 d . U . . .
O266 O 0.5925(6) 0.9609(6) 0.3708(5) 0.027(5) Uani 1 1 d . U . . .
O267 O 0.4275(6) 1.0049(6) 0.3926(5) 0.034(6) Uani 1 1 d . U . . .
O268 O 0.4655(5) 0.9571(6) 0.3547(5) 0.028(5) Uani 1 1 d . U . . .
O269 O 0.4345(5) 0.9162(5) 0.3947(4) 0.016(4) Uani 1 1 d . U . . .
O270 O 0.4651(5) 0.8978(5) 0.3446(5) 0.023(5) Uani 1 1 d . U . . .
O271 O 0.4913(6) 0.8703(6) 0.3828(5) 0.030(5) Uani 1 1 d . U . . .
O272 O 0.4939(6) 0.8050(7) 0.3590(5) 0.039(6) Uani 1 1 d . U . . .
O273 O 0.4902(5) 0.9663(5) 0.4000(4) 0.018(4) Uiso 1 1 d . . . . .
O274 O 0.5305(5) 0.9300(5) 0.3693(4) 0.016(4) Uiso 1 1 d . . . . .
O275 O 0.4955(5) 0.9101(5) 0.4204(4) 0.017(4) Uiso 1 1 d . . . . .
O276 O 0.5593(6) 0.8742(6) 0.4102(5) 0.027(5) Uani 1 1 d . U . . .
O277 O 0.4536(5) 0.9614(6) 0.4510(4) 0.024(5) Uiso 1 1 d . . . . .
O278 O 0.5531(5) 0.9544(5) 0.4216(4) 0.013(4) Uani 1 1 d . U . . .
O279 O 0.5169(6) 0.9984(5) 0.4506(4) 0.023(5) Uani 1 1 d . U . . .
O280 O 0.5691(6) 1.0486(6) 0.4531(5) 0.034(6) Uani 1 1 d . U . . .
O281 O 0.7412(6) 0.9406(6) 0.4113(5) 0.030(5) Uani 1 1 d . U . . .
O282 O 0.5533(7) 0.7711(7) 0.3719(6) 0.044(7) Uani 1 1 d . U . . .
O283 O 0.6792(6) 0.9748(6) 0.4057(4) 0.027(5) Uani 1 1 d . U . . .
O284 O 0.4907(8) 0.7348(7) 0.3684(6) 0.052(7) Uani 1 1 d . U . . .
O285 O 0.6300(5) 0.9271(5) 0.4229(4) 0.022(5) Uani 1 1 d . U . . .
O286 O 0.6155(6) 0.9940(6) 0.4324(5) 0.033(6) Uani 1 1 d . U . . .
O287 O 0.5196(6) 0.8159(6) 0.4113(5) 0.030(5) Uani 1 1 d . U . . .
O288 O 0.4568(7) 0.7779(7) 0.4049(6) 0.044(7) Uani 1 1 d . U . . .
O289 O 0.4607(5) 0.8451(6) 0.4325(4) 0.024(5) Uani 1 1 d . U . . .
O290 O 0.5763(6) 0.9821(6) 0.4784(5) 0.025(5) Uani 1 1 d . U . . .
O291 O 0.5125(5) 0.9308(5) 0.4737(4) 0.015(4) Uiso 1 1 d . . . . .
O292 O 0.5231(5) 0.8634(5) 0.4592(4) 0.015(4) Uani 1 1 d . U . . .
O293 O 0.5849(5) 0.9044(5) 0.4692(4) 0.014(4) Uiso 1 1 d . . . . .
O294 O 0.6393(6) 0.9541(5) 0.4770(4) 0.025(5) Uani 1 1 d . U . . .
O295 O 0.5191(5) 0.7482(6) 0.4216(4) 0.027(5) Uani 1 1 d . U . . .
O296 O 0.6925(5) 0.9427(6) 0.4551(4) 0.024(5) Uani 1 1 d . U . . .
O297 O 0.7647(7) 0.9608(7) 0.4644(5) 0.041(6) Uani 1 1 d . U . . .
O298 O 0.7124(7) 0.8801(6) 0.4306(5) 0.036(6) Uani 1 1 d . U . . .
O299 O 0.7253(6) 0.9062(6) 0.4854(4) 0.023(5) Uani 1 1 d . U . . .
O300 O 0.6895(6) 0.9579(6) 0.5162(5) 0.032(5) Uani 1 1 d . U . . .
O301 O 0.6547(5) 0.8827(5) 0.4679(4) 0.019(4) Uani 1 1 d . U . . .
O302 O 0.6073(5) 0.8337(5) 0.4532(4) 0.018(4) Uani 1 1 d . U . . .
O303 O 0.6289(5) 0.9114(5) 0.5135(4) 0.020(5) Uani 1 1 d . U . . .
O304 O 0.5701(5) 0.8569(5) 0.5038(4) 0.019(4) Uiso 1 1 d . . . . .
O305 O 0.5018(5) 0.8807(6) 0.5157(4) 0.021(5) Uani 1 1 d . U . . .
O306 O 0.5577(5) 0.9269(5) 0.5157(4) 0.019(4) Uani 1 1 d . U . . .
O307 O 0.6064(5) 0.9780(5) 0.5302(4) 0.019(4) Uiso 1 1 d . . . . .
O308 O 0.6862(5) 0.8878(5) 0.5212(4) 0.017(4) Uani 1 1 d . U . . .
O309 O 0.7524(6) 0.9054(6) 0.5405(5) 0.035(6) Uiso 1 1 d . . . . .
O310 O 0.7137(7) 0.8354(6) 0.4854(5) 0.034(6) Uani 1 1 d . U . . .
O311 O 0.7788(6) 0.8612(7) 0.5002(5) 0.036(6) Uani 1 1 d . U . . .
O312 O 0.8377(6) 0.9186(7) 0.4785(5) 0.036(6) Uani 1 1 d . U . . .
O313 O 0.8658(5) 0.8025(5) 0.4494(4) 0.019(5) Uani 1 1 d . U . . .
O314 O 0.8250(6) 0.8026(6) 0.4968(5) 0.032(5) Uani 1 1 d . U . . .
O315 O 0.6316(5) 0.8385(5) 0.5118(4) 0.014(4) Uani 1 1 d . U . . .
O316 O 0.6492(5) 0.9169(6) 0.5714(5) 0.026(5) Uani 1 1 d . U . . .
O317 O 0.6024(6) 0.8654(5) 0.5561(4) 0.023(5) Uani 1 1 d . U . . .
O318 O 0.5417(5) 0.8266(5) 0.5533(4) 0.019(4) Uani 1 1 d . U . . .
O319 O 0.5748(6) 0.7872(6) 0.5091(4) 0.024(5) Uani 1 1 d . U . . .
O320 O 0.6714(6) 0.8482(5) 0.5681(5) 0.025(5) Uani 1 1 d . U . . .
O321 O 0.7326(5) 0.8369(5) 0.5429(4) 0.020(5) Uani 1 1 d . U . . .
O322 O 0.6278(6) 0.7635(6) 0.4760(5) 0.027(5) Uani 1 1 d . U . . .
O323 O 0.6076(6) 0.7943(6) 0.5607(4) 0.022(5) Uani 1 1 d . U . . .
O324 O 0.5625(5) 0.7375(5) 0.4654(4) 0.022(5) Uiso 1 1 d . . . . .
O326 O 0.6752(5) 0.7844(5) 0.5334(4) 0.016(4) Uiso 1 1 d . . . . .
O327 O 0.5043(6) 0.6935(7) 0.4584(6) 0.039(6) Uani 1 1 d . U . . .
O328 O 0.5471(5) 0.7244(5) 0.5214(4) 0.017(4) Uani 1 1 d . U . . .
O329 O 0.6165(5) 0.7341(6) 0.5915(4) 0.023(5) Uani 1 1 d . U . . .
O330 O 0.5725(5) 0.6702(6) 0.4460(5) 0.027(5) Uani 1 1 d . U . . .
O331 O 0.6719(5) 0.7812(5) 0.5877(4) 0.017(4) Uani 1 1 d . U . . .
O332 O 0.7248(6) 0.8221(7) 0.6020(5) 0.036(6) Uani 1 1 d . U . . .
O333 O 0.6168(5) 0.6689(5) 0.5476(4) 0.018(4) Uiso 1 1 d . . . . .
O334 O 0.7321(5) 0.7668(5) 0.4956(4) 0.021(5) Uiso 1 1 d . . . . .
O335 O 0.6429(6) 0.6842(5) 0.4411(4) 0.023(5) Uani 1 1 d . U . . .
O336 O 0.6807(5) 0.7214(5) 0.5002(4) 0.015(4) Uani 1 1 d . U . . .
O337 O 0.7318(5) 0.7695(5) 0.5581(4) 0.015(4) Uiso 1 1 d . . . . .
O338 O 0.6076(5) 0.6973(5) 0.4934(4) 0.020(5) Uani 1 1 d . U . . .
O339 O 0.6195(5) 0.7355(5) 0.5301(4) 0.017(4) Uiso 1 1 d . . . . .
O340 O 0.6720(5) 0.7188(5) 0.5548(4) 0.012(4) Uani 1 1 d . U . . .
O341 O 0.6017(7) 0.5450(7) 0.4314(6) 0.045(7) Uani 1 1 d . U . . .
O342 O 0.6252(5) 0.6170(6) 0.4471(5) 0.028(5) Uani 1 1 d . U . . .
O343 O 0.6561(7) 0.5308(7) 0.4725(6) 0.043(6) Uani 1 1 d . U . . .
O344 O 0.7241(5) 0.5490(6) 0.4409(4) 0.026(5) Uani 1 1 d . U . . .
O345 O 0.7610(5) 0.4899(5) 0.4497(5) 0.023(5) Uani 1 1 d . U . . .
O346 O 0.7804(6) 0.5880(6) 0.4220(4) 0.028(5) Uani 1 1 d . U . . .
O347 O 0.7861(5) 0.5525(5) 0.4734(4) 0.019(5) Uani 1 1 d . U . . .
O348 O 0.8523(5) 0.5295(5) 0.4749(4) 0.019(4) Uiso 1 1 d . . . . .
O349 O 0.8149(5) 0.5292(6) 0.5260(4) 0.023(5) Uani 1 1 d . U . . .
O350 O 0.8431(5) 0.6064(5) 0.4729(4) 0.013(4) Uiso 1 1 d . . . . .
O351 O 0.8011(6) 0.6012(6) 0.5134(4) 0.025(5) Uani 1 1 d . U . . .
O352 O 0.7666(5) 0.5768(6) 0.5631(4) 0.022(5) Uiso 1 1 d . . . . .
O353 O 0.8677(5) 0.5760(5) 0.5174(4) 0.015(4) Uiso 1 1 d . . . . .
O354 O 0.9153(5) 0.5850(5) 0.4739(4) 0.014(4) Uiso 1 1 d . . . . .
O355 O 0.9263(5) 0.6179(6) 0.5250(4) 0.025(5) Uani 1 1 d . U . . .
O356 O 0.8986(5) 0.6528(5) 0.4748(4) 0.013(4) Uani 1 1 d . U . . .
O357 O 0.8976(5) 0.7092(5) 0.4549(4) 0.022(5) Uani 1 1 d . U . . .
O358 O 0.9161(5) 0.7031(6) 0.5137(4) 0.023(5) Uani 1 1 d . U . . .
O359 O 0.9300(6) 0.7737(7) 0.4646(6) 0.042(6) Uani 1 1 d . U . . .
O360 O 0.8669(5) 0.7466(5) 0.4859(4) 0.012(4) Uiso 1 1 d . . . . .
O361 O 0.8139(5) 0.6325(6) 0.5628(4) 0.024(5) Uani 1 1 d . U . . .
O362 O 0.8613(5) 0.6522(5) 0.5166(4) 0.019(5) Uani 1 1 d . U . . .
O363 O 0.8038(5) 0.7016(6) 0.5704(4) 0.023(5) Uani 1 1 d . U . . .
O364 O 0.8725(6) 0.6748(7) 0.5732(5) 0.034(6) Uani 1 1 d . U . . .
O365 O 0.7825(5) 0.7618(5) 0.6021(4) 0.021(5) Uani 1 1 d . U . . .
O366 O 0.8679(6) 0.7778(7) 0.5399(5) 0.035(6) Uani 1 1 d . U . . .
O367 O 0.7352(5) 0.7118(6) 0.5903(5) 0.026(5) Uani 1 1 d . U . . .
O368 O 0.7982(5) 0.7637(5) 0.5439(4) 0.019(4) Uani 1 1 d . U . . .
O369 O 0.6792(6) 0.6653(6) 0.5958(5) 0.027(5) Uani 1 1 d . U . . .
O370 O 0.6853(5) 0.6616(5) 0.5337(4) 0.011(4) Uiso 1 1 d . . . . .
O371 O 0.8371(5) 0.7431(6) 0.4319(5) 0.027(5) Uani 1 1 d . U . . .
O372 O 0.7152(6) 0.6628(6) 0.4792(4) 0.025(5) Uani 1 1 d . U . . .
O373 O 0.6469(5) 0.6512(5) 0.4959(4) 0.022(5) Uani 1 1 d . U . . .
O374 O 0.5771(5) 0.6283(5) 0.4916(4) 0.020(5) Uani 1 1 d . U . . .
O375 O 0.6697(6) 0.5915(6) 0.5283(5) 0.031(5) Uani 1 1 d . U . . .
O376 O 0.7342(5) 0.6127(5) 0.5174(4) 0.018(4) Uani 1 1 d . U . . .
O377 O 0.8322(5) 0.6795(5) 0.4715(4) 0.015(4) Uani 1 1 d . U . . .
O378 O 0.7887(5) 0.6633(5) 0.5184(4) 0.017(4) Uani 1 1 d . U . . .
O379 O 0.7418(5) 0.6447(5) 0.5667(4) 0.019(4) Uani 1 1 d . U . . .
O380 O 0.7406(5) 0.7120(5) 0.5351(4) 0.018(4) Uani 1 1 d . U . . .
O381 O 0.7946(6) 0.7397(6) 0.4890(5) 0.030(5) Uani 1 1 d . U . . .
O382 O 0.8454(5) 0.7112(5) 0.5239(4) 0.015(4) Uani 1 1 d . U . . .
O383 O 0.4762(11) 0.7991(10) 0.2582(8) 0.084(11) Uani 1 1 d . U . . .
O384 O 0.5069(8) 0.8749(9) 0.2597(7) 0.067(9) Uani 1 1 d . U . . .
O385 O 0.4688(6) 0.8460(6) 0.2080(5) 0.032(5) Uani 1 1 d . U . . .
O386 O 0.4028(10) 0.8227(11) 0.2256(9) 0.088(12) Uani 1 1 d . U . . .
O387 O 0.4407(7) 0.9061(8) 0.2310(6) 0.048(7) Uani 1 1 d . U . . .
O388 O 0.3792(13) 0.8780(12) 0.2607(10) 0.112(15) Uani 1 1 d . U . . .
O389 O 0.4460(9) 0.9042(8) 0.2882(6) 0.063(8) Uani 1 1 d . U . . .
O390 O 0.4052(11) 0.8088(11) 0.2860(9) 0.093(12) Uani 1 1 d . U . . .
O391 O 0.4658(8) 0.8382(8) 0.3104(6) 0.056(8) Uani 1 1 d . U . . .
O392 O 0.5265(6) 0.8578(7) 0.3323(5) 0.038(6) Uani 1 1 d . U . . .
O393 O 0.4315(6) 0.8370(7) 0.3657(5) 0.038(6) Uani 1 1 d . U . . .
O394 O 0.5050(6) 0.9342(6) 0.3071(5) 0.029(5) Uani 1 1 d . U . . .
O395 O 0.4037(7) 0.9338(8) 0.3273(6) 0.051(7) Uani 1 1 d . U . . .
O396 O 0.4538(5) 1.0248(6) 0.3400(4) 0.025(5) Uani 1 1 d . U . . .
O397 O 0.4063(6) 1.0371(7) 0.2959(5) 0.041(6) Uani 1 1 d . U . . .
O398 O 0.5177(8) 1.1272(7) 0.3012(6) 0.049(7) Uani 1 1 d . U . . .
O399 O 0.5151(6) 0.9674(6) 0.2582(4) 0.026(5) Uani 1 1 d . U . . .
O400 O 0.5645(5) 1.0185(6) 0.2571(5) 0.023(5) Uani 1 1 d . U . . .
O401 O 0.5852(6) 1.1187(6) 0.2594(5) 0.035(6) Uani 1 1 d . U . . .
O402 O 0.7068(7) 1.0893(7) 0.1801(5) 0.038(6) Uani 1 1 d . U . . .
O403 O 0.6767(7) 0.9781(7) 0.3112(5) 0.040(6) Uani 1 1 d . U . . .
O404 O 0.7193(7) 1.0684(7) 0.3319(6) 0.047(7) Uani 1 1 d . U . B 1
O405 O 0.7400(7) 1.0040(9) 0.3111(6) 0.058(8) Uani 1 1 d . U . . .
O406 O 0.7663(7) 0.9759(8) 0.3662(6) 0.050(7) Uani 1 1 d . U . . .
O407 O 0.7424(8) 1.0110(8) 0.4101(6) 0.056(8) Uani 1 1 d . U . . .
O408 O 0.6740(6) 1.0146(7) 0.4540(5) 0.039(6) Uani 1 1 d . U . . .
O409 O 0.7799(6) 0.8951(6) 0.4474(5) 0.033(6) Uani 1 1 d . U . . .
O410 O 0.8581(10) 0.8626(10) 0.5167(8) 0.084(11) Uani 1 1 d . U . . .
O411 O 0.8905(8) 0.8743(8) 0.4580(7) 0.061(8) Uani 1 1 d . U . . .
O412 O 0.7813(7) 0.8144(8) 0.4489(6) 0.052(7) Uani 1 1 d . U . . .
O413 O 0.8336(8) 0.8625(9) 0.4143(7) 0.064(9) Uani 1 1 d . U . . .
O414 O 0.5831(7) 0.7208(7) 0.4070(6) 0.046(7) Uani 1 1 d . U . A 1
O415 O 0.5234(8) 0.6786(7) 0.4062(6) 0.049(7) Uani 1 1 d . U . . .
O416 O 0.6316(8) 0.5857(8) 0.3864(6) 0.056(8) Uani 1 1 d . U . . .
O417 O 0.6603(7) 0.5061(7) 0.4107(6) 0.042(6) Uani 1 1 d . U . . .
O418 O 0.6868(6) 0.5990(6) 0.4728(5) 0.028(5) Uani 1 1 d . U . . .
O419 O 0.7771(5) 0.6378(5) 0.4610(4) 0.018(4) Uani 1 1 d . U . . .
O420 O 0.9634(7) 0.7639(7) 0.1879(6) 0.049(7) Uani 1 1 d . U . . .
O421 O 0.9476(7) 0.7055(7) 0.2187(5) 0.037(6) Uani 1 1 d . U . . .
O422 O 1.0028(6) 0.7055(7) 0.1794(5) 0.036(6) Uani 1 1 d . U . . .
O423 O 0.8157(9) 0.8693(9) 0.0933(7) 0.066(9) Uani 1 1 d . U . . .
O424 O 0.8746(9) 0.8824(9) 0.0444(8) 0.069(9) Uani 1 1 d . U . . .
O425 O 0.8345(8) 0.8829(9) -0.0112(7) 0.063(9) Uani 1 1 d . U . . .
O426 O 0.8219(8) 0.9322(8) 0.0346(7) 0.059(8) Uani 1 1 d . U . . .
O427 O 0.7649(8) 0.8229(8) 0.0567(6) 0.056(8) Uani 1 1 d . U . . .
O428 O 0.7250(7) 1.0261(8) 0.0883(6) 0.049(7) Uani 1 1 d . U . . .
O429 O 0.7063(6) 0.9649(6) 0.1524(5) 0.036(6) Uani 1 1 d . U . . .
O430 O 0.4912(7) 0.7061(8) 0.0529(6) 0.054(8) Uani 1 1 d . U . . .
O431 O 0.5124(8) 0.6861(8) 0.1046(6) 0.056(8) Uani 1 1 d . U . . .
O432 O 0.5047(11) 0.7458(11) 0.1502(8) 0.091(12) Uani 1 1 d . U . . .
O433 O 0.4991(8) 0.8243(8) 0.0999(6) 0.054(7) Uani 1 1 d . U . . .
O434 O 0.4867(8) 0.8130(7) 0.1562(6) 0.052(7) Uani 1 1 d . U . . .
O435 O 0.4230(8) 0.8423(8) 0.1644(6) 0.052(7) Uani 1 1 d . U . . .
O436 O 0.4503(9) 0.7726(9) 0.1230(7) 0.071(9) Uani 1 1 d . U . . .
O437 O 0.6677(5) 0.9031(5) -0.0112(4) 0.019(5) Uani 1 1 d . U . . .
O438 O 0.6734(8) 0.6315(8) 0.0960(7) 0.058(8) Uani 1 1 d . U . . .
O439 O 0.7093(7) 0.4932(7) 0.1195(6) 0.045(7) Uani 1 1 d . U . . .
O440 O 0.6702(9) 0.5310(10) 0.2173(7) 0.070(9) Uani 1 1 d . U . . .
O441 O 0.7038(10) 0.4679(10) 0.2039(8) 0.081(11) Uani 1 1 d . U . . .
O442 O 0.7290(11) 0.5669(8) 0.2132(8) 0.080(12) Uani 1 1 d D U . C 1
O443 O 0.7911(7) 0.4525(7) 0.1705(5) 0.041(6) Uani 1 1 d . U . . .
O444 O 0.6989(7) 0.4804(8) 0.2962(5) 0.047(7) Uani 1 1 d . U . . .
O445 O 0.7445(8) 0.5708(8) 0.2776(7) 0.055(8) Uani 1 1 d . U . . .
O446 O 0.6989(9) 0.6203(9) 0.4154(7) 0.068(9) Uani 1 1 d . U . . .
O447 O 0.3953(7) 0.9392(7) 0.1931(6) 0.046(7) Uani 1 1 d . U . . .
O448 O 0.7600(5) 0.6504(6) 0.0378(4) 0.025(5) Uani 1 1 d . U . . .
O449 O 0.8961(6) 0.7196(6) -0.0156(5) 0.027(5) Uani 1 1 d . U . . .
O450 O 0.9197(5) 0.6346(6) 0.0673(4) 0.027(5) Uani 1 1 d . U . . .
O451 O 0.4414(6) 0.9805(7) 0.2220(5) 0.035(6) Uani 1 1 d . U . . .
O452 O 0.8078(8) 0.7207(9) 0.3555(7) 0.063(9) Uani 1 1 d . U . . .
O453 O 0.7285(7) 0.6853(8) 0.3996(6) 0.049(7) Uani 1 1 d . U . . .
O454 O 0.6462(6) 0.9101(7) 0.2330(5) 0.035(6) Uani 1 1 d . U . . .
O455 O 0.5811(8) 0.8855(8) 0.2747(6) 0.053(7) Uani 1 1 d . U . . .
O456 O 0.7158(7) 0.6916(7) 0.0989(5) 0.044(7) Uani 1 1 d . U . . .
O457 O 0.5491(13) 0.7917(14) 0.1345(11) 0.119(16) Uani 1 1 d . U . . .
O500 O 0.7956(6) 0.4493(6) 0.4894(5) 0.031(5) Uani 1 1 d . U . . .
O501 O 0.9415(7) 0.8335(7) 0.4313(6) 0.046(7) Uani 1 1 d . U . . .
O502 O 0.9853(5) 0.7321(6) 0.4795(5) 0.025(5) Uani 1 1 d . U . . .
O503 O 0.7852(6) 0.4663(6) 0.0097(4) 0.027(5) Uani 1 1 d . U . . .
O504 O 0.6207(6) 0.4551(6) 0.0702(5) 0.036(6) Uani 1 1 d . U . . .
O505 O 1.0220(8) 0.8406(8) 0.4814(7) 0.056(8) Uani 1 1 d . U . . .
O506 O 0.0416(7) 0.7599(8) 0.4225(6) 0.051(7) Uani 1 1 d . U . . .
O507 O 0.8897(9) 0.8390(8) 0.3862(7) 0.064(9) Uani 1 1 d . U . . .
O508 O 0.8880(7) 0.9337(8) 0.5193(6) 0.054(7) Uani 1 1 d . U . . .
O509 O 0.9275(9) 0.8432(9) 0.0725(8) 0.076(10) Uani 1 1 d . U . . .
O510 O 0.3676(10) 0.9958(11) 0.3482(9) 0.087(11) Uani 1 1 d . U . . .
O511 O 0.3763(8) 0.8777(9) 0.3518(7) 0.062(8) Uani 1 1 d . U . . .
O512 O 0.5103(10) 0.6402(10) 0.5726(8) 0.080(10) Uani 1 1 d . U . . .
O513 O 0.6046(8) 0.4782(9) 0.4840(7) 0.062(8) Uani 1 1 d . U . . .
O514 O 0.4930(9) 0.7874(9) 0.4675(7) 0.067(9) Uani 1 1 d . U . . .
O515 O 0.4100(10) 0.0019(10) 0.4911(8) 0.077(10) Uani 1 1 d . U . . .
O516 O 0.3681(8) 0.9424(8) 0.0764(6) 0.056(8) Uani 1 1 d . U . . .
O517 O 0.6337(9) 0.0508(9) 0.4936(8) 0.069(9) Uani 1 1 d . U . . .
O518 O 0.7146(8) 0.0342(7) 0.0246(6) 0.048(7) Uani 1 1 d . U . . .
O520 O 0.7666(9) 0.9778(9) 0.9838(7) 0.067(9) Uani 1 1 d . U . . .
O521 O 0.6580(9) 0.6048(8) 0.9173(7) 0.063(9) Uani 1 1 d . U . . .
O522 O 0.4608(7) 0.7541(8) 0.9940(6) 0.054(7) Uani 1 1 d . U . . .
O523 O 0.6087(8) 0.7873(8) 0.0956(6) 0.058(8) Uani 1 1 d . U . . .
O525 O 0.6177(10) 0.6759(10) 0.1245(7) 0.079(10) Uani 1 1 d . U . . .
O526 O 0.5143(10) 0.6601(10) 0.3462(8) 0.078(10) Uani 1 1 d . U . . .
O527 O 0.9133(10) 0.3866(9) 0.3380(8) 0.076(10) Uani 1 1 d . U . . .
O528 O 0.9727(9) 0.4746(9) 0.4265(7) 0.067(9) Uani 1 1 d . U . . .
O529 O 0.9699(11) 0.4371(11) 0.3344(9) 0.095(12) Uani 1 1 d . U . . .
O530 O 0.779(2) 0.7231(19) 0.1452(18) 0.03(2) Uiso 0.25 1 d D . P . .
O531 O 0.8467(10) 0.7886(10) 0.3673(8) 0.079(10) Uiso 1 1 d . . . . .
O532 O 0.6401(11) 0.5737(11) 0.3293(9) 0.094(12) Uiso 1 1 d . . . . .
O533 O 0.8410(8) 0.5887(8) 0.6060(6) 0.052(7) Uiso 1 1 d . . . . .
O534 O 0.6766(10) 0.5932(10) 0.5854(8) 0.078(10) Uiso 1 1 d . . . . .
O535 O 0.5973(11) 0.5836(11) 0.5331(9) 0.095(13) Uiso 1 1 d . . . . .
O536 O 0.0522(8) 0.6461(8) 0.2778(7) 0.059(8) Uiso 1 1 d . . . . .
O537 O 0.6798(10) 0.1240(10) 0.3094(8) 0.082(11) Uiso 1 1 d . . . . .
O538 O 0.6717(10) 0.0580(10) 0.4051(8) 0.076(10) Uiso 1 1 d . . . . .
O539 O 0.8159(10) 0.8349(10) 0.5655(8) 0.081(11) Uiso 1 1 d . . . . .
O540 O 0.5585(9) 0.1607(9) 0.1696(7) 0.071(9) Uiso 1 1 d . . . . .
O541 O 0.8825(12) 0.8526(12) 0.1131(10) 0.108(14) Uiso 1 1 d . . . . .
O542 O 0.9532(10) 0.9352(10) 0.4946(8) 0.077(10) Uiso 1 1 d . . . . .
O543 O 0.5504(11) 0.6038(11) 0.1288(9) 0.090(12) Uiso 1 1 d . . . . .
O544 O 0.8368(12) 0.7949(12) 0.1346(9) 0.101(13) Uiso 1 1 d . . . . .
O545 O 0.8401(11) 0.3960(11) 0.3322(9) 0.088(12) Uiso 1 1 d . . . . .
O546 O 0.6480(10) 0.8950(10) 0.3730(8) 0.079(10) Uiso 1 1 d . . . . .
O547 O 0.5836(11) 0.5833(11) -0.0173(9) 0.087(11) Uiso 1 1 d . . . . .
O548 O 0.7048(9) 0.6238(10) 0.8750(8) 0.075(10) Uiso 1 1 d . . . . .
O549 O 0.8988(11) 0.8378(11) 0.9911(9) 0.090(12) Uiso 1 1 d . . . . .
O550 O 0.7911(9) 0.8557(9) 0.9469(8) 0.074(10) Uiso 1 1 d . . . . .
O551 O 0.0618(10) 0.6629(9) 0.1968(8) 0.074(10) Uiso 1 1 d . . . . .
O552 O 0.3605(11) 0.9794(11) 0.2381(9) 0.088(12) Uiso 1 1 d . . . . .
O553 O 0.4386(11) 0.1113(11) 0.1057(9) 0.096(13) Uiso 1 1 d . . . . .
O554 O 0.6557(12) 0.0737(12) 0.1024(10) 0.107(14) Uiso 1 1 d . . . . .
O555 O 0.6287(12) 0.1149(12) 0.3893(9) 0.101(13) Uiso 1 1 d . . . . .
O556 O 0.3557(12) 0.9876(12) 0.1635(9) 0.102(13) Uiso 1 1 d . . . . .
O557 O 0.5616(11) 0.8542(11) 0.2227(9) 0.090(12) Uiso 1 1 d . . . . .
O558 O 0.9028(12) 0.7780(12) 0.2791(9) 0.100(13) Uiso 1 1 d . . . . .
N1 N 0.8451(8) 0.6747(8) 0.3508(6) 0.036(7) Uani 1 1 d . U . . .
H1 H 0.850407 0.653842 0.357511 0.043 Uiso 1 1 calc R U . . .
N4 N 0.7862(8) 0.6933(8) 0.4086(7) 0.041(8) Uani 1 1 d . U . . .
H4 H 0.801873 0.703234 0.419686 0.049 Uiso 1 1 calc R U . . .
N5 N 0.7068(8) 0.7252(8) 0.4413(7) 0.040(8) Uani 1 1 d . U . . .
H5A H 0.700930 0.748226 0.440432 0.061 Uiso 1 1 calc R U . . .
H5B H 0.699836 0.716210 0.458333 0.061 Uiso 1 1 calc R U . . .
H5C H 0.696041 0.713463 0.426888 0.061 Uiso 1 1 calc R U . . .
N6 N 0.6319(7) 0.9404(8) 0.1949(6) 0.030(7) Uani 1 1 d . U . . .
H6 H 0.615664 0.953392 0.186788 0.037 Uiso 1 1 calc R U . . .
N7 N 0.5962(7) 0.9420(8) 0.2662(6) 0.033(7) Uani 1 1 d . U . . .
H7 H 0.604300 0.960972 0.274577 0.039 Uiso 1 1 calc R U . . .
N8 N 0.5915(9) 0.8919(9) 0.3309(7) 0.050(9) Uani 1 1 d . U . . .
H8A H 0.571334 0.880184 0.326808 0.075 Uiso 1 1 calc R U . . .
H8B H 0.591380 0.898330 0.349592 0.075 Uiso 1 1 calc R U . . .
H8C H 0.610250 0.877821 0.327489 0.075 Uiso 1 1 calc R U . . .
N11 N 0.8282(8) 0.6876(9) 0.1427(7) 0.045(8) Uani 1 1 d D U . . .
H11 H 0.840717 0.672176 0.133295 0.054 Uiso 1 1 calc R U . . .
N15 N 0.6914(12) 0.7424(12) 0.0642(10) 0.078(13) Uiso 1 1 d . . . . .
H15A H 0.681644 0.735758 0.081024 0.117 Uiso 1 1 calc R U . . .
H15B H 0.681031 0.730496 0.049645 0.117 Uiso 1 1 calc R U . . .
H15C H 0.688022 0.765772 0.061605 0.117 Uiso 1 1 calc R U . . .
N18 N 0.7700(10) 0.6977(10) 0.0879(8) 0.056(9) Uani 1 1 d D U . . .
H18 H 0.784718 0.705747 0.074955 0.067 Uiso 1 1 calc R U . . .
N19 N 0.1013(16) 0.6783(16) 0.1592(11) 0.040(15) Uiso 0.5 1 d D . P . .
C1 C 0.8938(8) 0.7145(8) 0.3392(7) 0.023(7) Uani 1 1 d . U . . .
C2 C 0.8654(9) 0.6872(9) 0.3292(7) 0.031(8) Uani 1 1 d . U . . .
H2 H 0.879350 0.666599 0.322669 0.037 Uiso 1 1 calc R U . . .
C3 C 0.8457(9) 0.6994(10) 0.3025(7) 0.035(8) Uani 1 1 d . U . . .
H3A H 0.831507 0.720270 0.307289 0.042 Uiso 1 1 calc R U . . .
H3B H 0.862958 0.706334 0.287749 0.042 Uiso 1 1 calc R U . . .
N2 N 0.8375(5) 0.6402(6) 0.2816(6) 0.052(9) Uani 1 1 d G U . . .
H2A H 0.860000 0.635976 0.279079 0.062 Uiso 1 1 calc R U . . .
C4 C 0.8226(6) 0.6722(5) 0.2909(6) 0.038(9) Uani 1 1 d G U . . .
C5 C 0.7856(6) 0.6679(6) 0.2921(7) 0.058(12) Uani 1 1 d G U . . .
H5 H 0.769118 0.685244 0.297634 0.070 Uiso 1 1 calc R U . . .
N3 N 0.7777(5) 0.6332(7) 0.2836(6) 0.059(10) Uani 1 1 d G U . . .
H3 H 0.756562 0.623980 0.282474 0.071 Uiso 1 1 calc R U . . .
C6 C 0.8097(7) 0.6161(5) 0.2771(6) 0.044(10) Uani 1 1 d G U . . .
H6A H 0.812158 0.592588 0.270797 0.053 Uiso 1 1 calc R U . . .
C7 C 0.8185(11) 0.6906(11) 0.3624(9) 0.046(10) Uani 1 1 d . U . . .
C8 C 0.8001(9) 0.6698(9) 0.3853(7) 0.030(8) Uani 1 1 d . U . . .
H8D H 0.816714 0.652738 0.393665 0.036 Uiso 1 1 calc R U . . .
H8E H 0.780413 0.656596 0.376739 0.036 Uiso 1 1 calc R U . . .
C9 C 0.7525(8) 0.7006(9) 0.4140(7) 0.025(7) Uani 1 1 d . U . . .
C10 C 0.7434(12) 0.7217(12) 0.4386(10) 0.059(12) Uani 1 1 d . U . . .
H10A H 0.753043 0.710685 0.456024 0.071 Uiso 1 1 calc R U . . .
H10B H 0.754202 0.745114 0.436622 0.071 Uiso 1 1 calc R U . . .
C11 C 0.6838(7) 0.9663(7) 0.1714(6) 0.014(6) Uiso 1 1 d . . . . .
C12 C 0.6623(8) 0.9327(8) 0.1788(6) 0.020(7) Uani 1 1 d . U . . .
H12 H 0.677474 0.916197 0.189850 0.024 Uiso 1 1 calc R U . . .
C13 C 0.6519(10) 0.9158(10) 0.1506(8) 0.040(9) Uani 1 1 d . U . . .
H13A H 0.633689 0.930399 0.141341 0.048 Uiso 1 1 calc R U . . .
H13B H 0.672590 0.915298 0.137874 0.048 Uiso 1 1 calc R U . . .
C14 C 0.6259(10) 0.9292(10) 0.2222(7) 0.036(9) Uani 1 1 d . U . . .
C15 C 0.5922(9) 0.9436(10) 0.2368(7) 0.034(8) Uani 1 1 d . U . . .
H15D H 0.588175 0.968107 0.230800 0.040 Uiso 1 1 calc R U . . .
H15E H 0.571628 0.929551 0.230889 0.040 Uiso 1 1 calc R U . . .
C16 C 0.5889(9) 0.9146(10) 0.2835(7) 0.030(8) Uani 1 1 d . U . . .
C17 C 0.5938(10) 0.9218(10) 0.3138(7) 0.034(8) Uani 1 1 d . U . . .
H17A H 0.617066 0.932692 0.316570 0.041 Uiso 1 1 calc R U . . .
H17B H 0.575769 0.938791 0.320009 0.041 Uiso 1 1 calc R U . . .
N9 N 0.6514(9) 0.8530(12) 0.1699(9) 0.106(11) Uani 1 1 d G U . . .
H9 H 0.672156 0.851184 0.177911 0.127 Uiso 1 1 calc R U . . .
C18 C 0.6390(12) 0.8818(10) 0.1537(10) 0.103(11) Uani 1 1 d G U . . .
C19 C 0.6043(12) 0.8742(12) 0.1446(10) 0.110(11) Uani 1 1 d G U . . .
H19 H 0.589712 0.888966 0.133475 0.132 Uiso 1 1 calc R U . . .
N10 N 0.5952(10) 0.8406(12) 0.1551(10) 0.114(11) Uani 1 1 d G U . . .
H10 H 0.575114 0.829780 0.152446 0.137 Uiso 1 1 calc R U . . .
C20 C 0.6243(13) 0.8275(10) 0.1707(10) 0.112(11) Uani 1 1 d G U . . .
H20 H 0.625489 0.805483 0.180091 0.134 Uiso 1 1 calc R U . . .
C21 C 0.8796(8) 0.7217(8) 0.1613(6) 0.018(6) Uani 1 1 d . U . . .
C22 C 0.8431(9) 0.7061(10) 0.1677(7) 0.034(8) Uani 1 1 d . U . . .
H22 H 0.826886 0.725469 0.173335 0.041 Uiso 1 1 calc R U . . .
C23 C 0.8476(11) 0.6805(12) 0.1939(9) 0.052(11) Uani 1 1 d . U . . .
H23A H 0.865927 0.663191 0.188973 0.063 Uiso 1 1 calc R U . . .
H23B H 0.856363 0.694229 0.210291 0.063 Uiso 1 1 calc R U . . .
N12 N 0.8155(8) 0.6261(9) 0.1990(7) 0.079(9) Uiso 1 1 d G U . . .
H12A H 0.832143 0.611954 0.193009 0.095 Uiso 1 1 calc R U . . .
C24 C 0.8185(8) 0.6629(9) 0.2023(8) 0.077(8) Uani 1 1 d G U . . .
C25 C 0.7858(10) 0.6757(7) 0.2123(8) 0.082(9) Uani 1 1 d G U . . .
H25 H 0.780359 0.699419 0.216445 0.099 Uiso 1 1 calc R U . . .
N13 N 0.7625(7) 0.6469(10) 0.2151(8) 0.093(9) Uiso 1 1 d G U . . .
H13 H 0.740614 0.647862 0.220959 0.111 Uiso 1 1 calc R U . . .
C26 C 0.7809(9) 0.6162(8) 0.2069(8) 0.083(10) Uiso 1 1 d G U . . .
H26 H 0.771692 0.593186 0.206646 0.099 Uiso 1 1 calc R U . . .
C27 C 0.7930(13) 0.696(2) 0.1343(16) 0.13(2) Uani 1 1 d D U . . .
C28 C 0.784(2) 0.6741(16) 0.1080(13) 0.13(2) Uani 1 1 d D U . . .
H28A H 0.805543 0.662815 0.100312 0.162 Uiso 1 1 calc R U . . .
H28B H 0.766852 0.655737 0.112733 0.162 Uiso 1 1 calc R U . . .
C29 C 0.7388(12) 0.7086(10) 0.0861(8) 0.049(8) Uani 1 1 d D U . . .
C30 C 0.7263(12) 0.7354(11) 0.0645(9) 0.055(9) Uani 1 1 d D U . . .
H30A H 0.738975 0.757553 0.068067 0.066 Uiso 1 1 calc R U . . .
H30B H 0.733137 0.727176 0.045284 0.066 Uiso 1 1 calc R U . . .
C31 C 0.0893(9) 0.6470(14) 0.1136(10) 0.065(13) Uani 1 1 d D U . . .
N16 N 0.0283(8) 0.6259(7) 0.1040(7) 0.065(11) Uani 1 1 d G U . . .
C32 C 0.0504(6) 0.6544(9) 0.1111(8) 0.065(13) Uani 1 1 d DG U . . .
C33 C 0.0290(10) 0.6846(7) 0.1144(9) 0.13(3) Uiso 1 1 d G . . . .
N17 N -0.0063(8) 0.6746(8) 0.1093(8) 0.071(11) Uani 1 1 d G U . . .
C34 C -0.0068(7) 0.6384(9) 0.1029(7) 0.064(13) Uani 1 1 d G U . . .
C36 C 0.105(3) 0.646(2) 0.1429(14) 0.10(4) Uiso 0.5 1 d D . P . .
C37 C 0.0807(17) 0.6826(19) 0.1845(12) 0.033(16) Uiso 0.5 1 d D . P . .

loop_
_atom_site_aniso_label
_atom_site_aniso_U_11
_atom_site_aniso_U_22
_atom_site_aniso_U_33
_atom_site_aniso_U_23
_atom_site_aniso_U_13
_atom_site_aniso_U_12
Mo1 0.0325(17) 0.0374(19) 0.0406(18) 0.0078(15) 0.0010(14) -0.0015(15)
Mo2 0.0435(19) 0.040(2) 0.0243(15) -0.0007(14) -0.0020(14) 0.0044(16)
Mo3 0.0344(17) 0.0366(19) 0.0357(17) 0.0084(15) 0.0071(14) 0.0044(15)
Mo4 0.0190(14) 0.0357(17) 0.0250(15) 0.0094(13) -0.0055(11) 0.0006(13)
Mo5 0.0208(14) 0.0230(15) 0.0287(15) 0.0021(12) -0.0008(12) 0.0003(12)
Mo6 0.0199(14) 0.0345(17) 0.0274(15) 0.0102(13) -0.0043(12) -0.0021(13)
Mo7 0.0290(15) 0.0368(18) 0.0212(14) 0.0009(13) -0.0034(12) -0.0015(14)
Mo8 0.0253(15) 0.0446(19) 0.0244(15) 0.0058(14) -0.0021(12) 0.0043(14)
Mo9 0.0253(15) 0.0394(18) 0.0192(14) -0.0005(13) 0.0031(12) 0.0008(14)
Mo10 0.0280(17) 0.066(3) 0.0333(18) 0.0148(17) -0.0023(14) -0.0067(17)
Mo11 0.0259(16) 0.043(2) 0.0439(19) 0.0210(16) -0.0011(14) 0.0040(15)
Mo12 0.0243(15) 0.0371(18) 0.0242(15) 0.0058(13) -0.0060(12) -0.0003(13)
Mo13 0.0277(15) 0.0372(18) 0.0250(15) 0.0079(13) 0.0007(12) 0.0045(14)
Mo14 0.0195(14) 0.0363(18) 0.0262(15) 0.0086(13) -0.0027(11) 0.0033(13)
Mo15 0.0213(14) 0.0302(16) 0.0239(14) 0.0089(13) -0.0001(11) -0.0002(12)
Mo16 0.0270(15) 0.0405(19) 0.0245(15) 0.0046(14) -0.0050(12) -0.0059(14)
Mo17 0.0277(16) 0.045(2) 0.0259(15) 0.0096(14) 0.0031(13) 0.0039(15)
Mo18 0.0207(14) 0.0461(19) 0.0216(14) 0.0045(14) 0.0050(12) -0.0011(14)
Mo19 0.0198(15) 0.044(2) 0.0361(17) 0.0151(15) -0.0078(13) -0.0033(14)
Mo20 0.0271(15) 0.0314(17) 0.0218(14) 0.0032(13) 0.0024(12) 0.0010(13)
Mo21 0.0221(15) 0.0436(19) 0.0260(15) 0.0118(14) -0.0014(12) 0.0008(14)
Mo22 0.0283(15) 0.0265(16) 0.0241(14) -0.0002(12) 0.0048(12) 0.0029(13)
Mo23 0.0247(15) 0.0427(19) 0.0275(15) 0.0086(14) -0.0072(12) -0.0063(14)
Mo24 0.0271(16) 0.0428(19) 0.0236(15) 0.0082(14) 0.0003(12) 0.0034(14)
Mo25 0.0286(16) 0.0277(16) 0.0239(14) -0.0002(13) 0.0044(12) 0.0004(13)
Mo26 0.0328(17) 0.045(2) 0.0250(15) 0.0108(14) -0.0035(13) -0.0042(15)
Mo27 0.0299(16) 0.0324(17) 0.0246(15) -0.0001(13) 0.0011(12) 0.0077(14)
Mo28 0.0266(15) 0.0336(17) 0.0229(14) 0.0062(13) 0.0007(12) 0.0003(13)
Mo29 0.0247(15) 0.0347(18) 0.0258(15) 0.0062(13) 0.0001(12) -0.0031(13)
Mo30 0.0242(15) 0.0309(17) 0.0257(15) 0.0101(13) -0.0014(12) 0.0015(13)
Mo31 0.0206(14) 0.0343(17) 0.0265(15) 0.0075(13) -0.0039(12) -0.0051(13)
Mo32 0.0241(15) 0.0319(17) 0.0235(14) 0.0021(13) -0.0012(12) -0.0052(13)
Mo33 0.0331(16) 0.0335(17) 0.0219(14) -0.0018(13) -0.0021(12) -0.0036(14)
Mo35 0.0277(15) 0.0327(17) 0.0213(14) -0.0002(13) 0.0033(12) -0.0009(13)
Mo36 0.0229(15) 0.0361(18) 0.0357(17) 0.0085(14) 0.0004(13) -0.0026(13)
Mo37 0.0248(15) 0.0402(19) 0.0256(15) 0.0124(14) -0.0048(12) -0.0049(14)
Mo38 0.0336(17) 0.0378(19) 0.0259(15) 0.0092(14) 0.0017(13) 0.0028(15)
Mo39 0.0278(15) 0.0269(16) 0.0279(15) 0.0020(13) -0.0038(12) 0.0036(13)
Mo40 0.0268(15) 0.0411(19) 0.0212(14) 0.0044(13) 0.0011(12) -0.0053(14)
Mo41 0.0298(17) 0.049(2) 0.0209(15) 0.0086(14) -0.0012(12) -0.0053(15)
Mo42 0.0350(17) 0.0357(18) 0.0265(15) 0.0064(14) -0.0010(13) 0.0002(15)
Mo43 0.0356(17) 0.0316(17) 0.0235(15) -0.0036(13) 0.0010(13) -0.0030(14)
Mo44 0.0329(17) 0.0399(19) 0.0238(15) 0.0074(14) 0.0014(13) -0.0012(15)
Mo45 0.0241(15) 0.0323(17) 0.0240(14) 0.0105(13) -0.0015(12) 0.0016(13)
Mo46 0.0260(15) 0.0424(19) 0.0288(16) 0.0009(14) -0.0034(12) 0.0072(14)
Mo47 0.0277(16) 0.041(2) 0.0356(17) 0.0168(15) 0.0004(13) 0.0001(15)
Mo48 0.0218(14) 0.0423(19) 0.0221(14) 0.0069(13) 0.0036(12) 0.0013(14)
Mo49 0.0218(15) 0.0420(19) 0.0238(15) 0.0048(14) 0.0033(12) 0.0017(13)
Mo50 0.0226(15) 0.0306(17) 0.0311(16) -0.0006(13) -0.0047(12) 0.0029(13)
Mo51 0.0250(15) 0.0418(19) 0.0260(15) 0.0098(14) -0.0033(12) -0.0078(14)
Mo52 0.0332(17) 0.048(2) 0.0357(18) 0.0139(16) 0.0083(14) 0.0077(16)
Mo53 0.0290(16) 0.0351(18) 0.0244(15) 0.0035(13) 0.0034(12) 0.0055(14)
Mo54 0.0250(15) 0.0347(17) 0.0242(15) 0.0044(13) 0.0008(12) -0.0007(13)
Mo55 0.0257(15) 0.0441(19) 0.0228(15) 0.0080(14) 0.0015(12) -0.0027(14)
Mo56 0.0307(17) 0.0395(19) 0.0360(17) 0.0108(15) -0.0084(14) -0.0023(15)
Mo57 0.0224(16) 0.063(2) 0.0374(18) 0.0270(17) 0.0018(13) 0.0073(16)
Mo58 0.0298(17) 0.049(2) 0.0372(18) 0.0162(16) 0.0073(14) 0.0154(16)
Mo59 0.0352(17) 0.0274(17) 0.0297(16) -0.0016(13) 0.0027(13) -0.0005(14)
Mo60 0.0309(16) 0.0411(19) 0.0292(16) 0.0059(14) 0.0001(13) -0.0045(15)
Mo61 0.0381(18) 0.0310(18) 0.0357(17) 0.0059(14) 0.0103(14) 0.0082(15)
Mo62 0.0323(16) 0.0289(17) 0.0316(16) 0.0026(14) -0.0005(13) -0.0052(14)
Mo63 0.0217(15) 0.0416(19) 0.0317(16) 0.0074(14) -0.0040(13) -0.0019(14)
Mo64 0.0281(16) 0.047(2) 0.0264(15) 0.0077(14) 0.0009(13) 0.0003(15)
Mo65 0.0342(17) 0.0384(19) 0.0319(17) 0.0080(15) 0.0037(14) 0.0041(15)
Mo66 0.0237(15) 0.0361(18) 0.0288(15) -0.0016(14) 0.0057(12) -0.0026(13)
Mo67 0.0205(14) 0.0378(18) 0.0277(15) 0.0068(14) -0.0042(12) -0.0064(13)
Mo68 0.0285(16) 0.0354(18) 0.0217(14) -0.0009(13) 0.0030(12) 0.0001(14)
Mo69 0.0330(18) 0.049(2) 0.0349(18) 0.0029(16) 0.0056(14) -0.0025(16)
Mo70 0.0306(16) 0.045(2) 0.0279(16) 0.0123(15) -0.0091(13) -0.0104(15)
Mo71 0.0304(16) 0.0349(18) 0.0253(15) 0.0037(13) 0.0024(13) 0.0025(14)
Mo72 0.0301(16) 0.0424(19) 0.0232(15) 0.0079(14) 0.0014(12) -0.0040(14)
Mo73 0.0280(16) 0.044(2) 0.0375(18) 0.0137(16) 0.0064(14) 0.0112(15)
Mo74 0.0254(15) 0.0357(18) 0.0261(15) 0.0107(13) -0.0019(12) 0.0003(13)
Mo75 0.0247(15) 0.0429(19) 0.0235(15) 0.0105(14) -0.0002(12) -0.0034(14)
Mo76 0.0264(16) 0.045(2) 0.0348(17) 0.0163(15) -0.0005(13) 0.0033(15)
Mo77 0.0406(19) 0.038(2) 0.0398(18) 0.0144(16) 0.0098(15) 0.0138(16)
Mo78 0.0253(15) 0.0351(18) 0.0341(16) 0.0092(14) 0.0040(13) -0.0020(14)
Mo79 0.0227(15) 0.0347(18) 0.0335(16) 0.0137(14) -0.0038(12) 0.0009(13)
Mo80 0.0271(16) 0.0319(17) 0.0316(16) 0.0081(14) -0.0011(13) -0.0013(14)
Mo81 0.0229(15) 0.0392(19) 0.0334(16) 0.0149(14) -0.0037(13) -0.0035(14)
Mo82 0.0284(16) 0.049(2) 0.0378(18) 0.0219(16) 0.0054(14) 0.0071(15)
Mo83 0.0247(15) 0.0360(18) 0.0332(16) 0.0062(14) 0.0009(13) -0.0033(14)
Mo84 0.0219(15) 0.055(2) 0.0321(16) 0.0202(16) 0.0008(13) 0.0015(15)
Mo85 0.0238(15) 0.0397(19) 0.0374(17) 0.0082(15) -0.0002(13) 0.0044(14)
Mo86 0.0265(17) 0.060(2) 0.044(2) -0.0056(18) -0.0051(15) 0.0060(16)
Mo87 0.0212(14) 0.0410(19) 0.0228(14) 0.0033(13) 0.0029(12) -0.0065(13)
Mo88 0.0340(18) 0.041(2) 0.0372(18) 0.0140(16) 0.0076(14) 0.0044(15)
Mo89 0.0284(16) 0.0354(18) 0.0203(14) 0.0038(13) 0.0006(12) -0.0052(14)
Mo90 0.0318(17) 0.059(2) 0.0211(15) 0.0099(15) 0.0019(13) 0.0008(16)
Mo91 0.0354(18) 0.049(2) 0.0349(18) 0.0070(16) 0.0058(14) 0.0051(16)
Mo92 0.0351(18) 0.043(2) 0.0385(18) 0.0204(16) 0.0090(14) 0.0105(15)
Mo93 0.045(2) 0.042(2) 0.0245(15) 0.0085(14) 0.0014(14) -0.0073(16)
Mo94 0.0388(18) 0.045(2) 0.0331(17) 0.0121(16) -0.0097(14) -0.0032(16)
Mo95 0.0375(18) 0.042(2) 0.0398(18) 0.0174(16) 0.0086(15) 0.0143(16)
Mo96 0.0324(17) 0.0374(19) 0.0356(17) 0.0074(15) 0.0129(14) 0.0101(15)
Mo97 0.0249(15) 0.0282(17) 0.0361(17) -0.0034(14) -0.0057(13) 0.0037(13)
Mo98 0.0285(17) 0.0375(19) 0.0379(17) 0.0069(15) 0.0021(14) -0.0010(14)
Mo99 0.0251(16) 0.041(2) 0.0372(17) 0.0028(15) -0.0073(13) -0.0006(14)
M1 0.0378(17) 0.0279(17) 0.0324(16) 0.0013(14) 0.0056(14) 0.0045(14)
M2 0.0310(17) 0.0344(18) 0.0350(17) -0.0017(14) 0.0093(13) 0.0036(14)
M3 0.059(2) 0.0344(19) 0.0349(18) -0.0025(15) -0.0186(16) 0.0073(17)
M4 0.0306(16) 0.0316(17) 0.0261(15) 0.0029(13) 0.0071(12) 0.0072(14)
M5 0.0420(19) 0.043(2) 0.0257(15) 0.0094(14) -0.0003(14) -0.0008(16)
M6 0.0262(16) 0.046(2) 0.0309(16) -0.0010(15) -0.0039(13) 0.0028(15)
M7 0.0377(18) 0.049(2) 0.0378(18) 0.0047(16) 0.0044(15) -0.0002(17)
M8 0.0306(17) 0.053(2) 0.0398(19) 0.0162(17) 0.0033(14) 0.0020(16)
M9 0.026(2) 0.031(2) 0.031(2) -0.0027(16) -0.0080(17) 0.0096(17)
M9' 0.07(2) 0.048(17) 0.057(17) -0.023(14) 0.008(16) 0.033(16)
M10 0.0230(15) 0.047(2) 0.0385(18) 0.0218(16) -0.0097(13) -0.0068(15)
M11 0.049(2) 0.050(2) 0.0309(17) 0.0140(16) 0.0024(15) -0.0074(18)
M12 0.0398(19) 0.050(2) 0.0292(17) 0.0048(16) 0.0028(14) -0.0121(17)
M13 0.0302(16) 0.0312(17) 0.0257(15) -0.0043(13) 0.0057(12) -0.0057(14)
M14 0.0261(16) 0.056(2) 0.0392(18) 0.0237(17) 0.0053(14) 0.0117(16)
M15 0.0296(17) 0.055(2) 0.0396(18) 0.0205(17) 0.0074(14) 0.0174(16)
M16 0.0383(19) 0.052(2) 0.054(2) 0.0123(19) 0.0134(17) 0.0013(17)
M17' 0.023(11) 0.044(15) 0.043(14) -0.009(12) -0.013(10) 0.004(11)
M17 0.030(2) 0.056(3) 0.040(2) 0.017(2) 0.0026(19) 0.003(2)
M18 0.047(2) 0.055(2) 0.0361(18) 0.0184(17) 0.0074(16) 0.0066(18)
M19 0.042(2) 0.099(3) 0.0268(17) 0.024(2) 0.0100(15) 0.021(2)
M20 0.0178(14) 0.0424(19) 0.0269(15) 0.0110(14) -0.0026(12) -0.0049(13)
M21 0.0218(15) 0.055(2) 0.0308(16) 0.0214(16) -0.0027(13) -0.0020(15)
M24 0.086(3) 0.053(3) 0.038(2) 0.0091(18) 0.017(2) 0.003(2)
M25 0.029(2) 0.076(4) 0.023(2) 0.016(3) 0.0020(18) -0.001(3)
M26 0.043(3) 0.080(5) 0.038(3) 0.023(4) 0.008(2) 0.020(4)
M25' 0.021(12) 0.035(16) 0.018(11) -0.020(13) -0.008(8) 0.002(13)
M26' 0.028(7) 0.022(7) 0.021(6) 0.007(6) 0.004(5) -0.002(6)
Ce1 0.0198(9) 0.0290(11) 0.0309(10) -0.0050(9) -0.0083(8) 0.0063(8)
Ce2 0.0225(9) 0.0246(10) 0.0227(9) 0.0044(8) 0.0058(7) -0.0004(8)
Ce3 0.0187(9) 0.0416(13) 0.0379(11) 0.0020(10) -0.0085(8) -0.0002(9)
Ce4 0.0210(10) 0.0334(12) 0.0405(11) 0.0124(10) -0.0010(8) -0.0051(9)
Ce5 0.0640(16) 0.0423(14) 0.0252(11) 0.0084(10) -0.0051(10) -0.0211(12)
O1 0.041(11) 0.026(10) 0.035(10) 0.002(9) 0.003(9) -0.005(9)
O2 0.012(9) 0.033(10) 0.020(9) -0.004(8) 0.002(7) 0.004(8)
O3 0.028(10) 0.040(11) 0.026(10) -0.006(9) -0.001(8) -0.016(9)
O5 0.038(10) 0.019(10) 0.023(9) 0.009(8) -0.007(8) 0.004(9)
O6 0.017(9) 0.031(10) 0.020(9) 0.005(8) -0.001(8) -0.010(8)
O7 0.047(11) 0.030(11) 0.040(11) 0.010(9) 0.009(9) -0.016(9)
O8 0.051(12) 0.066(14) 0.060(13) -0.002(11) 0.024(11) -0.015(11)
O9 0.033(10) 0.029(10) 0.015(9) -0.001(8) 0.010(8) -0.016(9)
O10 0.059(12) 0.027(10) 0.015(9) 0.003(8) 0.005(9) 0.006(10)
O11 0.029(10) 0.042(11) 0.021(9) -0.004(9) 0.005(8) -0.002(9)
O12 0.033(11) 0.062(13) 0.037(11) 0.002(10) 0.019(9) -0.005(10)
O13 0.015(9) 0.023(9) 0.017(9) -0.003(8) -0.002(7) -0.009(8)
O14 0.034(10) 0.016(9) 0.016(9) 0.000(8) 0.000(8) -0.003(8)
O15 0.020(9) 0.020(9) 0.026(9) -0.006(8) -0.012(8) 0.005(8)
O16 0.017(9) 0.030(10) 0.018(9) -0.001(8) -0.004(7) -0.001(8)
O17 0.015(8) 0.021(9) 0.015(8) 0.008(8) -0.003(7) -0.003(8)
O18 0.022(9) 0.026(10) 0.014(9) 0.007(8) 0.003(7) 0.003(8)
O19 0.004(7) 0.012(8) 0.014(8) 0.011(7) -0.002(7) -0.001(7)
O20 0.018(9) 0.042(11) 0.022(9) 0.010(9) -0.006(8) 0.010(9)
O21 0.011(9) 0.041(11) 0.029(10) 0.004(9) 0.007(8) -0.002(8)
O22 0.023(9) 0.019(9) 0.017(9) 0.010(8) -0.008(8) -0.007(8)
O23 0.016(9) 0.036(10) 0.018(9) 0.005(8) 0.004(7) 0.001(8)
O24 0.022(9) 0.020(9) 0.012(8) 0.005(8) 0.007(7) -0.003(8)
O25 0.025(10) 0.044(11) 0.028(10) 0.016(9) -0.011(8) -0.008(9)
O26 0.030(10) 0.048(12) 0.023(9) 0.004(9) 0.015(8) -0.002(9)
O28 0.023(9) 0.028(10) 0.014(8) 0.003(8) -0.004(7) -0.002(8)
O29 0.030(10) 0.023(10) 0.011(8) 0.003(8) 0.001(8) 0.003(8)
O30 0.029(10) 0.046(12) 0.031(10) 0.015(9) -0.009(9) -0.003(9)
O31 0.021(9) 0.034(10) 0.011(8) 0.003(8) -0.011(7) 0.005(8)
O32 0.024(9) 0.028(10) 0.022(9) 0.015(8) -0.002(8) 0.009(8)
O33 0.017(9) 0.023(9) 0.019(9) 0.004(8) -0.002(7) 0.011(8)
O35 0.016(9) 0.024(9) 0.012(8) 0.008(8) -0.002(7) 0.006(8)
O36 0.038(11) 0.037(11) 0.034(10) -0.002(9) -0.001(9) 0.000(9)
O37 0.026(10) 0.042(11) 0.035(10) 0.006(9) -0.006(9) -0.017(9)
O39 0.027(10) 0.035(11) 0.016(9) -0.002(8) 0.005(8) 0.012(9)
O41 0.008(8) 0.020(9) 0.023(9) 0.007(8) 0.004(7) 0.010(7)
O42 0.008(8) 0.018(9) 0.020(9) 0.001(8) -0.002(7) 0.005(7)
O43 0.015(9) 0.026(10) 0.014(8) 0.000(8) 0.003(7) -0.003(8)
O44 0.021(9) 0.015(9) 0.021(9) -0.001(8) 0.001(8) -0.002(8)
O46 0.025(9) 0.034(10) 0.012(8) -0.007(8) -0.007(8) 0.004(8)
O47 0.037(11) 0.044(11) 0.021(9) 0.003(9) 0.005(8) -0.004(9)
O48 0.043(11) 0.036(11) 0.041(11) 0.008(10) 0.006(9) -0.013(10)
O49 0.019(9) 0.061(12) 0.019(9) 0.009(9) -0.008(8) -0.002(9)
O50 0.021(9) 0.032(10) 0.013(8) -0.003(8) -0.006(7) -0.005(8)
O51 0.013(8) 0.030(10) 0.012(8) 0.006(8) -0.003(7) 0.001(8)
O52 0.019(9) 0.022(9) 0.017(9) 0.006(8) -0.009(7) -0.002(8)
O54 0.019(9) 0.026(10) 0.009(8) 0.007(8) -0.008(7) 0.000(8)
O55 0.020(9) 0.013(9) 0.011(8) 0.000(7) -0.008(7) 0.004(7)
O58 0.022(9) 0.025(10) 0.022(9) -0.002(8) -0.007(8) 0.017(8)
O59 0.028(10) 0.039(11) 0.038(11) -0.001(9) -0.002(9) -0.002(9)
O61 0.022(9) 0.020(10) 0.023(9) -0.003(8) 0.001(8) 0.007(8)
O62 0.038(11) 0.027(10) 0.032(10) -0.003(9) 0.001(9) 0.013(9)
O63 0.038(10) 0.020(10) 0.021(9) 0.014(8) 0.001(8) -0.009(9)
O64 0.014(9) 0.036(11) 0.034(10) 0.004(9) -0.002(8) -0.002(8)
O65 0.025(10) 0.046(11) 0.021(9) 0.009(9) 0.016(8) 0.005(9)
O66 0.019(9) 0.025(9) 0.009(8) 0.006(7) -0.005(7) 0.003(8)
O67 0.021(9) 0.036(11) 0.027(10) -0.004(9) -0.009(8) 0.006(9)
O68 0.034(11) 0.058(13) 0.052(12) 0.007(11) 0.002(10) -0.005(10)
O69 0.024(9) 0.026(10) 0.016(9) 0.007(8) -0.008(8) -0.004(8)
O70 0.017(9) 0.028(10) 0.019(9) 0.008(8) 0.003(8) -0.002(8)
O72 0.047(11) 0.023(10) 0.019(9) 0.004(8) -0.014(8) -0.002(9)
O73 0.016(9) 0.028(10) 0.018(9) 0.010(8) 0.005(7) -0.010(8)
O74 0.034(11) 0.052(12) 0.032(10) 0.008(10) 0.005(9) 0.026(10)
O75 0.012(8) 0.022(9) 0.018(9) -0.003(8) 0.003(7) 0.009(8)
O76 0.036(11) 0.089(14) 0.045(12) 0.014(11) 0.005(10) -0.001(11)
O78 0.021(9) 0.021(9) 0.009(8) 0.004(7) 0.010(7) 0.006(8)
O80 0.018(9) 0.050(12) 0.025(9) 0.008(9) 0.011(8) 0.009(9)
O81 0.040(11) 0.025(10) 0.026(10) 0.002(9) -0.001(9) -0.008(9)
O83 0.019(9) 0.022(10) 0.028(9) -0.003(8) 0.004(8) 0.008(8)
O84 0.025(9) 0.020(10) 0.023(9) 0.000(8) -0.008(8) -0.005(8)
O85 0.009(8) 0.028(10) 0.014(8) -0.005(8) -0.007(7) 0.006(8)
O88 0.056(12) 0.046(12) 0.036(11) -0.013(10) -0.015(10) -0.007(10)
O89 0.025(9) 0.041(11) 0.011(8) 0.007(8) 0.002(8) 0.000(9)
O91 0.030(10) 0.024(10) 0.027(9) 0.001(8) 0.004(8) 0.008(9)
O93 0.037(10) 0.029(10) 0.016(9) -0.012(8) 0.010(8) -0.002(9)
O94 0.031(10) 0.040(11) 0.021(9) 0.002(9) 0.020(8) -0.001(9)
O95 0.028(10) 0.038(11) 0.022(9) 0.014(9) 0.004(8) 0.006(9)
O96 0.039(11) 0.048(12) 0.040(11) 0.002(10) -0.014(9) -0.003(10)
O97 0.062(13) 0.055(13) 0.046(12) 0.024(10) 0.000(10) -0.003(11)
O98 0.019(9) 0.036(11) 0.038(10) -0.002(9) 0.004(8) -0.007(9)
O99 0.029(10) 0.023(10) 0.036(10) 0.004(9) -0.013(9) 0.005(9)
O101 0.040(11) 0.026(10) 0.025(10) -0.001(8) -0.006(9) 0.003(9)
O102 0.017(9) 0.026(10) 0.012(8) -0.003(8) 0.008(7) 0.004(8)
O103 0.030(10) 0.025(10) 0.022(9) 0.006(8) -0.005(8) 0.004(8)
O104 0.030(10) 0.036(11) 0.015(9) 0.016(8) 0.004(8) 0.006(9)
O105 0.016(9) 0.052(12) 0.029(10) -0.001(9) -0.001(8) 0.004(9)
O106 0.013(8) 0.031(10) 0.007(8) -0.001(8) 0.003(7) -0.009(8)
O107 0.022(9) 0.021(9) 0.025(9) -0.006(8) 0.004(8) -0.009(8)
O108 0.042(11) 0.028(10) 0.016(9) -0.009(8) -0.009(8) -0.001(9)
O109 0.004(8) 0.024(9) 0.017(8) 0.007(8) 0.002(7) -0.003(7)
O111 0.042(11) 0.032(11) 0.040(11) 0.005(9) -0.002(9) -0.018(9)
O112 0.042(11) 0.059(13) 0.038(11) -0.002(10) 0.018(10) -0.007(10)
O113 0.030(10) 0.029(10) 0.027(10) -0.015(9) -0.002(8) 0.002(9)
O114 0.026(10) 0.035(11) 0.036(10) 0.000(9) -0.006(9) -0.007(9)
O116 0.030(10) 0.021(10) 0.031(10) 0.004(8) 0.011(8) -0.004(8)
O117 0.031(10) 0.019(9) 0.020(9) 0.006(8) 0.008(8) 0.005(8)
O118 0.011(9) 0.045(11) 0.022(9) 0.002(9) -0.002(7) 0.001(8)
O119 0.013(8) 0.018(9) 0.015(8) 0.005(7) 0.010(7) 0.006(7)
O121 0.007(8) 0.012(9) 0.031(9) -0.001(8) -0.004(7) 0.002(7)
O122 0.008(8) 0.025(10) 0.020(9) 0.005(8) 0.002(7) 0.000(7)
O123 0.008(8) 0.019(9) 0.034(10) -0.006(8) -0.007(8) 0.001(7)
O124 0.021(9) 0.016(9) 0.021(9) 0.007(8) 0.004(8) -0.004(8)
O125 0.014(9) 0.034(10) 0.023(9) 0.009(8) 0.001(8) -0.005(8)
O126 0.025(9) 0.022(10) 0.017(9) 0.007(8) 0.008(8) -0.004(8)
O127 0.032(10) 0.032(11) 0.032(10) 0.002(9) -0.002(9) -0.017(9)
O128 0.023(9) 0.028(10) 0.039(10) 0.012(9) -0.011(8) -0.016(8)
O130 0.018(9) 0.030(10) 0.027(9) 0.000(8) -0.006(8) 0.003(8)
O131 0.024(9) 0.027(10) 0.018(9) 0.011(8) 0.003(8) -0.006(8)
O132 0.021(9) 0.028(10) 0.031(10) 0.008(9) -0.003(8) -0.002(8)
O133 0.030(10) 0.038(11) 0.030(10) -0.007(9) -0.001(9) -0.001(9)
O134 0.025(9) 0.015(9) 0.014(8) 0.003(7) 0.000(7) 0.006(8)
O135 0.017(9) 0.026(10) 0.030(10) 0.007(8) -0.004(8) -0.006(8)
O136 0.024(9) 0.030(10) 0.009(8) 0.000(8) -0.004(7) 0.006(8)
O137 0.030(10) 0.028(10) 0.021(9) 0.005(8) -0.006(8) -0.001(9)
O138 0.019(9) 0.031(10) 0.004(8) 0.005(7) -0.002(7) 0.000(8)
O139 0.020(9) 0.038(11) 0.030(10) 0.015(9) 0.014(8) 0.001(9)
O140 0.022(9) 0.025(10) 0.019(9) 0.006(8) -0.001(8) -0.010(8)
O141 0.043(11) 0.034(11) 0.030(10) -0.005(9) -0.020(9) 0.007(9)
O142 0.010(8) 0.022(9) 0.013(8) 0.009(7) 0.006(7) 0.001(7)
O143 0.016(9) 0.029(10) 0.017(9) 0.014(8) -0.001(7) 0.012(8)
O144 0.029(10) 0.027(10) 0.011(8) -0.001(8) -0.005(8) -0.003(8)
O145 0.009(8) 0.040(11) 0.018(9) 0.011(8) -0.003(7) 0.003(8)
O146 0.023(9) 0.022(9) 0.018(9) 0.012(8) 0.003(8) 0.003(8)
O147 0.041(11) 0.029(10) 0.032(10) 0.000(9) -0.006(9) 0.009(9)
O148 0.018(9) 0.043(11) 0.029(10) 0.024(9) 0.003(8) 0.002(9)
O149 0.036(11) 0.050(12) 0.043(11) 0.010(10) -0.018(9) -0.017(10)
O150 0.016(9) 0.030(10) 0.034(10) 0.007(9) -0.001(8) -0.016(8)
O151 0.029(10) 0.043(11) 0.021(9) 0.017(9) 0.010(8) 0.006(9)
O153 0.040(10) 0.017(9) 0.022(9) 0.007(8) -0.014(8) 0.005(8)
O154 0.022(9) 0.022(10) 0.025(9) 0.000(8) -0.010(8) 0.004(8)
O155 0.023(9) 0.016(9) 0.027(9) 0.003(8) 0.006(8) -0.002(8)
O156 0.015(9) 0.026(10) 0.025(9) 0.013(8) 0.001(8) -0.005(8)
O157 0.012(8) 0.035(10) 0.011(8) 0.003(8) 0.003(7) -0.001(8)
O160 0.027(10) 0.033(11) 0.027(10) 0.015(9) 0.003(8) -0.005(9)
O162 0.021(9) 0.035(11) 0.028(10) 0.007(9) -0.021(8) -0.006(8)
O163 0.030(10) 0.027(10) 0.026(9) -0.007(8) -0.008(8) 0.008(9)
O164 0.024(10) 0.041(11) 0.041(11) 0.013(9) -0.010(9) -0.005(9)
O165 0.051(12) 0.055(13) 0.050(12) 0.013(10) 0.016(10) 0.025(11)
O166 0.022(9) 0.020(10) 0.038(10) 0.008(9) 0.003(8) -0.005(8)
O167 0.049(12) 0.039(12) 0.044(11) -0.005(10) -0.004(10) 0.007(10)
O168 0.033(10) 0.042(11) 0.032(10) 0.023(9) 0.007(9) -0.012(9)
O169 0.033(10) 0.030(10) 0.036(10) 0.015(9) -0.001(9) -0.019(9)
O171 0.045(11) 0.022(10) 0.042(11) 0.010(9) 0.002(9) 0.004(9)
O173 0.035(11) 0.040(11) 0.057(12) 0.009(10) 0.010(10) -0.019(10)
O174 0.026(10) 0.043(11) 0.018(9) 0.007(9) 0.002(8) -0.011(9)
O175 0.017(9) 0.025(10) 0.029(10) 0.001(8) -0.002(8) -0.008(8)
O176 0.018(9) 0.039(11) 0.041(11) 0.000(9) -0.012(9) 0.001(9)
O177 0.037(11) 0.038(11) 0.043(11) -0.009(10) -0.002(9) 0.005(9)
O178 0.012(9) 0.044(11) 0.027(10) -0.005(9) 0.002(8) 0.000(8)
O179 0.007(8) 0.028(10) 0.024(9) 0.000(8) -0.001(7) -0.003(8)
O181 0.025(9) 0.032(10) 0.021(9) 0.015(8) 0.000(8) -0.010(8)
O182 0.014(8) 0.019(9) 0.013(8) 0.009(7) -0.010(7) -0.001(7)
O184 0.009(8) 0.024(9) 0.015(8) 0.012(8) -0.003(7) -0.003(7)
O185 0.017(9) 0.025(10) 0.031(10) 0.003(8) -0.006(8) -0.011(8)
O186 0.028(10) 0.016(9) 0.025(9) 0.006(8) -0.009(8) 0.007(8)
O187 0.014(8) 0.018(9) 0.020(9) 0.001(8) 0.003(7) 0.002(8)
O188 0.025(10) 0.037(11) 0.036(10) -0.009(9) -0.011(9) -0.002(9)
O190 0.024(9) 0.022(10) 0.035(10) 0.002(9) -0.011(8) -0.006(8)
O192 0.025(10) 0.038(11) 0.026(10) 0.020(9) 0.002(8) -0.002(9)
O193 0.020(9) 0.038(11) 0.020(9) 0.004(8) -0.005(8) 0.006(8)
O194 0.014(9) 0.036(11) 0.040(11) 0.006(9) 0.002(8) -0.009(8)
O195 0.022(9) 0.020(9) 0.023(9) 0.003(8) 0.007(8) 0.006(8)
O196 0.015(9) 0.025(10) 0.020(9) 0.013(8) 0.006(7) -0.005(8)
O197 0.024(9) 0.044(11) 0.020(9) 0.014(9) -0.008(8) 0.001(9)
O198 0.013(9) 0.035(11) 0.035(10) 0.014(9) 0.006(8) 0.009(8)
O199 0.029(10) 0.041(11) 0.021(9) 0.003(9) 0.004(8) -0.003(9)
O200 0.024(9) 0.027(10) 0.024(9) 0.004(8) -0.004(8) -0.009(8)
O201 0.029(10) 0.034(11) 0.025(9) -0.008(9) -0.012(8) -0.002(9)
O202 0.049(12) 0.074(14) 0.048(12) 0.010(11) 0.009(10) -0.023(11)
O204 0.018(9) 0.030(10) 0.031(10) 0.025(9) 0.000(8) -0.005(8)
O205 0.025(10) 0.026(10) 0.034(10) 0.014(9) 0.008(8) -0.007(8)
O206 0.040(11) 0.045(12) 0.040(11) -0.010(10) -0.012(9) -0.007(10)
O207 0.026(10) 0.035(11) 0.024(9) -0.006(9) -0.003(8) 0.003(9)
O208 0.024(9) 0.028(10) 0.023(9) 0.015(8) -0.003(8) 0.006(8)
O209 0.025(10) 0.031(10) 0.037(10) 0.015(9) 0.007(8) 0.005(9)
O210 0.028(10) 0.042(11) 0.035(10) 0.010(9) 0.011(9) 0.002(9)
O211 0.037(10) 0.029(10) 0.033(10) 0.004(9) 0.007(9) 0.006(9)
O212 0.012(8) 0.036(10) 0.020(9) 0.012(8) 0.002(7) 0.000(8)
O213 0.022(9) 0.047(11) 0.032(10) -0.012(9) -0.011(8) -0.001(9)
O214 0.033(10) 0.044(12) 0.032(10) 0.004(9) -0.005(9) -0.008(9)
O215 0.048(11) 0.036(11) 0.024(10) 0.000(9) 0.001(9) -0.007(10)
O216 0.018(9) 0.039(11) 0.029(10) 0.030(9) 0.003(8) 0.003(8)
O217 0.015(9) 0.011(9) 0.028(9) 0.011(8) -0.007(8) -0.010(7)
O218 0.005(8) 0.048(11) 0.039(10) 0.013(9) 0.005(8) 0.008(8)
O219 0.023(9) 0.047(11) 0.022(9) 0.022(9) -0.005(8) 0.006(9)
O221 0.029(10) 0.049(12) 0.045(11) 0.012(10) 0.010(9) 0.004(10)
O222 0.023(9) 0.032(10) 0.027(9) 0.006(9) 0.003(8) 0.012(9)
O223 0.031(10) 0.057(12) 0.030(10) 0.008(10) -0.004(9) 0.008(10)
O224 0.035(11) 0.044(12) 0.044(11) -0.002(10) -0.009(9) 0.006(10)
O225 0.024(9) 0.032(10) 0.018(9) 0.012(8) -0.003(8) -0.003(8)
O226 0.014(9) 0.043(11) 0.020(9) 0.008(8) 0.001(7) -0.014(8)
O227 0.024(10) 0.041(11) 0.028(10) 0.006(9) -0.002(8) 0.011(9)
O228 0.024(9) 0.036(11) 0.023(9) 0.015(8) 0.011(8) 0.017(9)
O229 0.020(9) 0.039(11) 0.030(10) 0.017(9) -0.006(8) 0.005(9)
O230 0.029(10) 0.044(11) 0.029(10) 0.012(9) -0.007(8) 0.026(9)
O231 0.045(11) 0.028(10) 0.023(9) 0.009(8) 0.006(9) 0.012(9)
O232 0.025(10) 0.039(11) 0.030(10) 0.010(9) 0.004(8) 0.010(9)
O233 0.019(9) 0.033(10) 0.021(9) 0.006(8) 0.008(8) 0.012(8)
O234 0.028(10) 0.036(11) 0.014(9) 0.007(8) 0.000(8) 0.006(9)
O235 0.023(9) 0.031(10) 0.021(9) 0.021(8) 0.010(8) 0.011(8)
O236 0.024(10) 0.038(11) 0.021(9) 0.016(9) 0.010(8) -0.002(9)
O237 0.038(11) 0.045(11) 0.012(9) 0.003(9) 0.010(8) -0.004(9)
O238 0.030(10) 0.038(11) 0.029(10) 0.012(9) 0.011(9) -0.006(9)
O239 0.024(10) 0.032(11) 0.040(10) 0.025(9) -0.003(9) -0.002(9)
O241 0.022(10) 0.052(12) 0.031(10) 0.011(9) 0.008(8) 0.002(9)
O242 0.022(9) 0.026(10) 0.023(9) -0.001(8) 0.004(8) 0.013(8)
O243 0.030(10) 0.023(10) 0.043(11) 0.016(9) 0.006(9) 0.007(9)
O246 0.032(10) 0.032(11) 0.038(10) 0.015(9) 0.002(9) 0.006(9)
O247 0.022(9) 0.031(10) 0.029(10) 0.007(9) 0.021(8) 0.006(8)
O248 0.024(9) 0.017(9) 0.025(9) 0.015(8) 0.005(8) 0.013(8)
O249 0.019(9) 0.025(10) 0.014(8) 0.011(8) 0.005(7) 0.010(8)
O250 0.018(9) 0.032(11) 0.033(10) 0.000(9) -0.010(8) 0.007(8)
O251 0.030(10) 0.049(12) 0.034(10) 0.017(9) 0.008(9) 0.002(9)
O252 0.044(11) 0.025(10) 0.023(9) -0.001(8) 0.011(9) 0.020(9)
O253 0.023(9) 0.032(10) 0.022(9) 0.011(8) 0.010(8) 0.007(8)
O254 0.028(10) 0.030(10) 0.018(9) -0.001(8) 0.008(8) 0.013(9)
O255 0.036(11) 0.033(11) 0.040(11) 0.008(9) 0.010(9) -0.004(9)
O256 0.024(9) 0.028(10) 0.024(9) -0.004(8) 0.001(8) -0.001(8)
O257 0.029(10) 0.014(9) 0.032(10) 0.001(8) 0.004(8) 0.011(8)
O258 0.016(9) 0.025(10) 0.029(9) 0.013(8) 0.010(8) -0.008(8)
O259 0.031(10) 0.028(10) 0.017(9) 0.012(8) -0.001(8) 0.011(9)
O260 0.045(11) 0.039(11) 0.034(10) 0.000(9) 0.005(9) 0.010(10)
O261 0.034(11) 0.052(12) 0.047(12) 0.006(10) -0.004(10) 0.002(10)
O262 0.056(12) 0.061(13) 0.043(12) -0.012(11) 0.008(10) 0.003(11)
O263 0.031(10) 0.015(9) 0.024(9) -0.004(8) 0.000(8) 0.000(8)
O264 0.027(10) 0.023(10) 0.020(9) 0.011(8) 0.007(8) 0.011(8)
O265 0.013(8) 0.018(9) 0.012(8) 0.008(7) 0.009(7) 0.012(7)
O266 0.023(9) 0.031(10) 0.026(9) -0.004(8) 0.003(8) 0.010(8)
O267 0.037(11) 0.025(10) 0.041(11) 0.015(9) 0.015(9) 0.013(9)
O268 0.019(9) 0.036(11) 0.027(10) 0.002(9) -0.004(8) 0.009(9)
O269 0.007(8) 0.020(9) 0.022(9) 0.008(8) 0.002(7) 0.003(7)
O270 0.018(9) 0.019(9) 0.031(10) 0.000(8) 0.000(8) 0.015(8)
O271 0.042(11) 0.027(10) 0.021(9) -0.005(8) -0.002(8) 0.004(9)
O272 0.037(11) 0.046(12) 0.034(10) -0.007(9) -0.008(9) 0.029(10)
O276 0.020(9) 0.028(10) 0.033(10) 0.010(9) 0.018(8) 0.007(8)
O278 0.022(9) 0.004(8) 0.012(8) -0.003(7) 0.001(7) 0.005(7)
O279 0.028(9) 0.021(10) 0.022(9) 0.002(8) 0.014(8) 0.002(8)
O280 0.033(10) 0.034(11) 0.033(10) 0.002(9) 0.008(9) 0.004(9)
O281 0.035(10) 0.027(10) 0.028(10) 0.007(9) -0.003(9) -0.004(9)
O282 0.043(11) 0.042(12) 0.047(11) -0.002(10) 0.004(10) 0.009(10)
O283 0.031(10) 0.029(10) 0.020(9) 0.001(8) 0.010(8) 0.013(9)
O284 0.081(14) 0.024(11) 0.052(12) -0.014(10) -0.021(11) 0.009(10)
O285 0.027(9) 0.019(9) 0.019(9) 0.012(8) 0.002(8) 0.002(8)
O286 0.045(11) 0.035(11) 0.019(9) 0.009(9) 0.012(9) -0.010(9)
O287 0.038(10) 0.028(10) 0.025(9) 0.007(8) -0.014(8) 0.012(9)
O288 0.036(11) 0.049(12) 0.048(11) -0.006(10) -0.020(10) 0.008(10)
O289 0.021(9) 0.026(10) 0.024(9) 0.004(8) 0.010(8) 0.007(8)
O290 0.024(9) 0.024(10) 0.028(10) -0.008(8) 0.004(8) 0.002(8)
O292 0.024(9) 0.011(9) 0.011(8) 0.003(7) -0.002(7) 0.002(8)
O294 0.039(10) 0.018(9) 0.017(9) 0.002(8) -0.002(8) 0.009(9)
O295 0.019(9) 0.034(10) 0.027(9) 0.003(9) -0.013(8) 0.016(8)
O296 0.020(9) 0.028(10) 0.025(9) 0.004(8) 0.004(8) -0.009(8)
O297 0.036(11) 0.041(11) 0.045(11) 0.012(10) 0.002(9) -0.008(10)
O298 0.048(11) 0.031(11) 0.028(10) -0.014(9) 0.013(9) -0.003(9)
O299 0.029(10) 0.022(10) 0.016(9) 0.007(8) 0.002(8) -0.003(8)
O300 0.038(11) 0.034(11) 0.024(9) -0.001(9) -0.006(9) -0.008(9)
O301 0.015(9) 0.022(9) 0.019(9) 0.006(8) -0.006(7) 0.005(8)
O302 0.026(9) 0.007(8) 0.023(9) 0.004(7) -0.001(8) -0.002(8)
O303 0.022(9) 0.025(10) 0.012(8) -0.001(8) -0.004(7) -0.003(8)
O305 0.020(9) 0.026(10) 0.018(9) 0.017(8) 0.007(7) 0.000(8)
O306 0.016(9) 0.023(9) 0.017(8) 0.009(8) 0.002(7) 0.005(8)
O308 0.022(9) 0.016(9) 0.012(8) -0.005(7) -0.007(7) -0.003(8)
O310 0.050(11) 0.023(10) 0.029(10) -0.001(9) -0.004(9) -0.013(9)
O311 0.034(10) 0.043(11) 0.030(10) 0.003(9) -0.009(9) 0.006(9)
O312 0.028(10) 0.038(11) 0.042(11) 0.000(9) 0.011(9) -0.007(9)
O313 0.022(9) 0.023(10) 0.012(8) -0.006(8) -0.008(7) -0.004(8)
O314 0.031(10) 0.021(10) 0.044(11) 0.008(9) 0.015(9) 0.000(9)
O315 0.012(8) 0.016(9) 0.015(8) -0.011(7) 0.007(7) 0.000(7)
O316 0.021(9) 0.025(10) 0.034(10) -0.005(9) -0.003(8) 0.011(8)
O317 0.032(10) 0.022(10) 0.016(9) 0.001(8) 0.010(8) 0.000(8)
O318 0.016(9) 0.022(9) 0.020(9) -0.004(8) 0.009(7) 0.004(8)
O319 0.026(9) 0.031(10) 0.014(9) 0.015(8) 0.003(8) 0.001(8)
O320 0.030(10) 0.018(9) 0.029(10) -0.001(8) 0.008(8) -0.015(8)
O321 0.024(9) 0.014(9) 0.023(9) -0.001(8) 0.009(8) 0.013(8)
O322 0.026(10) 0.023(10) 0.033(10) -0.002(9) 0.000(8) -0.002(8)
O323 0.028(10) 0.025(10) 0.014(9) 0.001(8) -0.006(8) -0.007(8)
O327 0.029(10) 0.037(11) 0.051(12) 0.004(10) -0.010(9) -0.006(9)
O328 0.016(9) 0.015(9) 0.022(9) -0.001(8) 0.012(7) 0.008(7)
O329 0.017(9) 0.027(10) 0.024(9) 0.004(8) 0.001(8) 0.001(8)
O330 0.016(9) 0.027(10) 0.037(10) -0.008(9) -0.006(8) 0.009(8)
O331 0.024(9) 0.019(9) 0.008(8) 0.000(7) -0.005(7) 0.008(8)
O332 0.036(11) 0.039(11) 0.032(10) -0.002(9) -0.015(9) 0.008(9)
O335 0.035(10) 0.012(9) 0.023(9) -0.002(8) 0.007(8) 0.002(8)
O336 0.015(8) 0.018(9) 0.011(8) 0.006(7) 0.000(7) -0.002(7)
O338 0.024(9) 0.009(9) 0.026(9) -0.001(8) 0.000(8) 0.000(8)
O340 0.011(8) 0.012(9) 0.012(8) -0.005(7) 0.001(7) 0.007(7)
O341 0.034(11) 0.046(12) 0.056(12) -0.017(10) -0.008(10) -0.016(10)
O342 0.019(9) 0.037(11) 0.027(9) 0.009(9) 0.000(8) 0.019(8)
O343 0.036(11) 0.041(12) 0.051(12) 0.012(10) -0.006(10) -0.002(10)
O344 0.018(9) 0.039(11) 0.021(9) -0.003(8) 0.000(8) 0.001(8)
O345 0.024(9) 0.011(9) 0.034(10) 0.005(8) 0.009(8) 0.009(8)
O346 0.043(11) 0.029(10) 0.012(9) 0.004(8) -0.011(8) 0.007(9)
O347 0.022(9) 0.025(10) 0.011(8) -0.002(8) 0.001(7) 0.007(8)
O349 0.023(9) 0.028(10) 0.017(9) 0.008(8) -0.006(8) -0.004(8)
O351 0.026(10) 0.021(10) 0.027(9) 0.005(8) 0.004(8) -0.001(8)
O355 0.020(9) 0.039(11) 0.018(9) 0.009(8) -0.010(8) -0.008(9)
O356 0.010(8) 0.014(9) 0.014(8) 0.003(7) -0.010(7) 0.000(7)
O357 0.028(10) 0.020(9) 0.017(9) 0.010(8) -0.002(8) -0.005(8)
O358 0.016(9) 0.032(10) 0.020(9) 0.007(8) -0.004(8) 0.002(8)
O359 0.030(11) 0.052(12) 0.044(11) 0.007(10) 0.003(9) -0.008(10)
O361 0.016(9) 0.034(10) 0.021(9) 0.008(8) -0.006(8) 0.002(8)
O362 0.023(9) 0.020(9) 0.015(9) 0.003(8) -0.004(7) 0.006(8)
O363 0.014(9) 0.032(10) 0.023(9) 0.012(8) -0.007(8) -0.003(8)
O364 0.020(9) 0.047(11) 0.036(10) 0.004(9) 0.001(9) 0.001(9)
O365 0.028(10) 0.020(9) 0.016(9) -0.009(8) 0.000(8) -0.005(8)
O366 0.032(10) 0.044(11) 0.029(10) -0.008(9) -0.014(9) -0.010(9)
O367 0.018(9) 0.030(10) 0.028(10) 0.010(8) -0.007(8) 0.004(8)
O368 0.014(8) 0.022(9) 0.021(9) -0.008(8) 0.001(7) -0.007(8)
O369 0.028(10) 0.020(10) 0.034(10) 0.002(8) 0.004(8) 0.013(8)
O371 0.018(9) 0.038(11) 0.026(9) 0.005(9) 0.005(8) -0.002(8)
O372 0.026(10) 0.025(10) 0.025(9) 0.008(8) 0.008(8) 0.002(8)
O373 0.021(9) 0.018(9) 0.027(9) -0.005(8) 0.002(8) 0.000(8)
O374 0.017(9) 0.022(9) 0.021(9) -0.002(8) -0.008(7) -0.011(8)
O375 0.029(10) 0.023(10) 0.040(11) 0.014(9) 0.008(9) -0.008(9)
O376 0.019(9) 0.016(9) 0.018(9) 0.004(8) 0.004(7) 0.002(8)
O377 0.007(8) 0.024(9) 0.013(8) 0.006(7) -0.001(7) -0.010(7)
O378 0.012(8) 0.029(10) 0.010(8) 0.007(8) 0.003(7) -0.003(8)
O379 0.012(8) 0.028(10) 0.016(8) -0.004(8) -0.001(7) -0.003(8)
O380 0.018(9) 0.025(10) 0.010(8) -0.004(8) -0.007(7) -0.010(8)
O381 0.028(10) 0.029(10) 0.032(10) 0.005(9) 0.000(8) 0.016(9)
O382 0.014(8) 0.013(9) 0.018(8) 0.011(7) -0.003(7) 0.002(7)
O383 0.093(16) 0.086(16) 0.074(15) 0.004(12) -0.005(12) -0.003(13)
O384 0.056(13) 0.071(14) 0.074(14) -0.004(12) 0.006(11) -0.004(11)
O385 0.043(11) 0.029(10) 0.023(9) 0.009(8) 0.002(9) 0.001(9)
O386 0.076(16) 0.101(17) 0.088(16) 0.006(13) -0.001(12) -0.004(13)
O387 0.046(12) 0.056(13) 0.041(11) 0.007(10) -0.007(10) 0.009(10)
O388 0.109(19) 0.110(19) 0.118(19) -0.003(14) 0.006(14) -0.012(14)
O389 0.072(14) 0.063(14) 0.054(13) 0.016(11) 0.000(11) -0.003(12)
O390 0.090(16) 0.102(17) 0.087(16) 0.025(13) -0.007(13) -0.022(13)
O391 0.070(13) 0.056(13) 0.042(12) 0.012(10) -0.006(11) 0.008(11)
O392 0.033(11) 0.043(11) 0.039(11) 0.003(10) 0.007(9) 0.007(9)
O393 0.027(10) 0.048(12) 0.040(11) 0.010(10) 0.003(9) 0.000(9)
O394 0.026(10) 0.031(10) 0.030(10) 0.007(9) 0.009(8) 0.007(9)
O395 0.034(11) 0.062(13) 0.056(12) 0.019(11) -0.005(10) -0.002(10)
O396 0.023(9) 0.025(10) 0.026(9) 0.012(8) 0.007(8) 0.014(8)
O397 0.031(10) 0.054(12) 0.036(11) 0.016(10) -0.009(9) 0.004(10)
O398 0.051(12) 0.050(12) 0.047(12) 0.003(10) 0.007(10) -0.003(10)
O399 0.029(10) 0.032(10) 0.019(9) 0.007(8) 0.001(8) 0.006(9)
O400 0.022(9) 0.021(10) 0.028(9) 0.008(8) 0.000(8) -0.001(8)
O401 0.038(11) 0.031(11) 0.037(10) 0.014(9) 0.011(9) 0.006(9)
O402 0.040(11) 0.041(11) 0.032(10) 0.002(9) 0.010(9) 0.005(10)
O403 0.039(11) 0.039(11) 0.042(11) -0.003(10) -0.005(9) 0.008(10)
O404 0.039(11) 0.053(13) 0.048(12) -0.005(10) -0.014(10) -0.008(10)
O405 0.045(12) 0.079(14) 0.048(12) 0.017(11) 0.003(10) 0.012(11)
O406 0.042(12) 0.064(13) 0.043(11) 0.018(10) 0.002(10) 0.000(11)
O407 0.057(13) 0.060(13) 0.050(12) 0.007(11) -0.007(11) -0.013(11)
O408 0.034(10) 0.044(12) 0.039(11) -0.002(10) -0.016(9) -0.009(9)
O409 0.032(10) 0.033(11) 0.034(10) 0.016(9) 0.015(9) 0.001(9)
O410 0.089(16) 0.081(16) 0.082(15) 0.027(12) -0.014(12) -0.019(13)
O411 0.047(12) 0.041(12) 0.094(15) -0.008(11) 0.005(11) -0.009(10)
O412 0.043(12) 0.056(13) 0.056(12) 0.003(11) 0.005(10) -0.023(10)
O413 0.060(13) 0.072(14) 0.059(13) 0.011(11) 0.009(11) 0.022(11)
O414 0.041(11) 0.054(12) 0.043(11) 0.017(10) 0.015(10) 0.012(10)
O415 0.068(13) 0.035(11) 0.043(11) -0.007(10) -0.009(10) 0.003(10)
O416 0.057(13) 0.065(13) 0.046(12) 0.005(11) -0.003(10) 0.022(11)
O417 0.046(12) 0.031(11) 0.048(12) -0.001(10) -0.002(10) 0.003(10)
O418 0.026(10) 0.033(10) 0.025(9) -0.007(9) -0.002(8) 0.004(9)
O419 0.021(9) 0.018(9) 0.016(9) 0.015(8) 0.001(7) 0.004(8)
O420 0.050(12) 0.051(12) 0.046(12) 0.015(10) -0.004(10) -0.022(10)
O421 0.041(11) 0.046(12) 0.025(10) 0.006(9) 0.007(9) -0.003(10)
O422 0.029(10) 0.057(12) 0.024(10) 0.009(9) -0.007(8) 0.003(10)
O423 0.070(14) 0.073(14) 0.056(13) -0.001(11) -0.010(11) 0.026(12)
O424 0.062(14) 0.058(14) 0.087(15) 0.002(12) 0.001(12) -0.012(11)
O425 0.057(13) 0.066(14) 0.068(14) -0.008(11) 0.002(11) -0.013(11)
O426 0.045(12) 0.063(13) 0.069(13) 0.015(11) 0.008(11) 0.015(11)
O427 0.058(13) 0.056(13) 0.053(12) 0.015(11) 0.012(11) 0.005(11)
O428 0.049(12) 0.053(12) 0.044(11) -0.008(10) 0.007(10) -0.022(10)
O429 0.035(10) 0.038(11) 0.036(10) 0.010(9) 0.009(9) 0.019(9)
O430 0.040(12) 0.067(13) 0.056(12) -0.004(11) -0.006(10) -0.009(11)
O431 0.059(13) 0.057(13) 0.052(12) 0.006(11) 0.020(11) 0.008(11)
O432 0.101(17) 0.087(16) 0.085(16) 0.010(13) 0.010(13) 0.011(13)
O433 0.075(14) 0.052(13) 0.035(11) 0.003(10) -0.003(10) -0.006(11)
O434 0.071(13) 0.047(12) 0.039(11) 0.004(10) 0.002(10) -0.009(11)
O435 0.061(13) 0.052(13) 0.044(12) 0.012(10) -0.012(10) -0.008(11)
O436 0.064(14) 0.076(15) 0.075(14) -0.008(12) 0.002(12) -0.014(12)
O437 0.010(8) 0.023(10) 0.025(9) 0.001(8) 0.000(7) -0.003(8)
O438 0.060(13) 0.049(13) 0.065(13) -0.001(11) -0.004(11) -0.008(11)
O439 0.033(11) 0.047(12) 0.057(12) 0.014(10) -0.015(10) -0.018(10)
O440 0.067(14) 0.086(15) 0.057(13) 0.008(12) 0.003(11) -0.003(12)
O441 0.089(16) 0.084(16) 0.069(15) 0.011(12) 0.001(12) -0.004(13)
O442 0.087(17) 0.081(16) 0.071(16) 0.002(13) 0.009(12) 0.005(13)
O443 0.042(11) 0.044(12) 0.036(11) 0.003(10) 0.003(9) -0.018(10)
O444 0.047(12) 0.056(13) 0.037(11) 0.001(10) 0.012(10) -0.016(10)
O445 0.048(12) 0.049(12) 0.067(13) 0.018(11) 0.001(11) -0.003(11)
O446 0.071(14) 0.063(14) 0.071(14) 0.012(12) 0.009(12) 0.001(12)
O447 0.040(11) 0.049(12) 0.049(12) 0.006(10) -0.005(10) -0.012(10)
O448 0.017(9) 0.033(10) 0.025(9) -0.002(8) -0.001(8) -0.003(8)
O449 0.031(10) 0.026(10) 0.024(9) 0.016(8) 0.003(8) -0.003(9)
O450 0.021(9) 0.039(11) 0.021(9) 0.009(9) -0.005(8) -0.009(9)
O451 0.033(10) 0.038(11) 0.036(10) 0.013(9) 0.000(9) 0.002(9)
O452 0.061(13) 0.066(14) 0.063(13) 0.014(11) 0.001(11) 0.011(11)
O453 0.036(11) 0.059(13) 0.050(12) -0.020(10) -0.007(10) -0.008(10)
O454 0.027(10) 0.046(12) 0.031(10) 0.010(9) 0.001(9) 0.013(9)
O455 0.058(13) 0.052(13) 0.048(12) 0.013(11) 0.009(10) 0.005(11)
O456 0.051(12) 0.047(12) 0.035(11) 0.006(10) -0.001(10) -0.019(10)
O457 0.11(2) 0.13(2) 0.12(2) -0.003(14) 0.001(14) -0.002(14)
O500 0.037(10) 0.027(10) 0.029(10) 0.005(9) -0.017(9) 0.012(9)
O501 0.044(11) 0.040(12) 0.053(12) 0.008(10) 0.000(10) -0.003(10)
O502 0.017(9) 0.025(10) 0.034(10) 0.016(8) -0.012(8) -0.002(8)
O503 0.034(10) 0.031(10) 0.017(9) -0.002(8) 0.006(8) 0.001(9)
O504 0.039(11) 0.029(10) 0.038(11) -0.018(9) 0.011(9) -0.010(9)
O505 0.051(12) 0.050(13) 0.067(13) -0.005(11) -0.009(11) -0.004(11)
O506 0.050(12) 0.060(13) 0.042(11) -0.006(10) -0.003(10) -0.004(11)
O507 0.075(14) 0.061(14) 0.057(13) 0.002(11) -0.001(11) 0.000(12)
O508 0.045(12) 0.061(13) 0.055(12) -0.019(11) -0.010(10) -0.007(11)
O509 0.068(14) 0.075(15) 0.084(15) 0.015(12) -0.014(12) 0.004(12)
O510 0.075(15) 0.095(16) 0.092(16) 0.014(13) 0.011(12) -0.001(13)
O511 0.057(13) 0.066(14) 0.064(13) -0.003(11) 0.013(11) -0.009(11)
O512 0.081(15) 0.085(15) 0.073(15) 0.003(12) 0.007(12) 0.016(12)
O513 0.052(13) 0.069(14) 0.066(13) 0.002(12) -0.006(11) 0.007(11)
O514 0.072(14) 0.069(14) 0.061(13) 0.002(12) 0.005(11) 0.008(12)
O515 0.078(15) 0.088(16) 0.067(14) 0.005(12) 0.001(12) 0.007(12)
O516 0.066(13) 0.049(13) 0.052(12) 0.000(11) -0.014(11) 0.000(11)
O517 0.065(14) 0.063(14) 0.080(14) -0.016(12) -0.007(12) -0.008(12)
O518 0.058(12) 0.033(11) 0.054(12) 0.013(10) 0.004(10) -0.003(10)
O520 0.079(14) 0.059(14) 0.062(13) -0.004(11) 0.012(12) -0.008(12)
O521 0.074(14) 0.053(13) 0.064(13) -0.002(11) -0.004(11) -0.004(11)
O522 0.049(12) 0.057(13) 0.056(12) -0.015(11) 0.002(10) 0.020(11)
O523 0.062(13) 0.061(13) 0.050(12) 0.018(11) -0.003(11) -0.003(11)
O525 0.084(15) 0.086(15) 0.066(14) 0.009(12) 0.012(12) 0.011(12)
O526 0.080(15) 0.079(15) 0.076(15) -0.004(12) 0.015(12) 0.002(12)
O527 0.086(15) 0.066(15) 0.077(15) 0.002(12) 0.005(12) 0.003(12)
O528 0.067(14) 0.061(14) 0.071(14) 0.023(12) 0.000(11) 0.008(11)
O529 0.089(17) 0.099(17) 0.097(17) 0.005(13) -0.001(13) 0.001(13)
N1 0.033(12) 0.032(12) 0.043(12) 0.018(11) -0.004(10) -0.010(10)
N4 0.033(12) 0.043(13) 0.046(13) 0.017(11) -0.016(10) 0.000(11)
N5 0.047(13) 0.033(13) 0.041(12) -0.001(11) 0.005(11) 0.009(11)
N6 0.031(11) 0.035(12) 0.025(11) 0.010(10) 0.001(10) 0.005(10)
N7 0.031(12) 0.033(12) 0.033(12) 0.007(10) 0.002(10) -0.005(10)
N8 0.052(14) 0.049(14) 0.049(13) 0.002(11) 0.012(11) -0.017(12)
N11 0.026(12) 0.052(14) 0.058(14) -0.005(12) 0.003(11) -0.015(11)
N18 0.052(14) 0.061(15) 0.053(14) -0.020(12) 0.014(12) -0.023(12)
C1 0.023(12) 0.015(12) 0.030(13) 0.009(10) -0.008(10) 0.003(10)
C2 0.035(13) 0.020(13) 0.037(13) 0.003(11) 0.003(11) -0.002(11)
C3 0.029(13) 0.045(14) 0.030(13) 0.007(11) -0.006(11) -0.001(11)
N2 0.051(14) 0.043(14) 0.062(14) -0.003(12) 0.001(12) 0.015(12)
C4 0.019(12) 0.048(15) 0.045(14) -0.015(12) -0.004(11) -0.011(11)
C5 0.057(16) 0.055(17) 0.062(16) -0.015(13) 0.004(13) 0.006(13)
N3 0.055(14) 0.054(15) 0.070(15) -0.005(12) 0.002(12) -0.025(12)
C6 0.045(14) 0.048(15) 0.039(14) -0.012(12) -0.016(12) -0.005(12)
C7 0.051(15) 0.045(15) 0.041(14) 0.008(12) -0.011(12) -0.005(12)
C8 0.021(12) 0.030(13) 0.039(13) 0.008(11) -0.017(11) -0.014(11)
C9 0.013(11) 0.035(13) 0.026(12) -0.006(11) 0.002(10) -0.007(10)
C10 0.059(16) 0.054(17) 0.064(17) -0.004(13) -0.016(13) -0.011(13)
C12 0.021(11) 0.028(12) 0.012(11) 0.009(10) 0.007(9) 0.003(10)
C13 0.042(14) 0.038(14) 0.040(14) 0.010(12) -0.004(12) -0.001(12)
C14 0.042(14) 0.035(14) 0.030(13) 0.019(11) 0.012(11) 0.003(12)
C15 0.029(13) 0.042(14) 0.030(13) -0.004(11) -0.001(11) -0.011(11)
C16 0.025(12) 0.034(14) 0.030(13) 0.011(11) 0.011(10) -0.013(11)
C17 0.039(13) 0.037(14) 0.027(13) 0.002(11) 0.002(11) -0.005(12)
N9 0.109(13) 0.103(13) 0.106(13) -0.003(10) -0.001(10) -0.008(10)
C18 0.104(14) 0.104(14) 0.102(14) -0.005(10) -0.001(10) -0.005(10)
C19 0.109(14) 0.109(14) 0.112(14) -0.001(10) -0.006(10) -0.004(10)
N10 0.116(14) 0.111(14) 0.116(14) -0.001(10) -0.005(10) -0.010(10)
C20 0.113(14) 0.108(14) 0.113(14) -0.001(10) 0.001(10) -0.007(10)
C21 0.019(11) 0.014(11) 0.020(11) -0.005(10) -0.013(10) 0.005(10)
C22 0.020(12) 0.044(14) 0.038(13) 0.003(12) 0.011(11) -0.010(11)
C23 0.048(15) 0.056(16) 0.052(15) 0.008(13) 0.006(12) -0.005(13)
C24 0.079(11) 0.076(11) 0.076(11) 0.027(9) 0.029(9) 0.029(9)
C25 0.082(11) 0.083(12) 0.081(11) 0.007(9) 0.010(9) 0.009(9)
C27 0.13(2) 0.14(2) 0.13(2) -0.008(12) -0.004(12) -0.001(12)
C28 0.14(2) 0.13(2) 0.13(2) -0.007(12) 0.000(12) -0.005(12)
C29 0.055(13) 0.052(13) 0.040(12) -0.010(10) 0.014(10) -0.015(11)
C30 0.063(13) 0.052(13) 0.049(12) -0.005(10) 0.008(11) -0.009(11)
C31 0.061(17) 0.076(18) 0.057(17) -0.001(13) 0.002(13) -0.003(13)
N16 0.064(15) 0.074(16) 0.057(15) 0.003(12) 0.003(12) -0.009(13)
C32 0.069(18) 0.071(18) 0.055(17) 0.013(13) -0.001(13) -0.007(13)
N17 0.063(16) 0.079(17) 0.071(16) 0.005(13) 0.001(12) 0.022(13)
C34 0.067(17) 0.069(18) 0.057(17) -0.004(13) 0.005(13) 0.002(13)

loop_
_atom_type_symbol
_atom_type_description
_atom_type_scat_dispersion_real
_atom_type_scat_dispersion_imag
_atom_type_scat_source
Mo Mo -1.6832 0.6857 'International Tables Vol C Tables 4.2.6.8 and 6.1.1.4'
Ce Ce -0.2486 2.6331 'International Tables Vol C Tables 4.2.6.8 and 6.1.1.4'
O O 0.0106 0.0060 'International Tables Vol C Tables 4.2.6.8 and 6.1.1.4'
N N 0.0061 0.0033 'International Tables Vol C Tables 4.2.6.8 and 6.1.1.4'
C C 0.0033 0.0016 'International Tables Vol C Tables 4.2.6.8 and 6.1.1.4'
H H 0.0000 0.0000 'International Tables Vol C Tables 4.2.6.8 and 6.1.1.4'
Na Na 0.0362 0.0249 'International Tables Vol C Tables 4.2.6.8 and 6.1.1.4'

loop_
_geom_angle_atom_site_label_1
_geom_angle_atom_site_label_2
_geom_angle_atom_site_label_3
_geom_angle
_geom_angle_site_symmetry_1
_geom_angle_site_symmetry_3
_geom_angle_publ_flag
O311 Mo1 O310 104.2(12) . . ?
O311 Mo1 O321 104.7(10) . . ?
O310 Mo1 O321 103.0(10) . . ?
O311 Mo1 O299 92.1(10) . . ?
O310 Mo1 O299 91.5(10) . . ?
O321 Mo1 O299 154.1(8) . . ?
O311 Mo1 O308 154.7(10) . . ?
O310 Mo1 O308 92.0(10) . . ?
O321 Mo1 O308 90.2(8) . . ?
O299 Mo1 O308 67.7(8) . . ?
O311 Mo1 O309 84.3(10) . . ?
O310 Mo1 O309 167.9(11) . . ?
O321 Mo1 O309 82.8(9) . . ?
O299 Mo1 O309 79.4(9) . . ?
O308 Mo1 O309 77.3(8) . . ?
O392 Mo2 O391 102.1(14) . . ?
O392 Mo2 O272 100.3(12) . . ?
O391 Mo2 O272 105.0(13) . . ?
O392 Mo2 O270 98.6(11) . . ?
O391 Mo2 O270 93.6(11) . . ?
O272 Mo2 O270 149.9(10) . . ?
O392 Mo2 O271 94.2(11) . . ?
O391 Mo2 O271 156.6(12) . . ?
O272 Mo2 O271 88.3(10) . . ?
O270 Mo2 O271 67.1(9) . . ?
O392 Mo2 O393 169.1(11) . . ?
O391 Mo2 O393 88.6(12) . . ?
O272 Mo2 O393 78.5(10) . . ?
O270 Mo2 O393 78.6(9) . . ?
O271 Mo2 O393 75.0(9) . . ?
O257 Mo3 O256 102.5(10) . . ?
O257 Mo3 O259 101.3(10) . . ?
O256 Mo3 O259 105.8(10) . . ?
O257 Mo3 O249 93.6(10) . . ?
O256 Mo3 O249 89.7(9) . . ?
O259 Mo3 O249 155.4(9) . . ?
O257 Mo3 O252 97.2(10) . . ?
O256 Mo3 O252 150.6(10) . . ?
O259 Mo3 O252 91.4(9) . . ?
O249 Mo3 O252 67.2(8) . . ?
O257 Mo3 O255 173.3(10) . . ?
O256 Mo3 O255 83.5(10) . . ?
O259 Mo3 O255 79.6(9) . . ?
O249 Mo3 O255 83.3(8) . . ?
O252 Mo3 O255 76.1(9) . . ?
O355 Mo4 O354 102.6(10) . . ?
O355 Mo4 O353 102.7(9) . . ?
O354 Mo4 O353 96.4(9) . . ?
O355 Mo4 O356 104.1(9) . . ?
O354 Mo4 O356 88.4(8) . . ?
O353 Mo4 O356 151.0(8) . . ?
O355 Mo4 O362 95.8(10) . . ?
O354 Mo4 O362 155.9(8) . . ?
O353 Mo4 O362 94.4(8) . . ?
O356 Mo4 O362 72.0(8) . . ?
O355 Mo4 O350 171.4(9) . . ?
O354 Mo4 O350 85.6(7) . . ?
O353 Mo4 O350 73.8(7) . . ?
O356 Mo4 O350 78.1(7) . . ?
O362 Mo4 O350 76.8(7) . . ?
O333 Mo5 O338 100.4(9) . . ?
O333 Mo5 O339 95.0(9) . . ?
O338 Mo5 O339 71.3(8) . . ?
O333 Mo5 O373 98.9(9) . . ?
O338 Mo5 O373 71.6(8) . . ?
O339 Mo5 O373 142.1(8) . . ?
O333 Mo5 O370 94.7(9) . . ?
O338 Mo5 O370 141.6(8) . . ?
O339 Mo5 O370 142.4(8) . . ?
O373 Mo5 O370 71.2(8) . . ?
O333 Mo5 O340 96.9(8) . . ?
O338 Mo5 O340 139.4(8) . . ?
O339 Mo5 O340 70.8(7) . . ?
O373 Mo5 O340 140.9(8) . . ?
O370 Mo5 O340 72.0(7) . . ?
O333 Mo5 O336 168.9(9) . . ?
O338 Mo5 O336 88.8(8) . . ?
O339 Mo5 O336 82.0(8) . . ?
O373 Mo5 O336 89.7(8) . . ?
O370 Mo5 O336 81.5(7) . . ?
O340 Mo5 O336 72.1(7) . . ?
O419 Mo6 O377 102.0(9) . . ?
O419 Mo6 O350 106.2(9) . . ?
O377 Mo6 O350 102.1(9) . . ?
O419 Mo6 O378 102.3(9) . . ?
O377 Mo6 O378 95.7(9) . . ?
O350 Mo6 O378 142.1(8) . . ?
O419 Mo6 O351 102.9(9) . . ?
O377 Mo6 O351 154.1(8) . . ?
O350 Mo6 O351 77.5(8) . . ?
O378 Mo6 O351 72.2(8) . . ?
O419 Mo6 O362 174.4(8) . . ?
O377 Mo6 O362 73.1(7) . . ?
O350 Mo6 O362 77.9(7) . . ?
O378 Mo6 O362 75.7(7) . . ?
O351 Mo6 O362 81.6(8) . . ?
O365 Mo7 O367 96.7(10) . . ?
O365 Mo7 O363 104.7(10) . . ?
O367 Mo7 O363 93.7(9) . . ?
O365 Mo7 O368 100.9(9) . . ?
O367 Mo7 O368 161.2(9) . . ?
O363 Mo7 O368 88.0(9) . . ?
O365 Mo7 O337 101.1(9) . . ?
O367 Mo7 O337 86.5(8) . . ?
O363 Mo7 O337 153.9(8) . . ?
O368 Mo7 O337 83.8(8) . . ?
O365 Mo7 O380 166.3(9) . . ?
O367 Mo7 O380 74.1(8) . . ?
O363 Mo7 O380 86.2(8) . . ?
O368 Mo7 O380 87.4(7) . . ?
O337 Mo7 O380 68.7(8) . . ?
O104 Mo8 O99 103.0(11) . . ?
O104 Mo8 O450 101.7(10) . . ?
O99 Mo8 O450 106.3(10) . . ?
O104 Mo8 O140 94.9(9) . . ?
O99 Mo8 O140 89.2(9) . . ?
O450 Mo8 O140 153.8(9) . . ?
O104 Mo8 O138 96.4(9) . . ?
O99 Mo8 O138 152.1(10) . . ?
O450 Mo8 O138 89.0(9) . . ?
O140 Mo8 O138 69.1(8) . . ?
O104 Mo8 O105 171.5(9) . . ?
O99 Mo8 O105 84.5(10) . . ?
O450 Mo8 O105 79.6(9) . . ?
O140 Mo8 O105 81.1(8) . . ?
O138 Mo8 O105 75.3(8) . . ?
O117 Mo9 O106 104.6(9) . . ?
O117 Mo9 O119 98.5(9) . . ?
O106 Mo9 O119 90.6(8) . . ?
O117 Mo9 O133 102.6(10) . . ?
O106 Mo9 O133 152.6(9) . . ?
O119 Mo9 O133 88.6(9) . . ?
O117 Mo9 O109 102.9(9) . . ?
O106 Mo9 O109 86.3(8) . . ?
O119 Mo9 O109 158.5(8) . . ?
O133 Mo9 O109 84.6(9) . . ?
O117 Mo9 O118 168.2(9) . . ?
O106 Mo9 O118 84.1(8) . . ?
O119 Mo9 O118 73.1(8) . . ?
O133 Mo9 O118 69.4(8) . . ?
O109 Mo9 O118 85.4(8) . . ?
O445 Mo10 O47 101.3(13) . . ?
O445 Mo10 O49 98.7(13) . . ?
O47 Mo10 O49 100.2(10) . . ?
O445 Mo10 O50 98.0(13) . . ?
O47 Mo10 O50 93.1(10) . . ?
O49 Mo10 O50 156.1(10) . . ?
O445 Mo10 O46 92.6(12) . . ?
O47 Mo10 O46 165.6(10) . . ?
O49 Mo10 O46 81.2(8) . . ?
O50 Mo10 O46 81.0(8) . . ?
O445 Mo10 O444 171.5(13) . . ?
O47 Mo10 O444 87.0(11) . . ?
O49 Mo10 O444 81.6(10) . . ?
O50 Mo10 O444 79.4(9) . . ?
O46 Mo10 O444 79.0(9) . . ?
O217 Mo11 O222 103.0(9) . . ?
O217 Mo11 O229 106.6(10) . . ?
O222 Mo11 O229 101.2(10) . . ?
O217 Mo11 O212 104.7(9) . . ?
O222 Mo11 O212 94.0(9) . . ?
O229 Mo11 O212 140.9(9) . . ?
O217 Mo11 O216 98.7(9) . . ?
O222 Mo11 O216 157.6(9) . . ?
O229 Mo11 O216 77.6(9) . . ?
O212 Mo11 O216 75.0(9) . . ?
O217 Mo11 O221 174.3(10) . . ?
O222 Mo11 O221 72.3(9) . . ?
O229 Mo11 O221 77.9(9) . . ?
O212 Mo11 O221 72.7(8) . . ?
O216 Mo11 O221 85.7(8) . . ?
O364 Mo12 O363 104.4(10) . . ?
O364 Mo12 O361 102.8(10) . . ?
O363 Mo12 O361 92.9(9) . . ?
O364 Mo12 O382 103.5(10) . . ?
O363 Mo12 O382 90.8(9) . . ?
O361 Mo12 O382 151.6(8) . . ?
O364 Mo12 O362 96.0(10) . . ?
O363 Mo12 O362 155.7(8) . . ?
O361 Mo12 O362 95.3(9) . . ?
O382 Mo12 O362 71.4(8) . . ?
O364 Mo12 O378 170.4(10) . . ?
O363 Mo12 O378 84.3(8) . . ?
O361 Mo12 O378 72.5(8) . . ?
O382 Mo12 O378 79.9(7) . . ?
O362 Mo12 O378 76.4(7) . . ?
O53 Mo13 O34 101.9(10) . . ?
O53 Mo13 O45 102.5(9) . . ?
O34 Mo13 O45 98.6(9) . . ?
O53 Mo13 O52 103.7(9) . . ?
O34 Mo13 O52 151.9(9) . . ?
O45 Mo13 O52 87.2(8) . . ?
O53 Mo13 O54 95.4(9) . . ?
O34 Mo13 O54 93.9(8) . . ?
O45 Mo13 O54 155.5(8) . . ?
O52 Mo13 O54 72.2(8) . . ?
O53 Mo13 O33 169.2(9) . . ?
O34 Mo13 O33 74.5(8) . . ?
O45 Mo13 O33 88.1(8) . . ?
O52 Mo13 O33 78.2(7) . . ?
O54 Mo13 O33 75.0(7) . . ?
O17 Mo14 O354 104.9(9) . . ?
O17 Mo14 O14 101.0(9) . . ?
O354 Mo14 O14 86.9(8) . . ?
O17 Mo14 O20 100.4(9) . . ?
O354 Mo14 O20 91.6(9) . . ?
O14 Mo14 O20 158.3(9) . . ?
O17 Mo14 O18 99.5(9) . . ?
O354 Mo14 O18 155.4(8) . . ?
O14 Mo14 O18 85.8(8) . . ?
O20 Mo14 O18 86.6(9) . . ?
O17 Mo14 O19 165.7(8) . . ?
O354 Mo14 O19 88.0(7) . . ?
O14 Mo14 O19 85.7(8) . . ?
O20 Mo14 O19 72.6(7) . . ?
O18 Mo14 O19 68.1(7) . . ?
O349 Mo15 O348 102.4(10) . . ?
O349 Mo15 O353 97.8(9) . . ?
O348 Mo15 O353 91.3(8) . . ?
O349 Mo15 O347 102.2(9) . . ?
O348 Mo15 O347 87.5(8) . . ?
O353 Mo15 O347 159.8(8) . . ?
O349 Mo15 O351 101.7(10) . . ?
O348 Mo15 O351 155.8(9) . . ?
O353 Mo15 O351 87.3(8) . . ?
O347 Mo15 O351 85.6(8) . . ?
O349 Mo15 O350 166.6(9) . . ?
O348 Mo15 O350 87.5(8) . . ?
O353 Mo15 O350 72.8(7) . . ?
O347 Mo15 O350 87.0(8) . . ?
O351 Mo15 O350 69.0(7) . . ?
O141 Mo16 O131 102.1(11) . . ?
O141 Mo16 O158 102.9(11) . . ?
O131 Mo16 O158 96.0(9) . . ?
O141 Mo16 O130 103.4(11) . . ?
O131 Mo16 O130 89.7(9) . . ?
O158 Mo16 O130 151.3(9) . . ?
O141 Mo16 O142 97.4(10) . . ?
O131 Mo16 O142 155.4(8) . . ?
O158 Mo16 O142 94.2(8) . . ?
O130 Mo16 O142 71.1(8) . . ?
O141 Mo16 O144 171.6(10) . . ?
O131 Mo16 O144 85.2(8) . . ?
O158 Mo16 O144 72.0(8) . . ?
O130 Mo16 O144 80.5(8) . . ?
O142 Mo16 O144 76.7(8) . . ?
O30 Mo17 O32 101.7(10) . . ?
O30 Mo17 O39 104.4(11) . . ?
O32 Mo17 O39 100.1(9) . . ?
O30 Mo17 O27 104.1(11) . . ?
O32 Mo17 O27 86.6(9) . . ?
O39 Mo17 O27 148.6(9) . . ?
O30 Mo17 O40 96.6(9) . . ?
O32 Mo17 O40 154.3(8) . . ?
O39 Mo17 O40 92.5(8) . . ?
O27 Mo17 O40 71.4(8) . . ?
O30 Mo17 O38 169.3(9) . . ?
O32 Mo17 O38 88.7(8) . . ?
O39 Mo17 O38 71.2(8) . . ?
O27 Mo17 O38 78.4(8) . . ?
O40 Mo17 O38 74.2(7) . . ?
O139 Mo18 O120 101.6(10) . . ?
O139 Mo18 O119 103.9(10) . . ?
O120 Mo18 O119 96.9(8) . . ?
O139 Mo18 O138 102.4(10) . . ?
O120 Mo18 O138 87.6(8) . . ?
O119 Mo18 O138 151.8(8) . . ?
O139 Mo18 O137 98.0(10) . . ?
O120 Mo18 O137 155.6(8) . . ?
O119 Mo18 O137 92.5(8) . . ?
O138 Mo18 O137 73.9(8) . . ?
O139 Mo18 O118 172.2(9) . . ?
O120 Mo18 O118 86.0(8) . . ?
O119 Mo18 O118 72.8(8) . . ?
O138 Mo18 O118 79.8(8) . . ?
O137 Mo18 O118 75.3(8) . . ?
O185 Mo19 O182 101.3(9) . . ?
O185 Mo19 O170 103.0(10) . . ?
O182 Mo19 O170 90.3(8) . . ?
O185 Mo19 O169 100.8(10) . . ?
O182 Mo19 O169 157.8(9) . . ?
O170 Mo19 O169 86.2(9) . . ?
O185 Mo19 O189 101.1(10) . . ?
O182 Mo19 O189 89.1(8) . . ?
O170 Mo19 O189 155.5(8) . . ?
O169 Mo19 O189 85.1(9) . . ?
O185 Mo19 O184 168.2(9) . . ?
O182 Mo19 O184 73.8(7) . . ?
O170 Mo19 O184 87.9(8) . . ?
O169 Mo19 O184 84.1(8) . . ?
O189 Mo19 O184 68.4(8) . . ?
O329 Mo20 O323 103.6(10) . . ?
O329 Mo20 O331 102.9(9) . . ?
O323 Mo20 O331 97.7(9) . . ?
O329 Mo20 O339 103.0(9) . . ?
O323 Mo20 O339 89.2(8) . . ?
O331 Mo20 O339 150.8(8) . . ?
O329 Mo20 O340 96.7(9) . . ?
O323 Mo20 O340 155.0(8) . . ?
O331 Mo20 O340 91.7(8) . . ?
O339 Mo20 O340 72.0(7) . . ?
O329 Mo20 O326 169.8(9) . . ?
O323 Mo20 O326 86.2(8) . . ?
O331 Mo20 O326 72.4(7) . . ?
O339 Mo20 O326 79.8(7) . . ?
O340 Mo20 O326 74.7(7) . . ?
O21 Mo21 O32 102.7(10) . . ?
O21 Mo21 O23 102.4(10) . . ?
O32 Mo21 O23 85.6(9) . . ?
O21 Mo21 O34 100.1(10) . . ?
O32 Mo21 O34 89.3(9) . . ?
O23 Mo21 O34 157.4(8) . . ?
O21 Mo21 O18 99.1(9) . . ?
O32 Mo21 O18 158.1(9) . . ?
O23 Mo21 O18 87.4(8) . . ?
O34 Mo21 O18 89.2(8) . . ?
O21 Mo21 O33 168.3(9) . . ?
O32 Mo21 O33 87.9(8) . . ?
O23 Mo21 O33 83.1(8) . . ?
O34 Mo21 O33 74.8(8) . . ?
O18 Mo21 O33 70.7(8) . . ?
O305 Mo22 O291 102.7(9) . . ?
O305 Mo22 O306 100.6(10) . . ?
O291 Mo22 O306 85.9(8) . . ?
O305 Mo22 O292 103.6(10) . . ?
O291 Mo22 O292 88.1(8) . . ?
O306 Mo22 O292 155.7(8) . . ?
O305 Mo22 O304 99.9(9) . . ?
O291 Mo22 O304 157.4(8) . . ?
O306 Mo22 O304 88.9(8) . . ?
O292 Mo22 O304 87.7(8) . . ?
O305 Mo22 O293 167.7(9) . . ?
O291 Mo22 O293 87.6(7) . . ?
O306 Mo22 O293 73.0(7) . . ?
O292 Mo22 O293 83.3(7) . . ?
O304 Mo22 O293 69.8(7) . . ?
O162 Mo23 O170 104.5(10) . . ?
O162 Mo23 O160 101.6(11) . . ?
O170 Mo23 O160 98.8(10) . . ?
O162 Mo23 O186 101.6(10) . . ?
O170 Mo23 O186 88.1(9) . . ?
O160 Mo23 O186 153.3(9) . . ?
O162 Mo23 O142 95.7(10) . . ?
O170 Mo23 O142 154.0(8) . . ?
O160 Mo23 O142 92.8(9) . . ?
O186 Mo23 O142 71.8(8) . . ?
O162 Mo23 O161 168.8(10) . . ?
O170 Mo23 O161 86.2(8) . . ?
O160 Mo23 O161 72.9(9) . . ?
O186 Mo23 O161 81.9(8) . . ?
O142 Mo23 O161 75.1(7) . . ?
O65 Mo24 O71 101.7(9) . . ?
O65 Mo24 O64 101.8(11) . . ?
O71 Mo24 O64 98.8(9) . . ?
O65 Mo24 O66 105.8(10) . . ?
O71 Mo24 O66 88.6(8) . . ?
O64 Mo24 O66 149.4(9) . . ?
O65 Mo24 O40 95.7(9) . . ?
O71 Mo24 O40 156.5(8) . . ?
O64 Mo24 O40 92.9(9) . . ?
O66 Mo24 O40 71.4(7) . . ?
O65 Mo24 O43 168.9(9) . . ?
O71 Mo24 O43 89.0(7) . . ?
O64 Mo24 O43 73.6(8) . . ?
O66 Mo24 O43 76.9(7) . . ?
O40 Mo24 O43 74.7(7) . . ?
O318 Mo25 O323 102.4(9) . . ?
O318 Mo25 O317 99.0(9) . . ?
O323 Mo25 O317 89.5(9) . . ?
O318 Mo25 O319 102.4(9) . . ?
O323 Mo25 O319 88.2(8) . . ?
O317 Mo25 O319 158.5(9) . . ?
O318 Mo25 O304 100.1(9) . . ?
O323 Mo25 O304 157.4(9) . . ?
O317 Mo25 O304 89.2(8) . . ?
O319 Mo25 O304 84.9(8) . . ?
O318 Mo25 O315 166.8(9) . . ?
O323 Mo25 O315 88.6(8) . . ?
O317 Mo25 O315 73.5(7) . . ?
O319 Mo25 O315 85.1(7) . . ?
O304 Mo25 O315 69.5(8) . . ?
O422 Mo26 O420 103.5(13) . . ?
O422 Mo26 O95 100.6(10) . . ?
O420 Mo26 O95 101.3(11) . . ?
O422 Mo26 O421 96.5(11) . . ?
O420 Mo26 O421 92.1(11) . . ?
O95 Mo26 O421 155.1(10) . . ?
O422 Mo26 O94 165.9(11) . . ?
O420 Mo26 O94 89.2(11) . . ?
O95 Mo26 O94 82.6(9) . . ?
O421 Mo26 O94 76.6(9) . . ?
O422 Mo26 O69 90.2(11) . . ?
O420 Mo26 O69 164.5(11) . . ?
O95 Mo26 O69 83.0(9) . . ?
O421 Mo26 O69 79.0(9) . . ?
O94 Mo26 O69 76.5(8) . . ?
O276 Mo27 O287 102.1(11) . . ?
O276 Mo27 O292 100.7(10) . . ?
O287 Mo27 O292 106.4(9) . . ?
O276 Mo27 O271 99.9(10) . . ?
O287 Mo27 O271 88.5(9) . . ?
O292 Mo27 O271 151.3(9) . . ?
O276 Mo27 O275 96.9(9) . . ?
O287 Mo27 O275 152.3(9) . . ?
O292 Mo27 O275 89.4(8) . . ?
O271 Mo27 O275 68.4(8) . . ?
O276 Mo27 O289 176.4(9) . . ?
O287 Mo27 O289 79.8(9) . . ?
O292 Mo27 O289 81.6(8) . . ?
O271 Mo27 O289 77.1(8) . . ?
O275 Mo27 O289 80.3(7) . . ?
O369 Mo28 O367 101.0(10) . . ?
O369 Mo28 O379 104.1(9) . . ?
O367 Mo28 O379 95.4(9) . . ?
O369 Mo28 O370 103.4(9) . . ?
O367 Mo28 O370 153.5(8) . . ?
O379 Mo28 O370 88.7(8) . . ?
O369 Mo28 O340 94.5(9) . . ?
O367 Mo28 O340 94.4(8) . . ?
O379 Mo28 O340 156.8(8) . . ?
O370 Mo28 O340 73.4(7) . . ?
O369 Mo28 O380 168.5(9) . . ?
O367 Mo28 O380 73.5(8) . . ?
O379 Mo28 O380 86.6(8) . . ?
O370 Mo28 O380 80.7(7) . . ?
O340 Mo28 O380 76.2(7) . . ?
O123 Mo29 O115 102.3(10) . . ?
O123 Mo29 O122 101.5(9) . . ?
O115 Mo29 O122 107.8(9) . . ?
O123 Mo29 O124 94.0(9) . . ?
O115 Mo29 O124 91.8(9) . . ?
O122 Mo29 O124 151.4(8) . . ?
O123 Mo29 O130 92.3(9) . . ?
O115 Mo29 O130 155.2(9) . . ?
O122 Mo29 O130 88.4(8) . . ?
O124 Mo29 O130 67.0(8) . . ?
O123 Mo29 O121 170.5(9) . . ?
O115 Mo29 O121 86.6(9) . . ?
O122 Mo29 O121 78.4(8) . . ?
O124 Mo29 O121 82.3(7) . . ?
O130 Mo29 O121 78.2(8) . . ?
O56 Mo30 O20 104.7(10) . . ?
O56 Mo30 O348 102.0(9) . . ?
O20 Mo30 O348 97.1(9) . . ?
O56 Mo30 O55 103.4(9) . . ?
O20 Mo30 O55 149.2(9) . . ?
O348 Mo30 O55 88.8(8) . . ?
O56 Mo30 O54 96.8(9) . . ?
O20 Mo30 O54 93.5(9) . . ?
O348 Mo30 O54 155.2(9) . . ?
O55 Mo30 O54 71.1(8) . . ?
O56 Mo30 O19 168.8(8) . . ?
O20 Mo30 O19 71.0(8) . . ?
O348 Mo30 O19 88.9(8) . . ?
O55 Mo30 O19 79.0(7) . . ?
O54 Mo30 O19 73.5(7) . . ?
O358 Mo31 O356 95.4(9) . . ?
O358 Mo31 O357 100.9(9) . . ?
O356 Mo31 O357 71.6(8) . . ?
O358 Mo31 O382 95.8(9) . . ?
O356 Mo31 O382 141.3(8) . . ?
O357 Mo31 O382 141.3(8) . . ?
O358 Mo31 O360 98.5(9) . . ?
O356 Mo31 O360 141.9(7) . . ?
O357 Mo31 O360 71.0(8) . . ?
O382 Mo31 O360 72.1(7) . . ?
O358 Mo31 O362 97.2(9) . . ?
O356 Mo31 O362 72.0(8) . . ?
O357 Mo31 O362 140.5(8) . . ?
O382 Mo31 O362 69.9(8) . . ?
O360 Mo31 O362 140.0(8) . . ?
O358 Mo31 O377 171.7(9) . . ?
O356 Mo31 O377 81.0(7) . . ?
O357 Mo31 O377 85.1(8) . . ?
O382 Mo31 O377 82.8(7) . . ?
O360 Mo31 O377 88.8(7) . . ?
O362 Mo31 O377 74.6(7) . . ?
O334 Mo32 O336 100.2(9) . . ?
O334 Mo32 O380 104.8(9) . . ?
O336 Mo32 O380 100.5(8) . . ?
O334 Mo32 O326 103.0(9) . . ?
O336 Mo32 O326 98.2(8) . . ?
O380 Mo32 O326 142.9(8) . . ?
O334 Mo32 O337 102.0(9) . . ?
O336 Mo32 O337 157.7(8) . . ?
O380 Mo32 O337 75.7(8) . . ?
O326 Mo32 O337 74.9(7) . . ?
O334 Mo32 O340 174.0(8) . . ?
O336 Mo32 O340 74.8(7) . . ?
O380 Mo32 O340 79.6(7) . . ?
O326 Mo32 O340 74.8(7) . . ?
O337 Mo32 O340 82.9(7) . . ?
O332 Mo33 O331 96.2(11) . . ?
O332 Mo33 O320 101.7(11) . . ?
O331 Mo33 O320 91.9(8) . . ?
O332 Mo33 O321 103.4(11) . . ?
O331 Mo33 O321 160.3(9) . . ?
O320 Mo33 O321 86.7(8) . . ?
O332 Mo33 O337 103.6(10) . . ?
O331 Mo33 O337 88.1(8) . . ?
O320 Mo33 O337 154.5(8) . . ?
O321 Mo33 O337 84.9(8) . . ?
O332 Mo33 O326 166.9(10) . . ?
O331 Mo33 O326 72.8(7) . . ?
O320 Mo33 O326 86.1(8) . . ?
O321 Mo33 O326 87.5(8) . . ?
O337 Mo33 O326 69.6(7) . . ?
O110 Mo35 O108 104.9(11) . . ?
O110 Mo35 O109 103.9(9) . . ?
O108 Mo35 O109 102.2(10) . . ?
O110 Mo35 O90 92.3(9) . . ?
O108 Mo35 O90 92.4(9) . . ?
O109 Mo35 O90 154.3(8) . . ?
O110 Mo35 O92 153.0(9) . . ?
O108 Mo35 O92 95.5(9) . . ?
O109 Mo35 O92 88.3(8) . . ?
O90 Mo35 O92 69.1(7) . . ?
O110 Mo35 O107 80.1(9) . . ?
O108 Mo35 O107 171.0(9) . . ?
O109 Mo35 O107 83.4(8) . . ?
O90 Mo35 O107 79.8(7) . . ?
O92 Mo35 O107 77.5(7) . . ?
O193 Mo36 O196 93.1(9) . . ?
O193 Mo36 O437 94.7(10) . . ?
O196 Mo36 O437 142.1(8) . . ?
O193 Mo36 O178 99.5(10) . . ?
O196 Mo36 O178 143.4(9) . . ?
O437 Mo36 O178 71.1(9) . . ?
O193 Mo36 O195 101.5(10) . . ?
O196 Mo36 O195 72.0(8) . . ?
O437 Mo36 O195 141.4(8) . . ?
O178 Mo36 O195 71.9(8) . . ?
O193 Mo36 O191 99.4(9) . . ?
O196 Mo36 O191 70.9(8) . . ?
O437 Mo36 O191 71.2(8) . . ?
O178 Mo36 O191 138.9(9) . . ?
O195 Mo36 O191 138.0(8) . . ?
O193 Mo36 O187 172.4(9) . . ?
O196 Mo36 O187 83.7(7) . . ?
O437 Mo36 O187 83.8(8) . . ?
O178 Mo36 O187 87.1(8) . . ?
O195 Mo36 O187 84.0(8) . . ?
O191 Mo36 O187 73.1(7) . . ?
O174 Mo37 O172 104.2(10) . . ?
O174 Mo37 O160 99.9(10) . . ?
O172 Mo37 O160 90.8(9) . . ?
O174 Mo37 O175 102.1(10) . . ?
O172 Mo37 O175 85.8(9) . . ?
O160 Mo37 O175 157.9(9) . . ?
O174 Mo37 O159 101.3(10) . . ?
O172 Mo37 O159 154.3(8) . . ?
O160 Mo37 O159 87.9(9) . . ?
O175 Mo37 O159 85.8(9) . . ?
O174 Mo37 O161 167.7(10) . . ?
O172 Mo37 O161 85.6(8) . . ?
O160 Mo37 O161 72.0(8) . . ?
O175 Mo37 O161 85.9(8) . . ?
O159 Mo37 O161 69.6(7) . . ?
O62 Mo38 O45 103.4(10) . . ?
O62 Mo38 O39 99.2(11) . . ?
O45 Mo38 O39 88.7(8) . . ?
O62 Mo38 O44 103.1(10) . . ?
O45 Mo38 O44 87.6(8) . . ?
O39 Mo38 O44 157.6(9) . . ?
O62 Mo38 O42 99.7(10) . . ?
O45 Mo38 O42 157.0(8) . . ?
O39 Mo38 O42 88.7(8) . . ?
O44 Mo38 O42 86.1(8) . . ?
O62 Mo38 O38 166.8(9) . . ?
O45 Mo38 O38 87.6(7) . . ?
O39 Mo38 O38 73.5(8) . . ?
O44 Mo38 O38 84.3(8) . . ?
O42 Mo38 O38 69.7(7) . . ?
O322 Mo39 O324 106.0(10) . . ?
O322 Mo39 O319 101.1(10) . . ?
O324 Mo39 O319 106.0(10) . . ?
O322 Mo39 O338 96.4(10) . . ?
O324 Mo39 O338 89.6(9) . . ?
O319 Mo39 O338 152.2(9) . . ?
O322 Mo39 O339 93.1(9) . . ?
O324 Mo39 O339 151.9(9) . . ?
O319 Mo39 O339 89.9(8) . . ?
O338 Mo39 O339 67.5(8) . . ?
O322 Mo39 O328 171.0(9) . . ?
O324 Mo39 O328 82.5(9) . . ?
O319 Mo39 O328 78.9(8) . . ?
O338 Mo39 O328 80.6(7) . . ?
O339 Mo39 O328 77.9(7) . . ?
O132 Mo40 O131 104.5(10) . . ?
O132 Mo40 O122 103.5(10) . . ?
O131 Mo40 O122 86.7(8) . . ?
O132 Mo40 O136 100.1(10) . . ?
O131 Mo40 O136 94.2(8) . . ?
O122 Mo40 O136 155.4(9) . . ?
O132 Mo40 O133 97.7(10) . . ?
O131 Mo40 O133 157.1(9) . . ?
O122 Mo40 O133 82.5(9) . . ?
O136 Mo40 O133 87.6(9) . . ?
O132 Mo40 O134 166.1(9) . . ?
O131 Mo40 O134 88.6(8) . . ?
O122 Mo40 O134 81.9(8) . . ?
O136 Mo40 O134 73.6(8) . . ?
O133 Mo40 O134 70.0(8) . . ?
O29 Mo41 O26 98.2(10) . . ?
O29 Mo41 O28 104.9(9) . . ?
O26 Mo41 O28 72.8(9) . . ?
O29 Mo41 O66 94.3(9) . . ?
O26 Mo41 O66 144.3(9) . . ?
O28 Mo41 O66 71.7(8) . . ?
O29 Mo41 O27 92.8(9) . . ?
O26 Mo41 O27 72.1(9) . . ?
O28 Mo41 O27 142.5(8) . . ?
O66 Mo41 O27 140.6(8) . . ?
O29 Mo41 O40 97.8(9) . . ?
O26 Mo41 O40 138.8(8) . . ?
O28 Mo41 O40 137.6(8) . . ?
O66 Mo41 O40 71.2(8) . . ?
O27 Mo41 O40 69.4(8) . . ?
O29 Mo41 O31 171.6(9) . . ?
O26 Mo41 O31 87.5(9) . . ?
O28 Mo41 O31 82.6(8) . . ?
O66 Mo41 O31 84.4(8) . . ?
O27 Mo41 O31 83.1(8) . . ?
O40 Mo41 O31 73.9(8) . . ?
O63 Mo42 O75 105.0(10) . . ?
O63 Mo42 O64 94.8(11) . . ?
O75 Mo42 O64 89.4(9) . . ?
O63 Mo42 O73 103.0(10) . . ?
O75 Mo42 O73 86.1(8) . . ?
O64 Mo42 O73 162.2(9) . . ?
O63 Mo42 O42 97.4(9) . . ?
O75 Mo42 O42 157.5(8) . . ?
O64 Mo42 O42 89.5(9) . . ?
O73 Mo42 O42 88.1(8) . . ?
O63 Mo42 O43 164.6(9) . . ?
O75 Mo42 O43 87.6(8) . . ?
O64 Mo42 O43 76.2(8) . . ?
O73 Mo42 O43 86.4(8) . . ?
O42 Mo42 O43 70.4(7) . . ?
O316 Mo43 O317 101.5(10) . . ?
O316 Mo43 O320 101.1(10) . . ?
O317 Mo43 O320 96.8(9) . . ?
O316 Mo43 O308 106.1(9) . . ?
O317 Mo43 O308 149.5(8) . . ?
O320 Mo43 O308 90.3(9) . . ?
O316 Mo43 O303 95.9(9) . . ?
O317 Mo43 O303 93.0(9) . . ?
O320 Mo43 O303 158.2(9) . . ?
O308 Mo43 O303 71.8(8) . . ?
O316 Mo43 O315 168.4(8) . . ?
O317 Mo43 O315 71.9(8) . . ?
O320 Mo43 O315 89.3(8) . . ?
O308 Mo43 O315 78.7(7) . . ?
O303 Mo43 O315 75.3(7) . . ?
O67 Mo44 O69 104.4(10) . . ?
O67 Mo44 O70 99.8(10) . . ?
O69 Mo44 O70 107.0(9) . . ?
O67 Mo44 O28 97.4(9) . . ?
O69 Mo44 O28 89.3(9) . . ?
O70 Mo44 O28 152.4(9) . . ?
O67 Mo44 O66 93.3(9) . . ?
O69 Mo44 O66 153.5(8) . . ?
O70 Mo44 O66 88.9(8) . . ?
O28 Mo44 O66 68.6(8) . . ?
O67 Mo44 O68 172.2(11) . . ?
O69 Mo44 O68 83.3(10) . . ?
O70 Mo44 O68 78.6(10) . . ?
O28 Mo44 O68 81.5(9) . . ?
O66 Mo44 O68 79.2(9) . . ?
O352 Mo45 O379 102.9(10) . . ?
O352 Mo45 O361 101.1(9) . . ?
O379 Mo45 O361 94.7(9) . . ?
O352 Mo45 O376 102.7(9) . . ?
O379 Mo45 O376 87.4(8) . . ?
O361 Mo45 O376 155.0(9) . . ?
O352 Mo45 O351 101.4(9) . . ?
O379 Mo45 O351 155.2(9) . . ?
O361 Mo45 O351 85.3(9) . . ?
O376 Mo45 O351 82.7(8) . . ?
O352 Mo45 O378 167.6(9) . . ?
O379 Mo45 O378 88.7(8) . . ?
O361 Mo45 O378 73.1(8) . . ?
O376 Mo45 O378 82.1(7) . . ?
O351 Mo45 O378 67.5(8) . . ?
O346 Mo46 O344 104.8(11) . . ?
O346 Mo46 O347 102.5(10) . . ?
O344 Mo46 O347 103.5(9) . . ?
O346 Mo46 O57 91.1(9) . . ?
O344 Mo46 O57 92.0(8) . . ?
O347 Mo46 O57 155.9(8) . . ?
O346 Mo46 O55 96.6(9) . . ?
O344 Mo46 O55 151.5(9) . . ?
O347 Mo46 O55 89.7(8) . . ?
O57 Mo46 O55 68.7(7) . . ?
O346 Mo46 O345 169.5(9) . . ?
O344 Mo46 O345 81.3(9) . . ?
O347 Mo46 O345 84.1(9) . . ?
O57 Mo46 O345 80.0(7) . . ?
O55 Mo46 O345 75.0(7) . . ?
O163 Mo47 O165 102.7(13) . . ?
O163 Mo47 O169 100.3(10) . . ?
O165 Mo47 O169 105.1(11) . . ?
O163 Mo47 O125 97.9(9) . . ?
O165 Mo47 O125 89.8(11) . . ?
O169 Mo47 O125 153.2(10) . . ?
O163 Mo47 O186 95.4(10) . . ?
O165 Mo47 O186 153.2(12) . . ?
O169 Mo47 O186 90.7(9) . . ?
O125 Mo47 O186 68.0(8) . . ?
O163 Mo47 O164 171.5(10) . . ?
O165 Mo47 O164 85.5(12) . . ?
O169 Mo47 O164 79.5(9) . . ?
O125 Mo47 O164 79.7(8) . . ?
O186 Mo47 O164 76.2(8) . . ?
O80 Mo48 O71 103.9(10) . . ?
O80 Mo48 O70 100.8(11) . . ?
O71 Mo48 O70 87.3(8) . . ?
O80 Mo48 O82 100.1(10) . . ?
O71 Mo48 O82 88.1(8) . . ?
O70 Mo48 O82 159.0(8) . . ?
O80 Mo48 O85 98.3(10) . . ?
O71 Mo48 O85 157.8(8) . . ?
O70 Mo48 O85 87.3(8) . . ?
O82 Mo48 O85 89.4(8) . . ?
O80 Mo48 O79 167.6(9) . . ?
O71 Mo48 O79 87.6(7) . . ?
O70 Mo48 O79 84.1(8) . . ?
O82 Mo48 O79 75.3(7) . . ?
O85 Mo48 O79 70.4(7) . . ?
O103 Mo49 O450 100.2(10) . . ?
O103 Mo49 O102 98.2(9) . . ?
O450 Mo49 O102 161.4(8) . . ?
O103 Mo49 O120 104.5(9) . . ?
O450 Mo49 O120 85.3(8) . . ?
O102 Mo49 O120 92.1(8) . . ?
O103 Mo49 O85 97.7(9) . . ?
O450 Mo49 O85 87.1(9) . . ?
O102 Mo49 O85 88.5(8) . . ?
O120 Mo49 O85 157.5(8) . . ?
O103 Mo49 O93 165.9(9) . . ?
O450 Mo49 O93 87.2(8) . . ?
O102 Mo49 O93 74.4(8) . . ?
O120 Mo49 O93 88.0(8) . . ?
O85 Mo49 O93 70.5(8) . . ?
O372 Mo50 O418 105.7(11) . . ?
O372 Mo50 O376 101.8(10) . . ?
O418 Mo50 O376 105.7(10) . . ?
O372 Mo50 O373 94.1(9) . . ?
O418 Mo50 O373 92.8(9) . . ?
O376 Mo50 O373 151.0(9) . . ?
O372 Mo50 O370 93.8(9) . . ?
O418 Mo50 O370 153.4(9) . . ?
O376 Mo50 O370 87.4(8) . . ?
O373 Mo50 O370 67.4(7) . . ?
O372 Mo50 O375 170.5(10) . . ?
O418 Mo50 O375 83.3(10) . . ?
O376 Mo50 O375 78.2(8) . . ?
O373 Mo50 O375 82.1(8) . . ?
O370 Mo50 O375 76.7(8) . . ?
O143 Mo51 O129 102.4(9) . . ?
O143 Mo51 O161 106.7(9) . . ?
O129 Mo51 O161 101.4(8) . . ?
O143 Mo51 O144 101.9(9) . . ?
O129 Mo51 O144 96.1(8) . . ?
O161 Mo51 O144 142.2(8) . . ?
O143 Mo51 O159 102.5(9) . . ?
O129 Mo51 O159 154.2(8) . . ?
O161 Mo51 O159 77.4(8) . . ?
O144 Mo51 O159 72.5(8) . . ?
O143 Mo51 O142 174.0(8) . . ?
O129 Mo51 O142 72.4(7) . . ?
O161 Mo51 O142 77.7(8) . . ?
O144 Mo51 O142 76.0(7) . . ?
O159 Mo51 O142 82.3(7) . . ?
O234 Mo52 O236 104.8(11) . . ?
O234 Mo52 O232 100.6(11) . . ?
O236 Mo52 O232 105.6(10) . . ?
O234 Mo52 O247 93.5(10) . . ?
O236 Mo52 O247 90.4(9) . . ?
O232 Mo52 O247 155.0(10) . . ?
O234 Mo52 O246 94.7(10) . . ?
O236 Mo52 O246 152.1(11) . . ?
O232 Mo52 O246 89.9(10) . . ?
O247 Mo52 O246 68.3(9) . . ?
O234 Mo52 O239 172.1(10) . . ?
O236 Mo52 O239 82.4(10) . . ?
O232 Mo52 O239 80.2(10) . . ?
O247 Mo52 O239 83.1(9) . . ?
O246 Mo52 O239 77.5(9) . . ?
O269 Mo53 O271 103.9(10) . . ?
O269 Mo53 O270 97.1(9) . . ?
O271 Mo53 O270 72.2(9) . . ?
O269 Mo53 O268 96.0(9) . . ?
O271 Mo53 O268 140.7(9) . . ?
O270 Mo53 O268 72.0(9) . . ?
O269 Mo53 O275 91.8(9) . . ?
O271 Mo53 O275 72.7(9) . . ?
O270 Mo53 O275 144.9(8) . . ?
O268 Mo53 O275 140.8(9) . . ?
O269 Mo53 O273 99.2(9) . . ?
O271 Mo53 O273 136.8(9) . . ?
O270 Mo53 O273 140.1(8) . . ?
O268 Mo53 O273 70.3(9) . . ?
O275 Mo53 O273 70.6(8) . . ?
O269 Mo53 O274 170.2(9) . . ?
O271 Mo53 O274 83.5(9) . . ?
O270 Mo53 O274 91.2(8) . . ?
O268 Mo53 O274 81.6(8) . . ?
O275 Mo53 O274 84.3(7) . . ?
O273 Mo53 O274 71.1(7) . . ?
O61 Mo54 O57 99.8(9) . . ?
O61 Mo54 O51 103.9(9) . . ?
O57 Mo54 O51 70.3(8) . . ?
O61 Mo54 O55 94.0(9) . . ?
O57 Mo54 O55 72.7(7) . . ?
O51 Mo54 O55 141.0(8) . . ?
O61 Mo54 O52 92.8(9) . . ?
O57 Mo54 O52 142.7(7) . . ?
O51 Mo54 O52 72.6(8) . . ?
O55 Mo54 O52 141.5(8) . . ?
O61 Mo54 O54 97.6(9) . . ?
O57 Mo54 O54 139.5(8) . . ?
O51 Mo54 O54 138.9(8) . . ?
O55 Mo54 O54 69.8(8) . . ?
O52 Mo54 O54 71.8(7) . . ?
O61 Mo54 O35 170.3(9) . . ?
O57 Mo54 O35 88.1(7) . . ?
O51 Mo54 O35 83.9(8) . . ?
O55 Mo54 O35 83.1(7) . . ?
O52 Mo54 O35 84.0(8) . . ?
O54 Mo54 O35 72.8(7) . . ?
O148 Mo55 O150 100.6(10) . . ?
O148 Mo55 O136 100.9(11) . . ?
O150 Mo55 O136 93.3(9) . . ?
O148 Mo55 O157 103.2(10) . . ?
O150 Mo55 O157 91.9(9) . . ?
O136 Mo55 O157 154.0(8) . . ?
O148 Mo55 O137 95.8(9) . . ?
O150 Mo55 O137 159.9(9) . . ?
O136 Mo55 O137 95.0(9) . . ?
O157 Mo55 O137 72.9(8) . . ?
O148 Mo55 O134 170.2(9) . . ?
O150 Mo55 O134 88.0(8) . . ?
O136 Mo55 O134 73.9(8) . . ?
O157 Mo55 O134 80.9(7) . . ?
O137 Mo55 O134 76.8(8) . . ?
O146 Mo56 O153 101.7(11) . . ?
O146 Mo56 O147 101.2(11) . . ?
O153 Mo56 O147 103.9(10) . . ?
O146 Mo56 O152 95.9(9) . . ?
O153 Mo56 O152 94.0(9) . . ?
O147 Mo56 O152 151.9(10) . . ?
O146 Mo56 O140 95.2(9) . . ?
O153 Mo56 O140 156.8(9) . . ?
O147 Mo56 O140 87.9(9) . . ?
O152 Mo56 O140 68.4(8) . . ?
O146 Mo56 O149 172.3(10) . . ?
O153 Mo56 O149 84.8(10) . . ?
O147 Mo56 O149 80.9(10) . . ?
O152 Mo56 O149 79.4(8) . . ?
O140 Mo56 O149 77.5(9) . . ?
O218 Mo57 O204 103.3(11) . . ?
O218 Mo57 O211 106.7(11) . . ?
O204 Mo57 O211 99.9(9) . . ?
O218 Mo57 O219 102.3(10) . . ?
O204 Mo57 O219 87.3(9) . . ?
O211 Mo57 O219 147.6(10) . . ?
O218 Mo57 O221 95.0(11) . . ?
O204 Mo57 O221 154.4(10) . . ?
O211 Mo57 O221 91.7(10) . . ?
O219 Mo57 O221 71.2(10) . . ?
O218 Mo57 O212 168.0(10) . . ?
O204 Mo57 O212 88.6(8) . . ?
O211 Mo57 O212 72.1(9) . . ?
O219 Mo57 O212 76.6(8) . . ?
O221 Mo57 O212 73.3(8) . . ?
O397 Mo58 O396 103.7(11) . . ?
O397 Mo58 O83 101.5(11) . . ?
O396 Mo58 O83 88.0(9) . . ?
O397 Mo58 O242 100.8(11) . . ?
O396 Mo58 O242 155.2(9) . . ?
O83 Mo58 O242 83.8(9) . . ?
O397 Mo58 O254 99.0(11) . . ?
O396 Mo58 O254 90.5(9) . . ?
O83 Mo58 O254 159.2(9) . . ?
O242 Mo58 O254 89.0(9) . . ?
O397 Mo58 O253 167.7(10) . . ?
O396 Mo58 O253 86.2(8) . . ?
O83 Mo58 O253 86.0(8) . . ?
O242 Mo58 O253 70.0(8) . . ?
O254 Mo58 O253 73.2(8) . . ?
O307 Mo59 O290 100.3(10) . . ?
O307 Mo59 O306 103.3(9) . . ?
O290 Mo59 O306 101.0(9) . . ?
O307 Mo59 O303 97.6(9) . . ?
O290 Mo59 O303 155.2(9) . . ?
O306 Mo59 O303 91.4(8) . . ?
O307 Mo59 O294 104.2(9) . . ?
O290 Mo59 O294 86.3(9) . . ?
O306 Mo59 O294 149.7(9) . . ?
O303 Mo59 O294 72.6(8) . . ?
O307 Mo59 O293 169.6(8) . . ?
O290 Mo59 O293 89.8(8) . . ?
O306 Mo59 O293 72.1(8) . . ?
O303 Mo59 O293 73.6(7) . . ?
O294 Mo59 O293 78.6(8) . . ?
O3 Mo60 O1 103.8(12) . . ?
O3 Mo60 O13 98.4(10) . . ?
O1 Mo60 O13 95.8(10) . . ?
O3 Mo60 O5 98.5(10) . . ?
O1 Mo60 O5 96.6(10) . . ?
O13 Mo60 O5 156.0(9) . . ?
O3 Mo60 O2 163.7(10) . . ?
O1 Mo60 O2 92.4(10) . . ?
O13 Mo60 O2 81.3(8) . . ?
O5 Mo60 O2 77.7(8) . . ?
O3 Mo60 O4 89.8(10) . . ?
O1 Mo60 O4 166.3(10) . . ?
O13 Mo60 O4 82.3(8) . . ?
O5 Mo60 O4 80.8(8) . . ?
O2 Mo60 O4 73.9(8) . . ?
O260 Mo61 O258 102.1(11) . . ?
O260 Mo61 O264 99.9(11) . . ?
O258 Mo61 O264 92.5(8) . . ?
O260 Mo61 O259 101.9(11) . . ?
O258 Mo61 O259 85.0(8) . . ?
O264 Mo61 O259 158.1(9) . . ?
O260 Mo61 O263 99.1(11) . . ?
O258 Mo61 O263 158.6(9) . . ?
O264 Mo61 O263 86.8(9) . . ?
O259 Mo61 O263 87.9(8) . . ?
O260 Mo61 O265 167.6(10) . . ?
O258 Mo61 O265 89.1(8) . . ?
O264 Mo61 O265 73.8(8) . . ?
O259 Mo61 O265 84.4(8) . . ?
O263 Mo61 O265 70.2(7) . . ?
O300 Mo62 O308 94.8(9) . . ?
O300 Mo62 O294 92.4(10) . . ?
O308 Mo62 O294 141.8(9) . . ?
O300 Mo62 O299 98.6(10) . . ?
O308 Mo62 O299 72.8(8) . . ?
O294 Mo62 O299 142.7(8) . . ?
O300 Mo62 O296 104.5(10) . . ?
O308 Mo62 O296 141.7(9) . . ?
O294 Mo62 O296 70.9(9) . . ?
O299 Mo62 O296 71.8(8) . . ?
O300 Mo62 O303 98.4(10) . . ?
O308 Mo62 O303 71.0(8) . . ?
O294 Mo62 O303 70.8(8) . . ?
O299 Mo62 O303 141.0(8) . . ?
O296 Mo62 O303 135.8(8) . . ?
O300 Mo62 O301 171.5(10) . . ?
O308 Mo62 O301 83.0(7) . . ?
O294 Mo62 O301 84.3(8) . . ?
O299 Mo62 O301 88.7(8) . . ?
O296 Mo62 O301 81.9(8) . . ?
O303 Mo62 O301 73.1(7) . . ?
O145 Mo63 O154 104.1(11) . . ?
O145 Mo63 O156 101.3(9) . . ?
O154 Mo63 O156 106.1(10) . . ?
O145 Mo63 O152 91.9(8) . . ?
O154 Mo63 O152 91.9(9) . . ?
O156 Mo63 O152 154.1(9) . . ?
O145 Mo63 O157 93.5(9) . . ?
O154 Mo63 O157 153.4(9) . . ?
O156 Mo63 O157 89.4(9) . . ?
O152 Mo63 O157 67.4(8) . . ?
O145 Mo63 O151 169.6(9) . . ?
O154 Mo63 O151 84.2(10) . . ?
O156 Mo63 O151 82.0(8) . . ?
O152 Mo63 O151 81.5(8) . . ?
O157 Mo63 O151 76.5(8) . . ?
O37 Mo64 O46 105.9(11) . . ?
O37 Mo64 O44 100.5(11) . . ?
O46 Mo64 O44 106.1(9) . . ?
O37 Mo64 O51 95.3(10) . . ?
O46 Mo64 O51 89.3(8) . . ?
O44 Mo64 O51 153.8(8) . . ?
O37 Mo64 O52 93.0(10) . . ?
O46 Mo64 O52 152.9(9) . . ?
O44 Mo64 O52 88.9(8) . . ?
O51 Mo64 O52 69.4(8) . . ?
O37 Mo64 O48 170.5(10) . . ?
O46 Mo64 O48 82.2(10) . . ?
O44 Mo64 O48 81.6(9) . . ?
O51 Mo64 O48 79.7(9) . . ?
O52 Mo64 O48 77.7(9) . . ?
O285 Mo65 O283 102.7(10) . . ?
O285 Mo65 O286 98.0(10) . . ?
O283 Mo65 O286 106.4(10) . . ?
O285 Mo65 O296 99.7(9) . . ?
O283 Mo65 O296 89.6(9) . . ?
O286 Mo65 O296 152.8(10) . . ?
O285 Mo65 O294 92.0(9) . . ?
O283 Mo65 O294 155.8(10) . . ?
O286 Mo65 O294 90.3(9) . . ?
O296 Mo65 O294 68.7(8) . . ?
O285 Mo65 O408 172.7(10) . . ?
O283 Mo65 O408 84.2(10) . . ?
O286 Mo65 O408 77.6(10) . . ?
O296 Mo65 O408 82.5(9) . . ?
O294 Mo65 O408 82.4(9) . . ?
O84 Mo66 O86 104.4(9) . . ?
O84 Mo66 O93 109.3(10) . . ?
O86 Mo66 O93 100.4(9) . . ?
O84 Mo66 O79 102.5(9) . . ?
O86 Mo66 O79 94.5(8) . . ?
O93 Mo66 O79 139.9(9) . . ?
O84 Mo66 O85 98.7(9) . . ?
O86 Mo66 O85 156.3(8) . . ?
O93 Mo66 O85 76.8(8) . . ?
O79 Mo66 O85 74.8(8) . . ?
O84 Mo66 O87 173.9(8) . . ?
O86 Mo66 O87 71.0(7) . . ?
O93 Mo66 O87 75.9(8) . . ?
O79 Mo66 O87 74.3(7) . . ?
O85 Mo66 O87 85.6(7) . . ?
O128 Mo67 O130 95.9(10) . . ?
O128 Mo67 O125 99.7(10) . . ?
O130 Mo67 O125 141.4(9) . . ?
O128 Mo67 O124 99.5(10) . . ?
O130 Mo67 O124 73.0(9) . . ?
O125 Mo67 O124 69.8(9) . . ?
O128 Mo67 O186 93.3(10) . . ?
O130 Mo67 O186 141.4(9) . . ?
O125 Mo67 O186 72.7(9) . . ?
O124 Mo67 O186 141.8(9) . . ?
O128 Mo67 O142 98.4(9) . . ?
O130 Mo67 O142 70.5(8) . . ?
O125 Mo67 O142 140.2(9) . . ?
O124 Mo67 O142 140.6(8) . . ?
O186 Mo67 O142 71.1(8) . . ?
O128 Mo67 O129 170.1(9) . . ?
O130 Mo67 O129 82.7(8) . . ?
O125 Mo67 O129 87.2(8) . . ?
O124 Mo67 O129 89.6(7) . . ?
O186 Mo67 O129 81.9(8) . . ?
O142 Mo67 O129 71.9(7) . . ?
O101 Mo68 O106 103.4(10) . . ?
O101 Mo68 O102 102.3(10) . . ?
O106 Mo68 O102 96.8(8) . . ?
O101 Mo68 O92 107.0(10) . . ?
O106 Mo68 O92 87.6(8) . . ?
O102 Mo68 O92 148.6(8) . . ?
O101 Mo68 O87 97.5(9) . . ?
O106 Mo68 O87 153.7(8) . . ?
O102 Mo68 O87 94.3(8) . . ?
O92 Mo68 O87 70.9(7) . . ?
O101 Mo68 O93 169.1(9) . . ?
O106 Mo68 O93 86.5(8) . . ?
O102 Mo68 O93 71.6(8) . . ?
O92 Mo68 O93 77.6(8) . . ?
O87 Mo68 O93 74.5(7) . . ?
O206 Mo69 O428 104.9(13) . . ?
O206 Mo69 O214 101.5(11) . . ?
O428 Mo69 O214 97.2(12) . . ?
O206 Mo69 O194 94.8(11) . . ?
O428 Mo69 O194 95.8(11) . . ?
O214 Mo69 O194 155.7(10) . . ?
O206 Mo69 O429 88.1(11) . . ?
O428 Mo69 O429 166.8(11) . . ?
O214 Mo69 O429 82.0(10) . . ?
O194 Mo69 O429 80.6(9) . . ?
O206 Mo69 O207 167.7(11) . . ?
O428 Mo69 O207 86.5(11) . . ?
O214 Mo69 O207 81.4(9) . . ?
O194 Mo69 O207 79.1(8) . . ?
O429 Mo69 O207 80.3(9) . . ?
O201 Mo70 O433 105.4(13) . . ?
O201 Mo70 O200 100.5(10) . . ?
O433 Mo70 O200 105.6(11) . . ?
O201 Mo70 O219 92.4(10) . . ?
O433 Mo70 O219 153.0(12) . . ?
O200 Mo70 O219 90.5(9) . . ?
O201 Mo70 O220 97.8(10) . . ?
O433 Mo70 O220 89.7(11) . . ?
O200 Mo70 O220 151.8(9) . . ?
O219 Mo70 O220 67.4(8) . . ?
O201 Mo70 O202 168.2(12) . . ?
O433 Mo70 O202 84.9(13) . . ?
O200 Mo70 O202 81.8(9) . . ?
O219 Mo70 O202 75.9(10) . . ?
O220 Mo70 O202 76.1(9) . . ?
O81 Mo71 O75 102.9(10) . . ?
O81 Mo71 O82 102.2(10) . . ?
O75 Mo71 O82 99.4(8) . . ?
O81 Mo71 O78 104.6(10) . . ?
O75 Mo71 O78 86.3(8) . . ?
O82 Mo71 O78 150.6(9) . . ?
O81 Mo71 O87 96.5(9) . . ?
O75 Mo71 O87 154.1(8) . . ?
O82 Mo71 O87 93.0(8) . . ?
O78 Mo71 O87 72.3(7) . . ?
O81 Mo71 O79 169.8(9) . . ?
O75 Mo71 O79 87.1(8) . . ?
O82 Mo71 O79 74.1(7) . . ?
O78 Mo71 O79 77.4(8) . . ?
O87 Mo71 O79 74.4(7) . . ?
O24 Mo72 O9 104.3(10) . . ?
O24 Mo72 O23 100.9(9) . . ?
O9 Mo72 O23 106.5(10) . . ?
O24 Mo72 O26 97.7(9) . . ?
O9 Mo72 O26 88.4(9) . . ?
O23 Mo72 O26 152.3(10) . . ?
O24 Mo72 O27 93.8(9) . . ?
O9 Mo72 O27 152.4(9) . . ?
O23 Mo72 O27 90.0(9) . . ?
O26 Mo72 O27 68.4(9) . . ?
O24 Mo72 O25 171.9(10) . . ?
O9 Mo72 O25 83.3(10) . . ?
O23 Mo72 O25 79.2(8) . . ?
O26 Mo72 O25 79.5(9) . . ?
O27 Mo72 O25 78.1(8) . . ?
O399 Mo73 O400 104.4(10) . . ?
O399 Mo73 O253 107.0(10) . . ?
O400 Mo73 O253 102.8(10) . . ?
O399 Mo73 O243 100.6(10) . . ?
O400 Mo73 O243 98.0(9) . . ?
O253 Mo73 O243 139.7(9) . . ?
O399 Mo73 O242 98.3(10) . . ?
O400 Mo73 O242 156.5(9) . . ?
O253 Mo73 O242 75.6(9) . . ?
O243 Mo73 O242 71.7(8) . . ?
O399 Mo73 O248 176.9(9) . . ?
O400 Mo73 O248 75.3(8) . . ?
O253 Mo73 O248 76.0(8) . . ?
O243 Mo73 O248 76.4(8) . . ?
O242 Mo73 O248 81.7(8) . . ?
O15 Mo74 O4 104.2(11) . . ?
O15 Mo74 O14 101.0(10) . . ?
O4 Mo74 O14 106.1(10) . . ?
O15 Mo74 O357 96.3(9) . . ?
O4 Mo74 O357 88.4(9) . . ?
O14 Mo74 O357 153.7(8) . . ?
O15 Mo74 O356 93.9(9) . . ?
O4 Mo74 O356 152.6(9) . . ?
O14 Mo74 O356 90.1(8) . . ?
O357 Mo74 O356 69.0(7) . . ?
O15 Mo74 O16 172.3(9) . . ?
O4 Mo74 O16 83.3(9) . . ?
O14 Mo74 O16 78.6(8) . . ?
O357 Mo74 O16 81.7(8) . . ?
O356 Mo74 O16 78.4(7) . . ?
O155 Mo75 O158 98.6(9) . . ?
O155 Mo75 O150 103.2(10) . . ?
O158 Mo75 O150 94.9(9) . . ?
O155 Mo75 O156 102.5(9) . . ?
O158 Mo75 O156 158.2(8) . . ?
O150 Mo75 O156 85.5(9) . . ?
O155 Mo75 O159 101.1(9) . . ?
O158 Mo75 O159 84.9(8) . . ?
O150 Mo75 O159 155.4(9) . . ?
O156 Mo75 O159 85.8(8) . . ?
O155 Mo75 O144 167.6(9) . . ?
O158 Mo75 O144 72.9(8) . . ?
O150 Mo75 O144 86.8(8) . . ?
O156 Mo75 O144 85.4(8) . . ?
O159 Mo75 O144 69.6(8) . . ?
O192 Mo76 O208 103.5(11) . . ?
O192 Mo76 O197 102.9(10) . . ?
O208 Mo76 O197 100.3(10) . . ?
O192 Mo76 O196 104.0(9) . . ?
O208 Mo76 O196 87.4(9) . . ?
O197 Mo76 O196 149.4(9) . . ?
O192 Mo76 O191 94.5(10) . . ?
O208 Mo76 O191 154.7(8) . . ?
O197 Mo76 O191 92.7(9) . . ?
O196 Mo76 O191 70.9(8) . . ?
O192 Mo76 O198 167.4(10) . . ?
O208 Mo76 O198 89.0(8) . . ?
O197 Mo76 O198 72.3(8) . . ?
O196 Mo76 O198 78.4(7) . . ?
O191 Mo76 O198 74.3(7) . . ?
O398 Mo77 O258 103.3(12) . . ?
O398 Mo77 O254 99.4(12) . . ?
O258 Mo77 O254 97.5(9) . . ?
O398 Mo77 O252 101.1(12) . . ?
O258 Mo77 O252 89.0(9) . . ?
O254 Mo77 O252 156.5(10) . . ?
O398 Mo77 O248 93.2(11) . . ?
O258 Mo77 O248 157.3(9) . . ?
O254 Mo77 O248 95.0(9) . . ?
O252 Mo77 O248 72.4(8) . . ?
O398 Mo77 O253 168.8(11) . . ?
O258 Mo77 O253 87.6(9) . . ?
O254 Mo77 O253 76.3(9) . . ?
O252 Mo77 O253 81.4(9) . . ?
O248 Mo77 O253 77.0(8) . . ?
O126 Mo78 O166 103.8(10) . . ?
O126 Mo78 O116 104.6(10) . . ?
O166 Mo78 O116 106.4(10) . . ?
O126 Mo78 O124 95.3(9) . . ?
O166 Mo78 O124 147.3(9) . . ?
O116 Mo78 O124 93.9(9) . . ?
O126 Mo78 O125 91.6(9) . . ?
O166 Mo78 O125 86.9(9) . . ?
O116 Mo78 O125 155.5(9) . . ?
O124 Mo78 O125 66.0(8) . . ?
O126 Mo78 O127 171.4(9) . . ?
O166 Mo78 O127 79.0(10) . . ?
O116 Mo78 O127 82.2(10) . . ?
O124 Mo78 O127 78.6(8) . . ?
O125 Mo78 O127 80.3(8) . . ?
O22 Mo79 O35 104.1(9) . . ?
O22 Mo79 O33 105.1(9) . . ?
O35 Mo79 O33 103.8(9) . . ?
O22 Mo79 O19 104.5(8) . . ?
O35 Mo79 O19 93.6(8) . . ?
O33 Mo79 O19 140.7(8) . . ?
O22 Mo79 O18 97.1(9) . . ?
O35 Mo79 O18 157.1(8) . . ?
O33 Mo79 O18 78.6(8) . . ?
O19 Mo79 O18 72.5(7) . . ?
O22 Mo79 O54 176.7(9) . . ?
O35 Mo79 O54 73.6(8) . . ?
O33 Mo79 O54 77.9(8) . . ?
O19 Mo79 O54 73.6(7) . . ?
O18 Mo79 O54 84.9(7) . . ?
O371 Mo80 O313 101.6(10) . . ?
O371 Mo80 O5 101.9(10) . . ?
O313 Mo80 O5 103.3(10) . . ?
O371 Mo80 O360 96.3(9) . . ?
O313 Mo80 O360 93.0(8) . . ?
O5 Mo80 O360 152.3(9) . . ?
O371 Mo80 O357 96.3(10) . . ?
O313 Mo80 O357 155.8(8) . . ?
O5 Mo80 O357 88.5(9) . . ?
O360 Mo80 O357 68.8(8) . . ?
O371 Mo80 O359 172.9(10) . . ?
O313 Mo80 O359 84.1(9) . . ?
O5 Mo80 O359 80.5(9) . . ?
O360 Mo80 O359 79.1(8) . . ?
O357 Mo80 O359 77.0(9) . . ?
O181 Mo81 O182 103.6(9) . . ?
O181 Mo81 O172 101.8(10) . . ?
O182 Mo81 O172 96.4(9) . . ?
O181 Mo81 O437 104.6(9) . . ?
O182 Mo81 O437 149.7(8) . . ?
O172 Mo81 O437 88.5(8) . . ?
O181 Mo81 O191 97.4(10) . . ?
O182 Mo81 O191 94.5(8) . . ?
O172 Mo81 O191 155.0(8) . . ?
O437 Mo81 O191 71.2(8) . . ?
O181 Mo81 O184 169.8(9) . . ?
O182 Mo81 O184 70.8(7) . . ?
O172 Mo81 O184 87.5(8) . . ?
O437 Mo81 O184 79.6(7) . . ?
O191 Mo81 O184 74.9(7) . . ?
O210 Mo82 O211 99.2(11) . . ?
O210 Mo82 O209 103.8(11) . . ?
O211 Mo82 O209 157.1(10) . . ?
O210 Mo82 O208 104.8(10) . . ?
O211 Mo82 O208 88.1(10) . . ?
O209 Mo82 O208 85.8(9) . . ?
O210 Mo82 O216 98.5(11) . . ?
O211 Mo82 O216 89.7(9) . . ?
O209 Mo82 O216 87.1(9) . . ?
O208 Mo82 O216 156.6(9) . . ?
O210 Mo82 O212 166.0(10) . . ?
O211 Mo82 O212 73.5(9) . . ?
O209 Mo82 O212 84.1(8) . . ?
O208 Mo82 O212 87.2(8) . . ?
O216 Mo82 O212 69.9(8) . . ?
O381 Mo83 O314 103.9(11) . . ?
O381 Mo83 O368 101.5(10) . . ?
O314 Mo83 O368 104.1(10) . . ?
O381 Mo83 O360 95.1(9) . . ?
O314 Mo83 O360 90.6(9) . . ?
O368 Mo83 O360 154.4(8) . . ?
O381 Mo83 O382 92.1(9) . . ?
O314 Mo83 O382 155.4(9) . . ?
O368 Mo83 O382 90.7(8) . . ?
O360 Mo83 O382 69.1(7) . . ?
O381 Mo83 O366 169.8(10) . . ?
O314 Mo83 O366 85.0(10) . . ?
O368 Mo83 O366 80.7(9) . . ?
O360 Mo83 O366 79.7(8) . . ?
O382 Mo83 O366 77.9(8) . . ?
O223 Mo84 O220 102.6(11) . . ?
O223 Mo84 O226 99.1(10) . . ?
O220 Mo84 O226 70.1(9) . . ?
O223 Mo84 O219 94.4(10) . . ?
O220 Mo84 O219 73.5(9) . . ?
O226 Mo84 O219 143.1(10) . . ?
O223 Mo84 O225 93.9(11) . . ?
O220 Mo84 O225 141.1(8) . . ?
O226 Mo84 O225 72.6(9) . . ?
O219 Mo84 O225 140.6(9) . . ?
O223 Mo84 O221 98.7(11) . . ?
O220 Mo84 O221 139.8(9) . . ?
O226 Mo84 O221 138.9(10) . . ?
O219 Mo84 O221 71.2(10) . . ?
O225 Mo84 O221 69.5(9) . . ?
O223 Mo84 O222 171.1(11) . . ?
O220 Mo84 O222 84.9(8) . . ?
O226 Mo84 O222 88.0(8) . . ?
O219 Mo84 O222 82.8(8) . . ?
O225 Mo84 O222 83.0(8) . . ?
O221 Mo84 O222 72.4(9) . . ?
O203 Mo85 O207 102.5(10) . . ?
O203 Mo85 O209 101.3(10) . . ?
O207 Mo85 O209 105.8(11) . . ?
O203 Mo85 O195 99.7(9) . . ?
O207 Mo85 O195 89.0(9) . . ?
O209 Mo85 O195 150.8(9) . . ?
O203 Mo85 O196 95.4(9) . . ?
O207 Mo85 O196 153.0(9) . . ?
O209 Mo85 O196 90.0(9) . . ?
O195 Mo85 O196 68.0(8) . . ?
O203 Mo85 O205 173.7(9) . . ?
O207 Mo85 O205 83.7(10) . . ?
O209 Mo85 O205 75.3(9) . . ?
O195 Mo85 O205 81.7(8) . . ?
O196 Mo85 O205 79.3(8) . . ?
O177 Mo86 O179 102.1(11) . . ?
O177 Mo86 O194 104.9(11) . . ?
O179 Mo86 O194 100.1(10) . . ?
O177 Mo86 O178 93.7(10) . . ?
O179 Mo86 O178 91.8(9) . . ?
O194 Mo86 O178 155.1(9) . . ?
O177 Mo86 O195 155.6(10) . . ?
O179 Mo86 O195 94.9(8) . . ?
O194 Mo86 O195 88.9(9) . . ?
O178 Mo86 O195 68.2(8) . . ?
O177 Mo86 O188 85.8(11) . . ?
O179 Mo86 O188 169.9(8) . . ?
O194 Mo86 O188 83.6(9) . . ?
O178 Mo86 O188 81.4(8) . . ?
O195 Mo86 O188 75.8(8) . . ?
O448 Mo87 O135 103.2(10) . . ?
O448 Mo87 O134 104.1(9) . . ?
O135 Mo87 O134 101.0(9) . . ?
O448 Mo87 O118 102.8(10) . . ?
O135 Mo87 O118 98.1(9) . . ?
O134 Mo87 O118 142.1(8) . . ?
O448 Mo87 O133 100.3(10) . . ?
O135 Mo87 O133 156.2(9) . . ?
O134 Mo87 O133 76.6(9) . . ?
O118 Mo87 O133 72.8(9) . . ?
O448 Mo87 O137 177.4(9) . . ?
O135 Mo87 O137 75.1(9) . . ?
O134 Mo87 O137 78.3(8) . . ?
O118 Mo87 O137 75.5(8) . . ?
O133 Mo87 O137 81.2(8) . . ?
O401 Mo88 O249 102.7(11) . . ?
O401 Mo88 O252 94.2(10) . . ?
O249 Mo88 O252 70.8(9) . . ?
O401 Mo88 O247 100.2(10) . . ?
O249 Mo88 O247 72.1(9) . . ?
O252 Mo88 O247 142.3(9) . . ?
O401 Mo88 O246 95.7(11) . . ?
O249 Mo88 O246 139.5(9) . . ?
O252 Mo88 O246 143.8(10) . . ?
O247 Mo88 O246 69.3(9) . . ?
O401 Mo88 O248 94.8(10) . . ?
O249 Mo88 O248 139.5(8) . . ?
O252 Mo88 O248 71.7(9) . . ?
O247 Mo88 O248 140.3(9) . . ?
O246 Mo88 O248 72.8(9) . . ?
O401 Mo88 O400 170.0(10) . . ?
O249 Mo88 O400 85.3(8) . . ?
O252 Mo88 O400 82.6(9) . . ?
O247 Mo88 O400 88.0(9) . . ?
O246 Mo88 O400 81.8(9) . . ?
O248 Mo88 O400 75.2(8) . . ?
O91 Mo89 O77 99.6(10) . . ?
O91 Mo89 O90 101.0(10) . . ?
O77 Mo89 O90 70.8(8) . . ?
O91 Mo89 O92 94.0(9) . . ?
O77 Mo89 O92 142.2(8) . . ?
O90 Mo89 O92 72.1(8) . . ?
O91 Mo89 O78 94.3(10) . . ?
O77 Mo89 O78 73.8(8) . . ?
O90 Mo89 O78 143.2(7) . . ?
O92 Mo89 O78 140.3(8) . . ?
O91 Mo89 O87 100.1(9) . . ?
O77 Mo89 O87 141.1(8) . . ?
O90 Mo89 O87 136.3(8) . . ?
O92 Mo89 O87 68.7(7) . . ?
O78 Mo89 O87 71.5(7) . . ?
O91 Mo89 O86 173.5(9) . . ?
O77 Mo89 O86 86.2(8) . . ?
O90 Mo89 O86 83.7(7) . . ?
O92 Mo89 O86 83.0(7) . . ?
O78 Mo89 O86 84.4(7) . . ?
O87 Mo89 O86 73.4(7) . . ?
O72 Mo90 O74 104.3(12) . . ?
O72 Mo90 O73 102.0(10) . . ?
O74 Mo90 O73 107.5(9) . . ?
O72 Mo90 O77 95.5(9) . . ?
O74 Mo90 O77 88.2(10) . . ?
O73 Mo90 O77 152.4(9) . . ?
O72 Mo90 O78 92.3(10) . . ?
O74 Mo90 O78 154.0(10) . . ?
O73 Mo90 O78 87.9(8) . . ?
O77 Mo90 O78 70.1(8) . . ?
O72 Mo90 O443 171.9(10) . . ?
O74 Mo90 O443 83.4(11) . . ?
O73 Mo90 O443 77.9(9) . . ?
O77 Mo90 O443 81.7(9) . . ?
O78 Mo90 O443 79.6(8) . . ?
O250 Mo91 O237 103.0(11) . . ?
O250 Mo91 O251 100.9(11) . . ?
O237 Mo91 O251 105.1(11) . . ?
O250 Mo91 O247 96.6(10) . . ?
O237 Mo91 O247 89.5(9) . . ?
O251 Mo91 O247 153.9(11) . . ?
O250 Mo91 O249 94.4(10) . . ?
O237 Mo91 O249 154.5(10) . . ?
O251 Mo91 O249 89.5(9) . . ?
O247 Mo91 O249 69.9(8) . . ?
O250 Mo91 O238 175.5(10) . . ?
O237 Mo91 O238 81.2(10) . . ?
O251 Mo91 O238 79.2(10) . . ?
O247 Mo91 O238 81.9(9) . . ?
O249 Mo91 O238 81.1(8) . . ?
O231 Mo92 O235 103.1(10) . . ?
O231 Mo92 O230 97.4(11) . . ?
O235 Mo92 O230 91.1(10) . . ?
O231 Mo92 O232 100.7(11) . . ?
O235 Mo92 O232 85.8(9) . . ?
O230 Mo92 O232 161.9(10) . . ?
O231 Mo92 O216 100.6(9) . . ?
O235 Mo92 O216 156.1(8) . . ?
O230 Mo92 O216 89.0(9) . . ?
O232 Mo92 O216 86.7(9) . . ?
O231 Mo92 O229 167.1(10) . . ?
O235 Mo92 O229 87.9(9) . . ?
O230 Mo92 O229 75.3(8) . . ?
O232 Mo92 O229 86.8(9) . . ?
O216 Mo92 O229 69.1(8) . . ?
O11 Mo93 O10 100.7(11) . . ?
O11 Mo93 O421 101.8(11) . . ?
O10 Mo93 O421 106.4(11) . . ?
O11 Mo93 O28 98.7(10) . . ?
O10 Mo93 O28 152.0(10) . . ?
O421 Mo93 O28 89.1(10) . . ?
O11 Mo93 O26 95.8(10) . . ?
O10 Mo93 O26 88.5(10) . . ?
O421 Mo93 O26 154.2(10) . . ?
O28 Mo93 O26 69.5(8) . . ?
O11 Mo93 O12 175.8(11) . . ?
O10 Mo93 O12 79.4(11) . . ?
O421 Mo93 O12 82.2(10) . . ?
O28 Mo93 O12 79.8(9) . . ?
O26 Mo93 O12 79.9(9) . . ?
O96 Mo94 O97 104.5(14) . . ?
O96 Mo94 O95 96.6(11) . . ?
O97 Mo94 O95 98.6(11) . . ?
O96 Mo94 O147 97.6(11) . . ?
O97 Mo94 O147 96.9(12) . . ?
O95 Mo94 O147 155.7(10) . . ?
O96 Mo94 O98 90.5(11) . . ?
O97 Mo94 O98 164.8(12) . . ?
O95 Mo94 O98 81.4(9) . . ?
O147 Mo94 O98 78.8(10) . . ?
O96 Mo94 O99 165.8(11) . . ?
O97 Mo94 O99 89.6(12) . . ?
O95 Mo94 O99 79.2(9) . . ?
O147 Mo94 O99 82.2(9) . . ?
O98 Mo94 O99 75.5(9) . . ?
O245 Mo95 O244 103.0(11) . . ?
O245 Mo95 O235 104.0(11) . . ?
O244 Mo95 O235 95.4(9) . . ?
O245 Mo95 O246 103.0(11) . . ?
O244 Mo95 O246 152.2(9) . . ?
O235 Mo95 O246 87.9(9) . . ?
O245 Mo95 O248 96.0(10) . . ?
O244 Mo95 O248 93.8(8) . . ?
O235 Mo95 O248 155.5(8) . . ?
O246 Mo95 O248 73.7(9) . . ?
O245 Mo95 O243 171.7(10) . . ?
O244 Mo95 O243 72.8(8) . . ?
O235 Mo95 O243 83.8(9) . . ?
O246 Mo95 O243 80.1(9) . . ?
O248 Mo95 O243 77.3(8) . . ?
O267 Mo96 O264 103.3(11) . . ?
O267 Mo96 O396 102.4(10) . . ?
O264 Mo96 O396 96.1(9) . . ?
O267 Mo96 O268 105.5(11) . . ?
O264 Mo96 O268 148.8(9) . . ?
O396 Mo96 O268 89.5(9) . . ?
O267 Mo96 O273 96.9(9) . . ?
O264 Mo96 O273 94.3(8) . . ?
O396 Mo96 O273 155.4(8) . . ?
O268 Mo96 O273 70.5(8) . . ?
O267 Mo96 O265 169.4(10) . . ?
O264 Mo96 O265 71.6(8) . . ?
O396 Mo96 O265 87.6(8) . . ?
O268 Mo96 O265 78.0(8) . . ?
O273 Mo96 O265 74.6(7) . . ?
O335 Mo97 O342 101.8(10) . . ?
O335 Mo97 O330 101.3(10) . . ?
O342 Mo97 O330 106.5(10) . . ?
O335 Mo97 O373 98.5(9) . . ?
O342 Mo97 O373 93.3(9) . . ?
O330 Mo97 O373 148.2(9) . . ?
O335 Mo97 O338 93.3(9) . . ?
O342 Mo97 O338 156.3(9) . . ?
O330 Mo97 O338 87.9(9) . . ?
O373 Mo97 O338 66.3(8) . . ?
O335 Mo97 O374 172.4(9) . . ?
O342 Mo97 O374 85.5(9) . . ?
O330 Mo97 O374 78.4(9) . . ?
O373 Mo97 O374 78.7(7) . . ?
O338 Mo97 O374 79.0(7) . . ?
O41 Mo98 O31 104.4(10) . . ?
O41 Mo98 O43 106.6(9) . . ?
O31 Mo98 O43 102.8(9) . . ?
O41 Mo98 O38 105.4(9) . . ?
O31 Mo98 O38 92.5(8) . . ?
O43 Mo98 O38 139.5(8) . . ?
O41 Mo98 O42 97.7(9) . . ?
O31 Mo98 O42 156.3(8) . . ?
O43 Mo98 O42 78.5(8) . . ?
O38 Mo98 O42 73.2(7) . . ?
O41 Mo98 O40 175.4(9) . . ?
O31 Mo98 O40 71.7(8) . . ?
O43 Mo98 O40 77.0(7) . . ?
O38 Mo98 O40 72.6(7) . . ?
O42 Mo98 O40 85.7(7) . . ?
O171 Mo99 O176 104.9(12) . . ?
O171 Mo99 O175 102.9(11) . . ?
O176 Mo99 O175 104.6(10) . . ?
O171 Mo99 O178 93.8(10) . . ?
O176 Mo99 O178 91.3(10) . . ?
O175 Mo99 O178 152.8(10) . . ?
O171 Mo99 O437 94.6(10) . . ?
O176 Mo99 O437 152.3(10) . . ?
O175 Mo99 O437 89.6(9) . . ?
O178 Mo99 O437 67.6(8) . . ?
O171 Mo99 O173 169.9(11) . . ?
O176 Mo99 O173 83.9(10) . . ?
O175 Mo99 O173 79.2(10) . . ?
O178 Mo99 O173 80.8(9) . . ?
O437 Mo99 O173 75.4(9) . . ?
O280 M1 O279 100.0(10) . . ?
O280 M1 O290 101.9(10) . . ?
O279 M1 O290 88.1(9) . . ?
O280 M1 O263 96.6(10) . . ?
O279 M1 O263 90.8(9) . . ?
O290 M1 O263 161.4(9) . . ?
O280 M1 O286 103.1(11) . . ?
O279 M1 O286 156.7(9) . . ?
O290 M1 O286 84.6(9) . . ?
O263 M1 O286 89.2(9) . . ?
O280 M1 O278 166.7(10) . . ?
O279 M1 O278 74.6(8) . . ?
O290 M1 O278 90.1(8) . . ?
O263 M1 O278 71.7(7) . . ?
O286 M1 O278 83.3(8) . . ?
O266 M2 O274 102.9(10) . . ?
O266 M2 O278 107.1(10) . . ?
O274 M2 O278 102.6(9) . . ?
O266 M2 O265 106.2(9) . . ?
O274 M2 O265 92.3(9) . . ?
O278 M2 O265 139.1(8) . . ?
O266 M2 O263 99.7(10) . . ?
O274 M2 O263 155.8(9) . . ?
O278 M2 O263 78.7(8) . . ?
O265 M2 O263 72.9(8) . . ?
O266 M2 O273 174.7(9) . . ?
O274 M2 O273 71.8(8) . . ?
O278 M2 O273 74.2(7) . . ?
O265 M2 O273 74.8(7) . . ?
O263 M2 O273 85.6(8) . . ?
O284 M3 O288 105.6(14) . . ?
O284 M3 O295 99.9(12) . . ?
O288 M3 O295 98.3(11) . . ?
O284 M3 O272 96.0(12) . . ?
O288 M3 O272 98.1(11) . . ?
O295 M3 O272 153.0(11) . . ?
O284 M3 O287 163.2(13) . . ?
O288 M3 O287 91.1(11) . . ?
O295 M3 O287 79.0(9) . . ?
O272 M3 O287 79.4(9) . . ?
O284 M3 O282 85.8(13) . . ?
O288 M3 O282 168.1(11) . . ?
O295 M3 O282 82.7(10) . . ?
O272 M3 O282 76.9(10) . . ?
O287 M3 O282 77.4(9) . . ?
O277 M4 O291 102.6(9) . . ?
O277 M4 O279 104.2(10) . . ?
O291 M4 O279 97.9(9) . . ?
O277 M4 O275 104.0(9) . . ?
O291 M4 O275 88.5(8) . . ?
O279 M4 O275 148.9(8) . . ?
O277 M4 O273 96.1(9) . . ?
O291 M4 O273 155.1(8) . . ?
O279 M4 O273 93.3(8) . . ?
O275 M4 O273 70.9(8) . . ?
O277 M4 O278 167.4(9) . . ?
O291 M4 O278 90.0(7) . . ?
O279 M4 O278 72.5(8) . . ?
O275 M4 O278 77.1(7) . . ?
O273 M4 O278 72.3(7) . . ?
O394 M5 O389 103.5(14) . . ?
O394 M5 O83 102.9(10) . . ?
O389 M5 O83 103.8(12) . . ?
O394 M5 O270 94.5(10) . . ?
O389 M5 O270 92.5(11) . . ?
O83 M5 O270 152.5(9) . . ?
O394 M5 O268 96.6(10) . . ?
O389 M5 O268 152.8(12) . . ?
O83 M5 O268 89.1(9) . . ?
O270 M5 O268 67.6(9) . . ?
O394 M5 O395 173.8(10) . . ?
O389 M5 O395 80.3(13) . . ?
O83 M5 O395 80.7(9) . . ?
O270 M5 O395 80.3(9) . . ?
O268 M5 O395 78.3(9) . . ?
O59 M6 O58 101.9(11) . . ?
O59 M6 O50 103.5(11) . . ?
O58 M6 O50 103.8(10) . . ?
O59 M6 O57 94.4(10) . . ?
O58 M6 O57 93.1(8) . . ?
O50 M6 O57 152.0(8) . . ?
O59 M6 O51 96.7(10) . . ?
O58 M6 O51 154.0(9) . . ?
O50 M6 O51 89.1(8) . . ?
O57 M6 O51 67.3(7) . . ?
O59 M6 O36 173.2(10) . . ?
O58 M6 O36 81.3(10) . . ?
O50 M6 O36 81.3(9) . . ?
O57 M6 O36 79.4(8) . . ?
O51 M6 O36 78.5(8) . . ?
O213 M7 O402 101.2(12) . . ?
O213 M7 O214 99.5(11) . . ?
O402 M7 O214 102.0(11) . . ?
O213 M7 O237 90.9(11) . . ?
O402 M7 O237 95.3(11) . . ?
O214 M7 O237 157.6(10) . . ?
O213 M7 O236 165.7(11) . . ?
O402 M7 O236 91.3(11) . . ?
O214 M7 O236 84.6(9) . . ?
O237 M7 O236 80.9(9) . . ?
O213 M7 O215 93.5(11) . . ?
O402 M7 O215 163.3(11) . . ?
O214 M7 O215 83.3(9) . . ?
O237 M7 O215 76.3(9) . . ?
O236 M7 O215 73.3(9) . . ?
O297 M8 O409 101.9(12) . . ?
O297 M8 O281 101.4(11) . . ?
O409 M8 O281 105.0(11) . . ?
O297 M8 O299 93.6(10) . . ?
O409 M8 O299 93.7(9) . . ?
O281 M8 O299 152.9(10) . . ?
O297 M8 O296 95.0(11) . . ?
O409 M8 O296 156.1(9) . . ?
O281 M8 O296 87.8(9) . . ?
O299 M8 O296 68.3(8) . . ?
O297 M8 O298 171.4(10) . . ?
O409 M8 O298 84.9(11) . . ?
O281 M8 O298 81.7(10) . . ?
O299 M8 O298 80.6(8) . . ?
O296 M8 O298 77.0(8) . . ?
O327 M9 O415 102.6(14) . . ?
O327 M9 O295 100.7(11) . . ?
O415 M9 O295 99.7(11) . . ?
O327 M9 O330 100.4(11) . . ?
O415 M9 O330 93.0(12) . . ?
O295 M9 O330 152.3(10) . . ?
O327 M9 O324 91.2(10) . . ?
O415 M9 O324 166.0(12) . . ?
O295 M9 O324 79.9(8) . . ?
O330 M9 O324 81.9(8) . . ?
O327 M9 O414 170.8(11) . . ?
O415 M9 O414 86.4(13) . . ?
O295 M9 O414 79.5(9) . . ?
O330 M9 O414 76.8(9) . . ?
O324 M9 O414 79.8(9) . . ?
O415 M9' O330 88.6(17) . . ?
O415 M9' O295 87.4(17) . . ?
O330 M9' O295 142(2) . . ?
O415 M9' O324 136(2) . . ?
O330 M9' O324 81.5(13) . . ?
O295 M9' O324 75.0(11) . . ?
O190 M10 O187 104.2(10) . . ?
O190 M10 O198 107.0(10) . . ?
O187 M10 O198 102.5(10) . . ?
O190 M10 O184 103.5(10) . . ?
O187 M10 O184 93.8(8) . . ?
O198 M10 O184 140.4(9) . . ?
O190 M10 O189 98.0(9) . . ?
O187 M10 O189 156.1(9) . . ?
O198 M10 O189 79.0(9) . . ?
O184 M10 O189 72.2(8) . . ?
O435 M11 O385 101.6(12) . . ?
O435 M11 O434 99.2(14) . . ?
O385 M11 O434 105.1(12) . . ?
O435 M11 O226 91.3(11) . . ?
O385 M11 O226 95.4(10) . . ?
O434 M11 O226 154.5(10) . . ?
O435 M11 O220 94.6(11) . . ?
O385 M11 O220 155.2(10) . . ?
O434 M11 O220 90.6(10) . . ?
O226 M11 O220 65.3(8) . . ?
O435 M11 O224 169.5(12) . . ?
O385 M11 O224 85.5(10) . . ?
O434 M11 O224 86.1(12) . . ?
O226 M11 O224 80.3(9) . . ?
O220 M11 O224 76.2(9) . . ?
O7 M12 O8 105.0(13) . . ?
O7 M12 O13 99.9(11) . . ?
O8 M12 O13 102.7(12) . . ?
O7 M12 O10 94.1(11) . . ?
O8 M12 O10 96.0(13) . . ?
O13 M12 O10 152.8(9) . . ?
O7 M12 O9 166.3(11) . . ?
O8 M12 O9 87.8(12) . . ?
O13 M12 O9 81.6(8) . . ?
O10 M12 O9 79.5(9) . . ?
O7 M12 O6 90.1(11) . . ?
O8 M12 O6 163.7(12) . . ?
O13 M12 O6 80.2(8) . . ?
O10 M12 O6 76.5(9) . . ?
O9 M12 O6 76.7(8) . . ?
O302 M13 O301 102.8(10) . . ?
O302 M13 O315 108.1(9) . . ?
O301 M13 O315 100.1(8) . . ?
O302 M13 O293 104.7(9) . . ?
O301 M13 O293 95.0(8) . . ?
O315 M13 O293 139.6(8) . . ?
O302 M13 O304 100.1(9) . . ?
O301 M13 O304 156.7(9) . . ?
O315 M13 O304 76.6(8) . . ?
O293 M13 O304 75.0(8) . . ?
O302 M13 O303 173.7(8) . . ?
O301 M13 O303 72.6(8) . . ?
O315 M13 O303 77.3(7) . . ?
O293 M13 O303 71.8(7) . . ?
O304 M13 O303 84.2(7) . . ?
O228 M14 O233 103.7(10) . . ?
O228 M14 O230 99.5(10) . . ?
O233 M14 O230 96.6(10) . . ?
O228 M14 O225 107.3(10) . . ?
O233 M14 O225 88.8(9) . . ?
O230 M14 O225 150.5(9) . . ?
O228 M14 O221 96.0(11) . . ?
O233 M14 O221 155.3(10) . . ?
O230 M14 O221 94.6(10) . . ?
O225 M14 O221 71.1(9) . . ?
O228 M14 O229 166.8(9) . . ?
O233 M14 O229 88.3(9) . . ?
O230 M14 O229 73.1(8) . . ?
O225 M14 O229 78.1(8) . . ?
O221 M14 O229 74.1(9) . . ?
O241 M15 O244 98.1(11) . . ?
O241 M15 O233 102.2(10) . . ?
O244 M15 O233 93.0(9) . . ?
O241 M15 O242 103.0(10) . . ?
O244 M15 O242 88.9(9) . . ?
O233 M15 O242 154.2(8) . . ?
O241 M15 O451 101.0(12) . . ?
O244 M15 O451 160.4(10) . . ?
O233 M15 O451 87.2(10) . . ?
O242 M15 O451 82.6(9) . . ?
O241 M15 O243 169.1(11) . . ?
O244 M15 O243 74.6(9) . . ?
O233 M15 O243 86.3(9) . . ?
O242 M15 O243 69.4(8) . . ?
O451 M15 O243 85.9(9) . . ?
O431 M16 O430 99.8(15) . . ?
O431 M16 O168 101.4(12) . . ?
O430 M16 O168 99.7(13) . . ?
O431 M16 O166 95.3(11) . . ?
O430 M16 O166 97.5(12) . . ?
O168 M16 O166 153.6(9) . . ?
O431 M16 O165 169.9(14) . . ?
O430 M16 O165 90.1(13) . . ?
O168 M16 O165 78.6(10) . . ?
O166 M16 O165 81.4(9) . . ?
O431 M16 O167 89.5(13) . . ?
O430 M16 O167 170.3(12) . . ?
O168 M16 O167 81.2(10) . . ?
O166 M16 O167 78.6(9) . . ?
O165 M16 O167 80.5(11) . . ?
O406 M17' O281 90.2(14) . . ?
O406 M17' O283 139.7(19) . . ?
O281 M17' O283 81.8(13) . . ?
O407 M17 O406 103.6(15) . . ?
O407 M17 O261 100.1(14) . . ?
O406 M17 O261 98.1(12) . . ?
O407 M17 O281 95.2(12) . . ?
O406 M17 O281 94.3(12) . . ?
O261 M17 O281 157.4(11) . . ?
O407 M17 O283 92.4(12) . . ?
O406 M17 O283 163.7(13) . . ?
O261 M17 O283 81.2(10) . . ?
O281 M17 O283 81.6(9) . . ?
O407 M17 O262 168.4(13) . . ?
O406 M17 O262 86.5(13) . . ?
O261 M17 O262 83.6(11) . . ?
O281 M17 O262 78.4(10) . . ?
O283 M17 O262 77.2(9) . . ?
O227 M18 O451 104.3(12) . . ?
O227 M18 O387 103.7(12) . . ?
O451 M18 O387 105.1(12) . . ?
O227 M18 O226 91.7(10) . . ?
O451 M18 O226 153.0(10) . . ?
O387 M18 O226 91.7(11) . . ?
O227 M18 O225 94.5(10) . . ?
O451 M18 O225 89.0(10) . . ?
O387 M18 O225 153.2(11) . . ?
O226 M18 O225 67.9(9) . . ?
O227 M18 O447 169.5(11) . . ?
O451 M18 O447 81.0(11) . . ?
O387 M18 O447 83.2(11) . . ?
O226 M18 O447 80.1(9) . . ?
O225 M18 O447 76.4(9) . . ?
O89 M19 O76 108.6(12) . . ?
O89 M19 O439 94.6(11) . . ?
O76 M19 O439 92.1(14) . . ?
O89 M19 O90 93.4(9) . . ?
O76 M19 O90 158.0(11) . . ?
O439 M19 O90 86.7(10) . . ?
O89 M19 O88 92.7(11) . . ?
O76 M19 O88 92.2(13) . . ?
O439 M19 O88 169.9(12) . . ?
O90 M19 O88 86.0(10) . . ?
O89 M19 O77 159.9(9) . . ?
O76 M19 O77 90.2(11) . . ?
O439 M19 O77 91.5(10) . . ?
O90 M19 O77 67.8(8) . . ?
O88 M19 O77 79.3(10) . . ?
O449 M20 O157 93.5(9) . . ?
O449 M20 O152 101.2(10) . . ?
O157 M20 O152 70.9(8) . . ?
O449 M20 O140 101.0(10) . . ?
O157 M20 O140 140.6(9) . . ?
O152 M20 O140 70.4(8) . . ?
O449 M20 O138 94.7(9) . . ?
O157 M20 O138 143.8(9) . . ?
O152 M20 O138 140.8(8) . . ?
O140 M20 O138 71.5(8) . . ?
O449 M20 O137 95.4(10) . . ?
O157 M20 O137 71.8(8) . . ?
O152 M20 O137 139.9(8) . . ?
O140 M20 O137 141.3(8) . . ?
O138 M20 O137 72.4(8) . . ?
O449 M20 O135 170.0(10) . . ?
O157 M20 O135 82.5(8) . . ?
O152 M20 O135 86.2(8) . . ?
O140 M20 O135 87.7(8) . . ?
O138 M20 O135 83.4(8) . . ?
O137 M20 O135 74.7(8) . . ?
O199 M21 O204 103.1(10) . . ?
O199 M21 O197 103.3(10) . . ?
O204 M21 O197 86.9(9) . . ?
O199 M21 O200 99.3(10) . . ?
O204 M21 O200 86.6(9) . . ?
O197 M21 O200 157.3(9) . . ?
O199 M21 O189 100.1(10) . . ?
O204 M21 O189 156.8(9) . . ?
O197 M21 O189 89.6(9) . . ?
O200 M21 O189 87.8(9) . . ?
O199 M21 O198 169.1(10) . . ?
O204 M21 O198 87.2(9) . . ?
O197 M21 O198 73.3(8) . . ?
O200 M21 O198 84.7(8) . . ?
O189 M21 O198 69.8(8) . . ?
O432 M24 O457 99(2) . . ?
O432 M24 O168 101.0(16) . . ?
O457 M24 O168 101.6(19) . . ?
O432 M24 O434 94.0(16) . . ?
O457 M24 O434 96(2) . . ?
O168 M24 O434 155.0(12) . . ?
O432 M24 O433 168.6(17) . . ?
O457 M24 O433 92(2) . . ?
O168 M24 O433 79.3(10) . . ?
O434 M24 O433 82.0(11) . . ?
O432 M24 O436 84.7(18) . . ?
O457 M24 O436 172(2) . . ?
O168 M24 O436 84.8(11) . . ?
O434 M24 O436 76.8(13) . . ?
O433 M24 O436 84.0(13) . . ?
O442 M25 O440 101.7(19) . . ?
O442 M25 O49 97.6(16) . . ?
O440 M25 O49 99.0(13) . . ?
O442 M25 O76 92.7(17) . . ?
O440 M25 O76 94.5(13) . . ?
O49 M25 O76 160.9(13) . . ?
O442 M25 O74 90.9(16) . . ?
O440 M25 O74 167.1(15) . . ?
O49 M25 O74 81.8(10) . . ?
O76 M25 O74 82.0(10) . . ?
O442 M25 O441 170.0(18) . . ?
O440 M25 O441 87.7(16) . . ?
O49 M25 O441 84.3(12) . . ?
O76 M25 O441 82.9(14) . . ?
O74 M25 O441 79.6(13) . . ?
O403 M26 O405 103.7(15) . . ?
O403 M26 O261 104.6(13) . . ?
O405 M26 O261 99.6(13) . . ?
O403 M26 O251 95.5(12) . . ?
O405 M26 O251 92.0(12) . . ?
O261 M26 O251 153.6(12) . . ?
O403 M26 O256 90.3(11) . . ?
O405 M26 O256 164.0(14) . . ?
O261 M26 O256 83.9(10) . . ?
O251 M26 O256 78.9(9) . . ?
O403 M26 O404 167.8(11) . . ?
O405 M26 O404 86.8(14) . . ?
O261 M26 O404 79.3(11) . . ?
O251 M26 O404 77.7(11) . . ?
O256 M26 O404 78.5(9) . . ?
O405 M26' O403 72.6(13) . . ?
O344 Ce1 O343 77.1(8) . . ?
O344 Ce1 O416 136.9(8) . . ?
O343 Ce1 O416 139.6(10) . . ?
O344 Ce1 O446 78.5(10) . . ?
O343 Ce1 O446 137.5(10) . . ?
O416 Ce1 O446 79.7(11) . . ?
O344 Ce1 O417 82.3(8) . . ?
O343 Ce1 O417 75.6(9) . . ?
O416 Ce1 O417 87.0(9) . . ?
O446 Ce1 O417 134.1(10) . . ?
O344 Ce1 O418 69.0(7) . . ?
O343 Ce1 O418 69.9(8) . . ?
O416 Ce1 O418 134.0(9) . . ?
O446 Ce1 O418 69.1(10) . . ?
O417 Ce1 O418 138.9(8) . . ?
O344 Ce1 O341 140.5(8) . . ?
O343 Ce1 O341 70.2(9) . . ?
O416 Ce1 O341 69.6(10) . . ?
O446 Ce1 O341 141.0(10) . . ?
O417 Ce1 O341 68.8(9) . . ?
O418 Ce1 O341 117.0(8) . . ?
O344 Ce1 O342 133.4(7) . . ?
O343 Ce1 O342 94.7(8) . . ?
O416 Ce1 O342 76.1(8) . . ?
O446 Ce1 O342 77.9(9) . . ?
O417 Ce1 O342 140.6(8) . . ?
O418 Ce1 O342 65.2(7) . . ?
O341 Ce1 O342 71.9(8) . . ?
O344 Ce1 O58 68.0(6) . . ?
O343 Ce1 O58 129.4(8) . . ?
O416 Ce1 O58 69.7(8) . . ?
O446 Ce1 O58 69.5(9) . . ?
O417 Ce1 O58 64.7(8) . . ?
O418 Ce1 O58 124.7(7) . . ?
O341 Ce1 O58 118.3(8) . . ?
O342 Ce1 O58 135.9(7) . . ?
O438 Ce2 O115 76.1(9) . . ?
O438 Ce2 O110 88.3(9) . . ?
O115 Ce2 O110 67.3(7) . . ?
O438 Ce2 O113 147.8(9) . . ?
O115 Ce2 O113 71.7(7) . . ?
O110 Ce2 O113 77.6(7) . . ?
O438 Ce2 O112 71.0(10) . . ?
O115 Ce2 O112 137.9(8) . . ?
O110 Ce2 O112 135.3(8) . . ?
O113 Ce2 O112 137.7(8) . . ?
O438 Ce2 O116 74.0(9) . . ?
O115 Ce2 O116 64.9(7) . . ?
O110 Ce2 O116 131.7(7) . . ?
O113 Ce2 O116 94.0(7) . . ?
O112 Ce2 O116 81.0(8) . . ?
O438 Ce2 O114 131.6(9) . . ?
O115 Ce2 O114 115.3(7) . . ?
O110 Ce2 O114 140.1(7) . . ?
O113 Ce2 O114 67.0(8) . . ?
O112 Ce2 O114 71.8(8) . . ?
O116 Ce2 O114 70.6(7) . . ?
O438 Ce2 O111 133.8(9) . . ?
O115 Ce2 O111 139.6(8) . . ?
O110 Ce2 O111 84.8(8) . . ?
O113 Ce2 O111 74.2(8) . . ?
O112 Ce2 O111 82.5(9) . . ?
O116 Ce2 O111 139.0(8) . . ?
O114 Ce2 O111 68.6(8) . . ?
O438 Ce2 O89 70.2(9) . . ?
O115 Ce2 O89 122.4(7) . . ?
O110 Ce2 O89 66.4(7) . . ?
O113 Ce2 O89 126.9(7) . . ?
O112 Ce2 O89 69.4(8) . . ?
O116 Ce2 O89 139.1(7) . . ?
O114 Ce2 O89 122.1(7) . . ?
O111 Ce2 O89 65.2(7) . . ?
O176 Ce3 O154 70.8(7) . . ?
O176 Ce3 O423 130.9(9) . . ?
O154 Ce3 O423 131.5(9) . . ?
O176 Ce3 O424 143.0(10) . . ?
O154 Ce3 O424 104.9(9) . . ?
O423 Ce3 O424 80.5(12) . . ?
O176 Ce3 O426 88.7(9) . . ?
O154 Ce3 O426 133.7(9) . . ?
O423 Ce3 O426 93.5(11) . . ?
O424 Ce3 O426 67.4(10) . . ?
O176 Ce3 O427 73.0(9) . . ?
O154 Ce3 O427 70.1(9) . . ?
O423 Ce3 O427 76.9(11) . . ?
O424 Ce3 O427 141.9(10) . . ?
O426 Ce3 O427 143.6(9) . . ?
O176 Ce3 O153 133.6(7) . . ?
O154 Ce3 O153 66.2(7) . . ?
O423 Ce3 O153 72.5(9) . . ?
O424 Ce3 O153 67.3(9) . . ?
O426 Ce3 O153 134.2(8) . . ?
O427 Ce3 O153 76.8(8) . . ?
O176 Ce3 O177 66.9(8) . . ?
O154 Ce3 O177 132.1(7) . . ?
O423 Ce3 O177 69.1(9) . . ?
O424 Ce3 O177 122.3(10) . . ?
O426 Ce3 O177 67.0(9) . . ?
O427 Ce3 O177 76.8(9) . . ?
O153 Ce3 O177 137.2(8) . . ?
O176 Ce3 O425 73.5(9) . . ?
O154 Ce3 O425 66.5(9) . . ?
O423 Ce3 O425 150.5(11) . . ?
O424 Ce3 O425 71.4(11) . . ?
O426 Ce3 O425 67.9(10) . . ?
O427 Ce3 O425 131.6(10) . . ?
O153 Ce3 O425 103.5(9) . . ?
O177 Ce3 O425 119.2(9) . . ?
O314 Ce4 O311 71.0(8) . . ?
O314 Ce4 O411 113.7(9) . . ?
O311 Ce4 O411 143.8(9) . . ?
O314 Ce4 O413 131.5(10) . . ?
O311 Ce4 O413 131.6(9) . . ?
O411 Ce4 O413 74.1(11) . . ?
O314 Ce4 O312 133.1(8) . . ?
O311 Ce4 O312 82.9(8) . . ?
O411 Ce4 O312 68.0(9) . . ?
O413 Ce4 O312 94.9(10) . . ?
O314 Ce4 O412 69.3(9) . . ?
O311 Ce4 O412 73.5(9) . . ?
O411 Ce4 O412 142.6(10) . . ?
O413 Ce4 O412 77.6(10) . . ?
O312 Ce4 O412 139.2(9) . . ?
O314 Ce4 O313 65.3(7) . . ?
O311 Ce4 O313 134.2(7) . . ?
O411 Ce4 O313 70.4(8) . . ?
O413 Ce4 O313 74.4(8) . . ?
O312 Ce4 O313 138.4(7) . . ?
O412 Ce4 O313 78.8(8) . . ?
O314 Ce4 O410 67.1(10) . . ?
O311 Ce4 O410 76.1(10) . . ?
O411 Ce4 O410 73.7(12) . . ?
O413 Ce4 O410 147.6(12) . . ?
O312 Ce4 O410 69.2(10) . . ?
O412 Ce4 O410 132.9(10) . . ?
O313 Ce4 O410 98.4(10) . . ?
O314 Ce4 O409 130.2(7) . . ?
O311 Ce4 O409 67.0(7) . . ?
O411 Ce4 O409 116.0(9) . . ?
O413 Ce4 O409 68.1(8) . . ?
O312 Ce4 O409 66.2(8) . . ?
O412 Ce4 O409 74.0(9) . . ?
O313 Ce4 O409 137.2(7) . . ?
O410 Ce4 O409 124.3(11) . . ?
O389 Ce5 O387 68.4(10) . . ?
O389 Ce5 O383 133.7(12) . . ?
O387 Ce5 O383 137.4(11) . . ?
O389 Ce5 O386 140.0(13) . . ?
O387 Ce5 O386 91.3(12) . . ?
O383 Ce5 O386 84.6(13) . . ?
O389 Ce5 O384 72.2(11) . . ?
O387 Ce5 O384 77.5(10) . . ?
O383 Ce5 O384 78.1(12) . . ?
O386 Ce5 O384 138.7(12) . . ?
O389 Ce5 O390 106.0(13) . . ?
O387 Ce5 O390 142.5(12) . . ?
O383 Ce5 O390 74.4(14) . . ?
O386 Ce5 O390 69.1(13) . . ?
O384 Ce5 O390 138.1(12) . . ?
O389 Ce5 O385 127.5(9) . . ?
O387 Ce5 O385 66.8(8) . . ?
O383 Ce5 O385 72.8(10) . . ?
O386 Ce5 O385 66.6(11) . . ?
O384 Ce5 O385 72.5(9) . . ?
O390 Ce5 O385 126.2(11) . . ?
O389 Ce5 O391 68.8(10) . . ?
O387 Ce5 O391 134.7(10) . . ?
O383 Ce5 O391 70.0(11) . . ?
O386 Ce5 O391 132.1(12) . . ?
O384 Ce5 O391 75.8(10) . . ?
O390 Ce5 O391 65.4(11) . . ?
O385 Ce5 O391 135.0(9) . . ?
O389 Ce5 O388 74.0(13) . . ?
O387 Ce5 O388 70.9(12) . . ?
O383 Ce5 O388 141.7(14) . . ?
O386 Ce5 O388 66.7(14) . . ?
O384 Ce5 O388 140.2(13) . . ?
O390 Ce5 O388 71.9(14) . . ?
O385 Ce5 O388 114.3(12) . . ?
O391 Ce5 O388 110.5(13) . . ?
C1 O2 Mo60 125(2) . . ?
Mo74 O4 Mo60 153.2(13) . . ?
Mo80 O5 Mo60 156.6(12) . . ?
C1 O6 M12 126.0(19) . . ?
Mo72 O9 M12 151.3(11) . . ?
Mo93 O10 M12 157.7(13) . . ?
M12 O13 Mo60 140.4(12) . . ?
Mo74 O14 Mo14 147.8(12) . . ?
Mo14 O18 Mo21 137.5(11) . . ?
Mo14 O18 Mo79 115.0(9) . . ?
Mo21 O18 Mo79 106.2(9) . . ?
Mo79 O19 Mo14 103.7(7) . . ?
Mo79 O19 Mo30 106.5(8) . . ?
Mo14 O19 Mo30 89.4(6) . . ?
Mo30 O20 Mo14 125.7(11) . . ?
Mo72 O23 Mo21 149.4(13) . . ?
Mo41 O26 Mo72 110.9(12) . . ?
Mo41 O26 Mo93 108.7(10) . . ?
Mo72 O26 Mo93 132.1(12) . . ?
Mo17 O27 Mo41 110.1(9) . . ?
Mo17 O27 Mo72 142.1(11) . . ?
Mo41 O27 Mo72 106.6(9) . . ?
Mo41 O28 Mo44 110.8(10) . . ?
Mo41 O28 Mo93 108.9(9) . . ?
Mo44 O28 Mo93 138.7(11) . . ?
Mo98 O31 Mo41 117.8(11) . . ?
Mo17 O32 Mo21 159.3(12) . . ?
Mo79 O33 Mo21 103.5(9) . . ?
Mo79 O33 Mo13 107.7(9) . . ?
Mo21 O33 Mo13 89.5(7) . . ?
Mo13 O34 Mo21 120.4(11) . . ?
Mo79 O35 Mo54 116.2(9) . . ?
Mo98 O38 Mo38 102.5(8) . . ?
Mo98 O38 Mo17 107.2(8) . . ?
Mo38 O38 Mo17 89.3(7) . . ?
Mo17 O39 Mo38 124.5(11) . . ?
Mo17 O40 Mo41 104.8(8) . . ?
Mo17 O40 Mo24 139.7(10) . . ?
Mo41 O40 Mo24 103.1(8) . . ?
Mo17 O40 Mo98 105.8(8) . . ?
Mo41 O40 Mo98 96.0(7) . . ?
Mo24 O40 Mo98 99.5(7) . . ?
Mo38 O42 Mo42 136.4(10) . . ?
Mo38 O42 Mo98 114.1(9) . . ?
Mo42 O42 Mo98 106.7(9) . . ?
Mo98 O43 Mo42 103.7(9) . . ?
Mo98 O43 Mo24 108.8(9) . . ?
Mo42 O43 Mo24 88.5(7) . . ?
Mo64 O44 Mo38 148.5(12) . . ?
Mo13 O45 Mo38 157.5(11) . . ?
Mo64 O46 Mo10 144.5(12) . . ?
M25 O49 Mo10 129.0(14) . . ?
M6 O50 Mo10 158.4(13) . . ?
Mo54 O51 Mo64 110.3(9) . . ?
Mo54 O51 M6 109.9(9) . . ?
Mo64 O51 M6 139.6(9) . . ?
Mo13 O52 Mo54 108.9(9) . . ?
Mo13 O52 Mo64 143.0(11) . . ?
Mo54 O52 Mo64 107.3(9) . . ?
Mo30 O54 Mo54 104.5(9) . . ?
Mo30 O54 Mo13 139.9(10) . . ?
Mo54 O54 Mo13 102.1(8) . . ?
Mo30 O54 Mo79 106.4(9) . . ?
Mo54 O54 Mo79 97.0(7) . . ?
Mo13 O54 Mo79 99.5(7) . . ?
Mo30 O55 Mo54 110.1(9) . . ?
Mo30 O55 Mo46 142.1(10) . . ?
Mo54 O55 Mo46 107.4(8) . . ?
Mo54 O57 M6 112.0(8) . . ?
Mo54 O57 Mo46 110.4(8) . . ?
M6 O57 Mo46 135.5(9) . . ?
M6 O58 Ce1 151.2(11) . . ?
Mo24 O64 Mo42 120.2(12) . . ?
Mo24 O66 Mo41 109.4(9) . . ?
Mo24 O66 Mo44 141.2(10) . . ?
Mo41 O66 Mo44 108.5(9) . . ?
Mo44 O69 Mo26 151.2(11) . . ?
Mo44 O70 Mo48 149.2(12) . . ?
Mo24 O71 Mo48 155.9(11) . . ?
Mo90 O73 Mo42 147.7(11) . . ?
Mo90 O74 M25 152.6(14) . . ?
Mo71 O75 Mo42 159.0(11) . . ?
M19 O76 M25 153.9(17) . . ?
Mo89 O77 Mo90 109.5(10) . . ?
Mo89 O77 M19 110.2(10) . . ?
Mo90 O77 M19 138.4(11) . . ?
Mo71 O78 Mo89 109.0(8) . . ?
Mo71 O78 Mo90 144.5(10) . . ?
Mo89 O78 Mo90 105.6(8) . . ?
Mo66 O79 Mo48 101.8(8) . . ?
Mo66 O79 Mo71 107.2(8) . . ?
Mo48 O79 Mo71 88.3(6) . . ?
Mo71 O82 Mo48 121.0(10) . . ?
M5 O83 Mo58 150.9(13) . . ?
Mo49 O85 Mo48 137.4(10) . . ?
Mo49 O85 Mo66 107.9(8) . . ?
Mo48 O85 Mo66 112.4(9) . . ?
Mo66 O86 Mo89 118.8(9) . . ?
Mo68 O87 Mo89 105.6(8) . . ?
Mo68 O87 Mo71 138.5(9) . . ?
Mo89 O87 Mo71 102.6(8) . . ?
Mo68 O87 Mo66 102.3(7) . . ?
Mo89 O87 Mo66 96.8(7) . . ?
Mo71 O87 Mo66 103.9(7) . . ?
M19 O89 Ce2 154.0(12) . . ?
Mo89 O90 M19 110.7(9) . . ?
Mo89 O90 Mo35 111.7(9) . . ?
M19 O90 Mo35 137.3(10) . . ?
Mo68 O92 Mo89 109.7(9) . . ?
Mo68 O92 Mo35 143.0(10) . . ?
Mo89 O92 Mo35 107.0(8) . . ?
Mo66 O93 Mo49 103.9(10) . . ?
Mo66 O93 Mo68 107.3(10) . . ?
Mo49 O93 Mo68 89.3(7) . . ?
C21 O94 Mo26 135(2) . . ?
Mo26 O95 Mo94 136.1(13) . . ?
C21 O98 Mo94 130.2(19) . . ?
Mo8 O99 Mo94 152.2(12) . . ?
Mo68 O102 Mo49 123.7(10) . . ?
Mo68 O106 Mo9 158.1(11) . . ?
Mo35 O109 Mo9 148.8(10) . . ?
Mo35 O110 Ce2 162.3(12) . . ?
Mo29 O115 Ce2 168.9(12) . . ?
Mo78 O116 Ce2 153.1(11) . . ?
Mo87 O118 Mo9 102.7(8) . . ?
Mo87 O118 Mo18 106.4(9) . . ?
Mo9 O118 Mo18 89.9(7) . . ?
Mo18 O119 Mo9 123.7(10) . . ?
Mo18 O120 Mo49 157.1(11) . . ?
Mo29 O122 Mo40 153.7(12) . . ?
Mo67 O124 Mo78 114.4(10) . . ?
Mo67 O124 Mo29 110.0(9) . . ?
Mo78 O124 Mo29 128.2(10) . . ?
Mo67 O125 Mo47 110.2(10) . . ?
Mo67 O125 Mo78 109.7(10) . . ?
Mo47 O125 Mo78 133.8(11) . . ?
Mo51 O129 Mo67 118.6(9) . . ?
Mo67 O130 Mo16 112.1(10) . . ?
Mo67 O130 Mo29 106.9(10) . . ?
Mo16 O130 Mo29 139.4(11) . . ?
Mo16 O131 Mo40 154.0(12) . . ?
Mo9 O133 Mo40 138.2(12) . . ?
Mo9 O133 Mo87 114.0(11) . . ?
Mo40 O133 Mo87 107.7(11) . . ?
Mo87 O134 Mo40 104.0(9) . . ?
Mo87 O134 Mo55 106.8(9) . . ?
Mo40 O134 Mo55 90.3(7) . . ?
Mo87 O135 M20 115.9(11) . . ?
Mo55 O136 Mo40 122.0(10) . . ?
Mo18 O137 Mo55 148.2(12) . . ?
Mo18 O137 M20 100.8(9) . . ?
Mo55 O137 M20 101.3(9) . . ?
Mo18 O137 Mo87 102.7(8) . . ?
Mo55 O137 Mo87 98.1(9) . . ?
M20 O137 Mo87 94.3(8) . . ?
Mo18 O138 M20 108.7(8) . . ?
Mo18 O138 Mo8 142.1(11) . . ?
M20 O138 Mo8 108.4(10) . . ?
M20 O140 Mo8 109.5(10) . . ?
M20 O140 Mo56 107.9(10) . . ?
Mo8 O140 Mo56 133.1(10) . . ?
Mo16 O142 Mo23 145.6(9) . . ?
Mo16 O142 Mo67 102.1(8) . . ?
Mo23 O142 Mo67 101.6(8) . . ?
Mo16 O142 Mo51 103.1(7) . . ?
Mo23 O142 Mo51 98.3(8) . . ?
Mo67 O142 Mo51 97.0(7) . . ?
Mo51 O144 Mo75 102.1(9) . . ?
Mo51 O144 Mo16 104.1(9) . . ?
Mo75 O144 Mo16 90.3(7) . . ?
Mo56 O147 Mo94 159.6(14) . . ?
Mo55 O150 Mo75 151.5(13) . . ?
M20 O152 Mo56 111.7(9) . . ?
M20 O152 Mo63 110.7(9) . . ?
Mo56 O152 Mo63 129.9(10) . . ?
Mo56 O153 Ce3 157.9(12) . . ?
Mo63 O154 Ce3 161.0(12) . . ?
Mo63 O156 Mo75 152.4(12) . . ?
M20 O157 Mo55 110.7(10) . . ?
M20 O157 Mo63 109.6(9) . . ?
Mo55 O157 Mo63 138.5(10) . . ?
Mo16 O158 Mo75 124.3(10) . . ?
Mo75 O159 Mo37 137.9(11) . . ?
Mo75 O159 Mo51 114.4(9) . . ?
Mo37 O159 Mo51 107.7(9) . . ?
Mo23 O160 Mo37 124.0(12) . . ?
Mo51 O161 Mo23 108.9(9) . . ?
Mo51 O161 Mo37 103.8(9) . . ?
Mo23 O161 Mo37 90.4(7) . . ?
Mo47 O165 M16 154.7(16) . . ?
Mo78 O166 M16 154.2(12) . . ?
M16 O168 M24 137.7(13) . . ?
Mo47 O169 Mo19 148.0(14) . . ?
Mo23 O170 Mo19 158.4(12) . . ?
Mo81 O172 Mo37 157.2(12) . . ?
Mo99 O175 Mo37 151.0(12) . . ?
Mo99 O176 Ce3 157.6(13) . . ?
Mo86 O177 Ce3 155.0(14) . . ?
Mo36 O178 Mo99 111.2(10) . . ?
Mo36 O178 Mo86 110.9(10) . . ?
Mo99 O178 Mo86 134.9(12) . . ?
Mo81 O182 Mo19 126.4(10) . . ?
M10 O184 Mo19 103.8(8) . . ?
M10 O184 Mo81 105.5(8) . . ?
Mo19 O184 Mo81 88.2(6) . . ?
Mo23 O186 Mo67 111.7(10) . . ?
Mo23 O186 Mo47 139.7(11) . . ?
Mo67 O186 Mo47 106.0(9) . . ?
M10 O187 Mo36 118.6(10) . . ?
Mo19 O189 M21 136.6(11) . . ?
Mo19 O189 M10 115.3(10) . . ?
M21 O189 M10 105.7(9) . . ?
Mo81 O191 Mo76 141.5(10) . . ?
Mo81 O191 Mo36 103.6(8) . . ?
Mo76 O191 Mo36 103.2(9) . . ?
Mo86 O194 Mo69 140.2(13) . . ?
Mo36 O195 Mo85 110.2(10) . . ?
Mo36 O195 Mo86 108.8(9) . . ?
Mo85 O195 Mo86 139.5(11) . . ?
Mo36 O196 Mo76 110.7(10) . . ?
Mo36 O196 Mo85 108.6(9) . . ?
Mo76 O196 Mo85 139.0(10) . . ?
Mo76 O197 M21 124.0(11) . . ?
M10 O198 M21 104.6(11) . . ?
M10 O198 Mo76 109.9(9) . . ?
M21 O198 Mo76 89.1(7) . . ?
Mo70 O200 M21 148.0(13) . . ?
Mo57 O204 M21 159.0(12) . . ?
Mo85 O207 Mo69 150.0(12) . . ?
Mo76 O208 Mo82 159.9(12) . . ?
Mo85 O209 Mo82 148.5(15) . . ?
Mo57 O211 Mo82 124.3(12) . . ?
Mo11 O212 Mo82 101.9(9) . . ?
Mo11 O212 Mo57 108.4(8) . . ?
Mo82 O212 Mo57 88.8(7) . . ?
Mo69 O214 M7 135.7(14) . . ?
C11 O215 M7 125(2) . . ?
Mo92 O216 Mo82 136.0(11) . . ?
Mo92 O216 Mo11 108.5(9) . . ?
Mo82 O216 Mo11 112.7(12) . . ?
Mo84 O219 Mo57 109.5(12) . . ?
Mo84 O219 Mo70 108.3(9) . . ?
Mo57 O219 Mo70 141.6(12) . . ?
Mo84 O220 M11 111.8(10) . . ?
Mo84 O220 Mo70 110.1(9) . . ?
M11 O220 Mo70 137.0(11) . . ?
M14 O221 Mo57 139.1(13) . . ?
M14 O221 Mo84 104.2(10) . . ?
Mo57 O221 Mo84 102.2(12) . . ?
M14 O221 Mo11 101.5(11) . . ?
Mo57 O221 Mo11 105.5(10) . . ?
Mo84 O221 Mo11 97.3(10) . . ?
Mo11 O222 Mo84 117.9(11) . . ?
M14 O225 Mo84 110.4(9) . . ?
M14 O225 M18 142.3(12) . . ?
Mo84 O225 M18 106.9(10) . . ?
Mo84 O226 M11 112.6(11) . . ?
Mo84 O226 M18 111.7(11) . . ?
M11 O226 M18 132.9(11) . . ?
Mo11 O229 Mo92 104.3(10) . . ?
Mo11 O229 M14 106.4(10) . . ?
Mo92 O229 M14 87.8(7) . . ?
M14 O230 Mo92 122.9(11) . . ?
Mo52 O232 Mo92 150.6(13) . . ?
M14 O233 M15 154.8(13) . . ?
Mo92 O235 Mo95 155.4(12) . . ?
Mo52 O236 M7 153.8(12) . . ?
Mo91 O237 M7 158.0(14) . . ?
M15 O242 Mo58 137.0(11) . . ?
M15 O242 Mo73 114.9(10) . . ?
Mo58 O242 Mo73 107.9(9) . . ?
Mo73 O243 M15 103.3(9) . . ?
Mo73 O243 Mo95 105.2(11) . . ?
M15 O243 Mo95 89.1(8) . . ?
M15 O244 Mo95 123.1(11) . . ?
Mo95 O246 Mo88 107.6(11) . . ?
Mo95 O246 Mo52 142.5(13) . . ?
Mo88 O246 Mo52 109.4(11) . . ?
Mo88 O247 Mo52 111.4(10) . . ?
Mo88 O247 Mo91 108.2(10) . . ?
Mo52 O247 Mo91 132.5(11) . . ?
Mo95 O248 Mo77 148.7(10) . . ?
Mo95 O248 Mo88 102.0(8) . . ?
Mo77 O248 Mo88 102.3(9) . . ?
Mo95 O248 Mo73 101.0(9) . . ?
Mo77 O248 Mo73 96.6(7) . . ?
Mo88 O248 Mo73 94.3(7) . . ?
Mo88 O249 Mo91 109.5(9) . . ?
Mo88 O249 Mo3 111.8(9) . . ?
Mo91 O249 Mo3 133.5(10) . . ?
Mo91 O251 M26 141.4(14) . . ?
Mo77 O252 Mo88 110.7(11) . . ?
Mo77 O252 Mo3 139.2(12) . . ?
Mo88 O252 Mo3 108.5(10) . . ?
Mo73 O253 Mo77 110.3(9) . . ?
Mo73 O253 Mo58 104.4(10) . . ?
Mo77 O253 Mo58 91.8(8) . . ?
Mo77 O254 Mo58 118.2(11) . . ?
Mo3 O256 M26 144.2(12) . . ?
Mo77 O258 Mo61 156.8(13) . . ?
Mo3 O259 Mo61 150.1(12) . . ?
M26 O261 M17 136.0(16) . . ?
Mo61 O263 M1 140.7(11) . . ?
Mo61 O263 M2 112.8(10) . . ?
M1 O263 M2 104.4(9) . . ?
Mo96 O264 Mo61 123.9(11) . . ?
M2 O265 Mo61 103.4(8) . . ?
M2 O265 Mo96 105.5(7) . . ?
Mo61 O265 Mo96 89.4(6) . . ?
Mo53 O268 Mo96 111.0(10) . . ?
Mo53 O268 M5 107.3(10) . . ?
Mo96 O268 M5 141.5(12) . . ?
Mo53 O270 M5 111.9(10) . . ?
Mo53 O270 Mo2 110.2(9) . . ?
M5 O270 Mo2 128.3(10) . . ?
Mo53 O271 Mo27 109.9(10) . . ?
Mo53 O271 Mo2 110.2(10) . . ?
Mo27 O271 Mo2 138.0(12) . . ?
Mo2 O272 M3 157.5(14) . . ?
M4 O273 Mo96 138.5(10) . . ?
M4 O273 Mo53 104.0(9) . . ?
Mo96 O273 Mo53 103.5(8) . . ?
M4 O273 M2 101.9(8) . . ?
Mo96 O273 M2 104.9(8) . . ?
Mo53 O273 M2 97.0(8) . . ?
M2 O274 Mo53 119.7(10) . . ?
Mo53 O275 M4 109.2(9) . . ?
Mo53 O275 Mo27 108.3(9) . . ?
M4 O275 Mo27 140.8(10) . . ?
M2 O278 M1 103.9(8) . . ?
M2 O278 M4 111.6(9) . . ?
M1 O278 M4 90.0(6) . . ?
M4 O279 M1 121.7(11) . . ?
M8 O281 M17' 161.7(16) . . ?
M8 O281 M17 145.6(14) . . ?
Mo65 O283 M17 152.5(13) . . ?
Mo65 O283 M17' 150.4(14) . . ?
Mo65 O286 M1 149.5(12) . . ?
Mo27 O287 M3 151.0(12) . . ?
Mo59 O290 M1 159.2(12) . . ?
M4 O291 Mo22 156.1(11) . . ?
Mo27 O292 Mo22 148.1(11) . . ?
M13 O293 Mo22 102.6(8) . . ?
M13 O293 Mo59 108.9(8) . . ?
Mo22 O293 Mo59 89.7(6) . . ?
Mo62 O294 Mo59 109.1(9) . . ?
Mo62 O294 Mo65 108.7(10) . . ?
Mo59 O294 Mo65 139.3(11) . . ?
M3 O295 M9 141.0(13) . . ?
M3 O295 M9' 130.4(14) . . ?
Mo62 O296 Mo65 110.3(10) . . ?
Mo62 O296 M8 107.5(10) . . ?
Mo65 O296 M8 141.6(11) . . ?
Mo62 O299 M8 112.0(10) . . ?
Mo62 O299 Mo1 110.3(9) . . ?
M8 O299 Mo1 134.8(11) . . ?
M13 O301 Mo62 119.1(10) . . ?
Mo59 O303 Mo43 142.5(10) . . ?
Mo59 O303 Mo62 103.2(9) . . ?
Mo43 O303 Mo62 101.3(8) . . ?
Mo59 O303 M13 105.6(8) . . ?
Mo43 O303 M13 100.0(8) . . ?
Mo62 O303 M13 95.1(7) . . ?
Mo25 O304 Mo22 136.7(11) . . ?
Mo25 O304 M13 109.5(9) . . ?
Mo22 O304 M13 111.7(9) . . ?
Mo59 O306 Mo22 123.7(10) . . ?
Mo62 O308 Mo43 111.8(10) . . ?
Mo62 O308 Mo1 108.6(9) . . ?
Mo43 O308 Mo1 139.4(10) . . ?
Mo1 O311 Ce4 156.4(13) . . ?
Mo80 O313 Ce4 155.7(11) . . ?
Mo83 O314 Ce4 165.9(13) . . ?
M13 O315 Mo25 103.7(8) . . ?
M13 O315 Mo43 107.4(8) . . ?
Mo25 O315 Mo43 88.9(6) . . ?
Mo43 O317 Mo25 124.9(11) . . ?
Mo39 O319 Mo25 149.8(12) . . ?
Mo43 O320 Mo33 154.2(12) . . ?
Mo1 O321 Mo33 150.0(12) . . ?
Mo20 O323 Mo25 153.8(12) . . ?
Mo39 O324 M9 156.3(12) . . ?
Mo39 O324 M9' 143.4(14) . . ?
Mo32 O326 Mo33 102.3(8) . . ?
Mo32 O326 Mo20 106.3(8) . . ?
Mo33 O326 Mo20 89.6(6) . . ?
Mo97 O330 M9' 132.8(17) . . ?
Mo97 O330 M9 155.1(13) . . ?
Mo33 O331 Mo20 124.5(10) . . ?
Mo32 O336 Mo5 116.1(9) . . ?
Mo7 O337 Mo33 136.7(10) . . ?
Mo7 O337 Mo32 110.5(9) . . ?
Mo33 O337 Mo32 112.4(9) . . ?
Mo5 O338 Mo39 111.3(9) . . ?
Mo5 O338 Mo97 108.8(9) . . ?
Mo39 O338 Mo97 133.1(10) . . ?
Mo5 O339 Mo20 109.9(9) . . ?
Mo5 O339 Mo39 107.4(9) . . ?
Mo20 O339 Mo39 141.8(10) . . ?
Mo20 O340 Mo28 145.2(9) . . ?
Mo20 O340 Mo5 101.8(8) . . ?
Mo28 O340 Mo5 100.7(8) . . ?
Mo20 O340 Mo32 104.2(8) . . ?
Mo28 O340 Mo32 99.0(7) . . ?
Mo5 O340 Mo32 97.0(7) . . ?
Mo97 O342 Ce1 156.5(12) . . ?
Mo46 O344 Ce1 155.3(12) . . ?
Mo46 O347 Mo15 149.9(11) . . ?
Mo30 O348 Mo15 154.8(12) . . ?
Mo6 O350 Mo4 108.7(8) . . ?
Mo6 O350 Mo15 103.3(8) . . ?
Mo4 O350 Mo15 89.9(6) . . ?
Mo45 O351 Mo15 136.6(11) . . ?
Mo45 O351 Mo6 115.2(10) . . ?
Mo15 O351 Mo6 108.2(10) . . ?
Mo4 O353 Mo15 123.0(10) . . ?
Mo4 O354 Mo14 157.0(11) . . ?
Mo4 O356 Mo31 109.8(9) . . ?
Mo4 O356 Mo74 141.3(10) . . ?
Mo31 O356 Mo74 108.2(8) . . ?
Mo31 O357 Mo74 110.0(9) . . ?
Mo31 O357 Mo80 107.7(10) . . ?
Mo74 O357 Mo80 134.3(10) . . ?
Mo80 O360 Mo31 110.7(8) . . ?
Mo80 O360 Mo83 127.0(9) . . ?
Mo31 O360 Mo83 109.2(8) . . ?
Mo12 O361 Mo45 124.4(11) . . ?
Mo12 O362 Mo31 103.9(9) . . ?
Mo12 O362 Mo4 146.6(10) . . ?
Mo31 O362 Mo4 102.0(9) . . ?
Mo12 O362 Mo6 102.0(8) . . ?
Mo31 O362 Mo6 94.7(7) . . ?
Mo4 O362 Mo6 96.6(8) . . ?
Mo12 O363 Mo7 153.7(12) . . ?
Mo28 O367 Mo7 122.5(12) . . ?
Mo83 O368 Mo7 146.7(12) . . ?
Mo28 O370 Mo5 109.6(8) . . ?
Mo28 O370 Mo50 141.8(9) . . ?
Mo5 O370 Mo50 107.0(8) . . ?
Mo5 O373 Mo97 113.0(10) . . ?
Mo5 O373 Mo50 111.0(10) . . ?
Mo97 O373 Mo50 127.6(10) . . ?
Mo50 O376 Mo45 154.3(12) . . ?
Mo6 O377 Mo31 117.3(9) . . ?
Mo6 O378 Mo45 103.4(9) . . ?
Mo6 O378 Mo12 105.9(8) . . ?
Mo45 O378 Mo12 89.4(6) . . ?
Mo45 O379 Mo28 152.7(11) . . ?
Mo32 O380 Mo7 104.0(9) . . ?
Mo32 O380 Mo28 105.3(9) . . ?
Mo7 O380 Mo28 89.3(6) . . ?
Mo12 O382 Mo31 111.7(9) . . ?
Mo12 O382 Mo83 140.0(10) . . ?
Mo31 O382 Mo83 107.0(8) . . ?
Ce5 O384 O455 163.2(15) . . ?
M11 O385 Ce5 152.0(13) . . ?
M18 O387 Ce5 158.2(15) . . ?
M5 O389 Ce5 158.5(19) . . ?
Mo2 O391 Ce5 154.1(16) . . ?
Mo96 O396 Mo58 155.9(13) . . ?
Mo73 O400 Mo88 115.1(11) . . ?
M8 O409 Ce4 157.7(13) . . ?
Mo50 O418 Ce1 164.0(13) . . ?
Mo93 O421 Mo26 156.0(15) . . ?
C11 O429 Mo69 134(2) . . ?
Mo70 O433 M24 149.7(16) . . ?
M11 O434 M24 160.7(16) . . ?
Mo36 O437 Mo81 110.3(9) . . ?
Mo36 O437 Mo99 108.7(9) . . ?
Mo81 O437 Mo99 139.6(11) . . ?
Ce2 O438 O456 152.2(15) . . ?
Ce1 O446 O453 171.7(16) . . ?
Mo8 O450 Mo49 149.1(12) . . ?
M18 O451 M15 148.7(14) . . ?
C9 O453 O446 123(2) . . ?
C16 O455 O384 116(2) . . ?
C29 O456 O438 144(3) . . ?
C7 N1 C2 126(3) . . ?
C9 N4 C8 127(3) . . ?
C14 N6 C12 125(3) . . ?
C16 N7 C15 127(3) . . ?
C27 N11 C22 119(4) . . ?
C29 N18 C28 128(5) . . ?
C37 N19 C36 126(7) . . ?
O2 C1 O6 127(3) . . ?
O2 C1 C2 121(3) . . ?
O6 C1 C2 112(3) . . ?
N1 C2 C3 116(3) . . ?
N1 C2 C1 114(3) . . ?
C3 C2 C1 112(3) . . ?
C4 C3 C2 112(3) . . ?
C6 N2 C4 108.0 . . ?
C5 C4 N2 108.0 . . ?
C5 C4 C3 131(2) . . ?
N2 C4 C3 119(2) . . ?
C4 C5 N3 108.0 . . ?
C6 N3 C5 108.0 . . ?
N2 C6 N3 108.0 . . ?
O452 C7 N1 125(4) . . ?
O452 C7 C8 121(4) . . ?
N1 C7 C8 114(4) . . ?
C7 C8 N4 111(3) . . ?
O453 C9 N4 119(3) . . ?
O453 C9 C10 120(3) . . ?
N4 C9 C10 120(3) . . ?
N5 C10 C9 111(3) . . ?
O429 C11 O215 125(3) . . ?
O429 C11 C12 119(3) . . ?
O215 C11 C12 115(2) . . ?
N6 C12 C13 110(3) . . ?
N6 C12 C11 112(3) . . ?
C13 C12 C11 107(2) . . ?
C18 C13 C12 113(3) . . ?
O454 C14 N6 119(3) . . ?
O454 C14 C15 125(3) . . ?
N6 C14 C15 116(3) . . ?
N7 C15 C14 109(3) . . ?
O455 C16 N7 124(3) . . ?
O455 C16 C17 122(3) . . ?
N7 C16 C17 114(3) . . ?
N8 C17 C16 113(3) . . ?
C20 N9 C18 108.0 . . ?
C13 C18 N9 132(4) . . ?
C13 C18 C19 119(4) . . ?
N9 C18 C19 108.0 . . ?
C18 C19 N10 108.0 . . ?
C20 N10 C19 108.0 . . ?
N9 C20 N10 108.0 . . ?
O94 C21 O98 122(3) . . ?
O94 C21 C22 123(3) . . ?
O98 C21 C22 114(2) . . ?
N11 C22 C21 112(3) . . ?
N11 C22 C23 111(3) . . ?
C21 C22 C23 107(3) . . ?
C24 C23 C22 117(4) . . ?
C26 N12 C24 108.0 . . ?
C23 C24 N12 122(3) . . ?
C23 C24 C25 130(3) . . ?
N12 C24 C25 108.0 . . ?
N13 C25 C24 108.0 . . ?
C25 N13 C26 108.0 . . ?
N12 C26 N13 108.0 . . ?
O530 C27 N11 117(6) . . ?
O530 C27 C28 132(6) . . ?
N11 C27 C28 109(5) . . ?
N18 C28 C27 106(5) . . ?
O456 C29 N18 117(4) . . ?
O456 C29 C30 117(4) . . ?
N18 C29 C30 124(4) . . ?
N15 C30 C29 117(4) . . ?
C36 C31 C32 117(6) . . ?
C32 N16 C34 108.0 . . ?
N16 C32 C33 108.0 . . ?
N16 C32 C31 117(3) . . ?
C33 C32 C31 135(3) . . ?
C32 C33 N17 108.0 . . ?
C33 N17 C34 108.0 . . ?
N16 C34 N17 108.0 . . ?
N19 C36 C31 115(6) . . ?
O551 C37 N19 131(7) . . ?

loop_
_geom_bond_atom_site_label_1
_geom_bond_atom_site_label_2
_geom_bond_distance
_geom_bond_site_symmetry_2
_geom_bond_publ_flag
Mo1 O311 1.74(2) . ?
Mo1 O310 1.75(2) . ?
Mo1 O321 1.82(2) . ?
Mo1 O299 2.07(2) . ?
Mo1 O308 2.15(2) . ?
Mo1 O309 2.28(2) . ?
Mo2 O392 1.66(2) . ?
Mo2 O391 1.73(3) . ?
Mo2 O272 1.83(3) . ?
Mo2 O270 2.08(2) . ?
Mo2 O271 2.09(2) . ?
Mo2 O393 2.38(2) . ?
Mo3 O257 1.68(2) . ?
Mo3 O256 1.74(2) . ?
Mo3 O259 1.82(2) . ?
Mo3 O249 2.064(19) . ?
Mo3 O252 2.11(2) . ?
Mo3 O255 2.38(3) . ?
Mo4 O355 1.68(2) . ?
Mo4 O354 1.827(19) . ?
Mo4 O353 1.868(19) . ?
Mo4 O356 2.000(19) . ?
Mo4 O362 2.11(2) . ?
Mo4 O350 2.359(18) . ?
Mo5 O333 1.64(2) . ?
Mo5 O338 1.97(2) . ?
Mo5 O339 1.98(2) . ?
Mo5 O373 1.99(2) . ?
Mo5 O370 2.017(18) . ?
Mo5 O340 2.157(18) . ?
Mo5 O336 2.239(19) . ?
Mo6 O419 1.68(2) . ?
Mo6 O377 1.771(19) . ?
Mo6 O350 1.871(19) . ?
Mo6 O378 2.029(19) . ?
Mo6 O351 2.10(2) . ?
Mo6 O362 2.50(2) . ?
Mo7 O365 1.675(19) . ?
Mo7 O367 1.91(2) . ?
Mo7 O363 1.93(2) . ?
Mo7 O368 1.94(2) . ?
Mo7 O337 1.989(19) . ?
Mo7 O380 2.357(18) . ?
Mo8 O104 1.68(2) . ?
Mo8 O99 1.75(2) . ?
Mo8 O450 1.86(2) . ?
Mo8 O140 2.07(2) . ?
Mo8 O138 2.087(18) . ?
Mo8 O105 2.33(2) . ?
Mo9 O117 1.66(2) . ?
Mo9 O106 1.88(2) . ?
Mo9 O119 1.922(19) . ?
Mo9 O133 1.95(2) . ?
Mo9 O109 1.968(18) . ?
Mo9 O118 2.35(2) . ?
Mo10 O445 1.67(3) . ?
Mo10 O47 1.71(2) . ?
Mo10 O49 1.92(2) . ?
Mo10 O50 2.01(2) . ?
Mo10 O46 2.19(2) . ?
Mo10 O444 2.31(3) . ?
Mo11 O217 1.683(19) . ?
Mo11 O222 1.76(2) . ?
Mo11 O229 1.86(2) . ?
Mo11 O212 2.05(2) . ?
Mo11 O216 2.09(2) . ?
Mo11 O221 2.48(3) . ?
Mo12 O364 1.71(2) . ?
Mo12 O363 1.85(2) . ?
Mo12 O361 1.87(2) . ?
Mo12 O382 1.966(18) . ?
Mo12 O362 2.08(2) . ?
Mo12 O378 2.427(19) . ?
Mo13 O53 1.68(2) . ?
Mo13 O34 1.83(2) . ?
Mo13 O45 1.854(18) . ?
Mo13 O52 1.991(19) . ?
Mo13 O54 2.10(2) . ?
Mo13 O33 2.43(2) . ?
Mo14 O17 1.659(19) . ?
Mo14 O354 1.923(19) . ?
Mo14 O14 1.95(2) . ?
Mo14 O20 1.95(2) . ?
Mo14 O18 1.99(2) . ?
Mo14 O19 2.327(17) . ?
Mo15 O349 1.68(2) . ?
Mo15 O348 1.90(2) . ?
Mo15 O353 1.929(19) . ?
Mo15 O347 1.97(2) . ?
Mo15 O351 2.01(2) . ?
Mo15 O350 2.361(19) . ?
Mo16 O141 1.67(2) . ?
Mo16 O131 1.86(2) . ?
Mo16 O158 1.89(2) . ?
Mo16 O130 1.98(2) . ?
Mo16 O142 2.085(19) . ?
Mo16 O144 2.39(2) . ?
Mo17 O30 1.66(2) . ?
Mo17 O32 1.85(2) . ?
Mo17 O39 1.87(2) . ?
Mo17 O27 1.96(2) . ?
Mo17 O40 2.044(19) . ?
Mo17 O38 2.460(19) . ?
Mo18 O139 1.66(2) . ?
Mo18 O120 1.800(19) . ?
Mo18 O119 1.88(2) . ?
Mo18 O138 2.01(2) . ?
Mo18 O137 2.10(2) . ?
Mo18 O118 2.39(2) . ?
Mo19 O185 1.67(2) . ?
Mo19 O182 1.945(19) . ?
Mo19 O170 1.95(2) . ?
Mo19 O169 1.98(2) . ?
Mo19 O189 1.98(2) . ?
Mo19 O184 2.323(18) . ?
Mo20 O329 1.66(2) . ?
Mo20 O323 1.83(2) . ?
Mo20 O331 1.89(2) . ?
Mo20 O339 2.020(19) . ?
Mo20 O340 2.062(18) . ?
Mo20 O326 2.378(19) . ?
Mo21 O21 1.69(2) . ?
Mo21 O32 1.89(2) . ?
Mo21 O23 2.00(2) . ?
Mo21 O34 2.00(2) . ?
Mo21 O18 2.03(2) . ?
Mo21 O33 2.298(19) . ?
Mo22 O305 1.646(19) . ?
Mo22 O291 1.906(19) . ?
Mo22 O306 1.94(2) . ?
Mo22 O292 1.974(19) . ?
Mo22 O304 2.02(2) . ?
Mo22 O293 2.327(19) . ?
Mo23 O162 1.69(2) . ?
Mo23 O170 1.80(2) . ?
Mo23 O160 1.86(2) . ?
Mo23 O186 1.98(2) . ?
Mo23 O142 2.109(19) . ?
Mo23 O161 2.35(2) . ?
Mo24 O65 1.65(2) . ?
Mo24 O71 1.861(18) . ?
Mo24 O64 1.90(2) . ?
Mo24 O66 1.99(2) . ?
Mo24 O40 2.087(18) . ?
Mo24 O43 2.460(19) . ?
Mo25 O318 1.669(19) . ?
Mo25 O323 1.94(2) . ?
Mo25 O317 1.95(2) . ?
Mo25 O319 1.99(2) . ?
Mo25 O304 1.99(2) . ?
Mo25 O315 2.324(18) . ?
Mo26 O422 1.71(2) . ?
Mo26 O420 1.75(3) . ?
Mo26 O95 1.91(2) . ?
Mo26 O421 2.03(2) . ?
Mo26 O94 2.20(2) . ?
Mo26 O69 2.20(2) . ?
Mo27 O276 1.69(2) . ?
Mo27 O287 1.78(2) . ?
Mo27 O292 1.833(18) . ?
Mo27 O271 2.08(2) . ?
Mo27 O275 2.08(2) . ?
Mo27 O289 2.37(2) . ?
Mo28 O369 1.72(2) . ?
Mo28 O367 1.89(2) . ?
Mo28 O379 1.90(2) . ?
Mo28 O370 1.999(18) . ?
Mo28 O340 2.106(18) . ?
Mo28 O380 2.39(2) . ?
Mo29 O123 1.66(2) . ?
Mo29 O115 1.72(2) . ?
Mo29 O122 1.856(19) . ?
Mo29 O124 2.08(2) . ?
Mo29 O130 2.18(2) . ?
Mo29 O121 2.335(19) . ?
Mo30 O56 1.69(2) . ?
Mo30 O20 1.84(2) . ?
Mo30 O348 1.86(2) . ?
Mo30 O55 1.992(18) . ?
Mo30 O54 2.041(18) . ?
Mo30 O19 2.465(18) . ?
Mo31 O358 1.68(2) . ?
Mo31 O356 2.008(19) . ?
Mo31 O357 2.01(2) . ?
Mo31 O382 2.02(2) . ?
Mo31 O360 2.037(19) . ?
Mo31 O362 2.11(2) . ?
Mo31 O377 2.195(18) . ?
Mo32 O334 1.64(2) . ?
Mo32 O336 1.778(19) . ?
Mo32 O380 1.91(2) . ?
Mo32 O326 2.023(19) . ?
Mo32 O337 2.113(19) . ?
Mo32 O340 2.401(19) . ?
Mo33 O332 1.66(2) . ?
Mo33 O331 1.88(2) . ?
Mo33 O320 1.91(2) . ?
Mo33 O321 1.96(2) . ?
Mo33 O337 2.011(19) . ?
Mo33 O326 2.369(19) . ?
Mo35 O110 1.70(2) . ?
Mo35 O108 1.71(2) . ?
Mo35 O109 1.834(18) . ?
Mo35 O90 2.042(19) . ?
Mo35 O92 2.132(19) . ?
Mo35 O107 2.35(2) . ?
Mo36 O193 1.65(2) . ?
Mo36 O196 1.96(2) . ?
Mo36 O437 1.97(2) . ?
Mo36 O178 2.01(2) . ?
Mo36 O195 2.01(2) . ?
Mo36 O191 2.11(2) . ?
Mo36 O187 2.25(2) . ?
Mo37 O174 1.68(2) . ?
Mo37 O172 1.90(2) . ?
Mo37 O160 1.91(2) . ?
Mo37 O175 1.98(2) . ?
Mo37 O159 2.00(2) . ?
Mo37 O161 2.35(2) . ?
Mo38 O62 1.70(2) . ?
Mo38 O45 1.896(18) . ?
Mo38 O39 1.93(2) . ?
Mo38 O44 1.97(2) . ?
Mo38 O42 1.992(19) . ?
Mo38 O38 2.33(2) . ?
Mo39 O322 1.68(2) . ?
Mo39 O324 1.73(2) . ?
Mo39 O319 1.82(2) . ?
Mo39 O338 2.03(2) . ?
Mo39 O339 2.116(19) . ?
Mo39 O328 2.360(19) . ?
Mo40 O132 1.65(2) . ?
Mo40 O131 1.91(2) . ?
Mo40 O122 1.915(19) . ?
Mo40 O136 1.92(2) . ?
Mo40 O133 2.02(2) . ?
Mo40 O134 2.34(2) . ?
Mo41 O29 1.66(2) . ?
Mo41 O26 1.98(2) . ?
Mo41 O28 2.00(2) . ?
Mo41 O66 2.008(19) . ?
Mo41 O27 2.03(2) . ?
Mo41 O40 2.078(19) . ?
Mo41 O31 2.22(2) . ?
Mo42 O63 1.64(2) . ?
Mo42 O75 1.937(19) . ?
Mo42 O64 1.95(2) . ?
Mo42 O73 1.96(2) . ?
Mo42 O42 2.011(19) . ?
Mo42 O43 2.32(2) . ?
Mo43 O316 1.72(2) . ?
Mo43 O317 1.84(2) . ?
Mo43 O320 1.86(2) . ?
Mo43 O308 1.99(2) . ?
Mo43 O303 2.09(2) . ?
Mo43 O315 2.461(18) . ?
Mo44 O67 1.69(2) . ?
Mo44 O69 1.78(2) . ?
Mo44 O70 1.85(2) . ?
Mo44 O28 2.06(2) . ?
Mo44 O66 2.105(19) . ?
Mo44 O68 2.32(3) . ?
Mo45 O352 1.67(2) . ?
Mo45 O379 1.86(2) . ?
Mo45 O361 1.94(2) . ?
Mo45 O376 1.94(2) . ?
Mo45 O351 1.98(2) . ?
Mo45 O378 2.359(19) . ?
Mo46 O346 1.73(2) . ?
Mo46 O344 1.75(2) . ?
Mo46 O347 1.832(19) . ?
Mo46 O57 2.060(18) . ?
Mo46 O55 2.125(19) . ?
Mo46 O345 2.33(2) . ?
Mo47 O163 1.69(2) . ?
Mo47 O165 1.79(3) . ?
Mo47 O169 1.85(2) . ?
Mo47 O125 2.05(2) . ?
Mo47 O186 2.15(2) . ?
Mo47 O164 2.34(2) . ?
Mo48 O80 1.66(2) . ?
Mo48 O71 1.903(19) . ?
Mo48 O70 1.92(2) . ?
Mo48 O82 1.96(2) . ?
Mo48 O85 2.007(19) . ?
Mo48 O79 2.354(19) . ?
Mo49 O103 1.69(2) . ?
Mo49 O450 1.94(2) . ?
Mo49 O102 1.94(2) . ?
Mo49 O120 1.949(18) . ?
Mo49 O85 1.997(19) . ?
Mo49 O93 2.31(2) . ?
Mo50 O372 1.68(2) . ?
Mo50 O418 1.70(2) . ?
Mo50 O376 1.83(2) . ?
Mo50 O373 2.07(2) . ?
Mo50 O370 2.136(18) . ?
Mo50 O375 2.31(2) . ?
Mo51 O143 1.67(2) . ?
Mo51 O129 1.779(17) . ?
Mo51 O161 1.86(2) . ?
Mo51 O144 2.09(2) . ?
Mo51 O159 2.12(2) . ?
Mo51 O142 2.42(2) . ?
Mo52 O234 1.64(2) . ?
Mo52 O236 1.75(2) . ?
Mo52 O232 1.79(2) . ?
Mo52 O247 2.05(2) . ?
Mo52 O246 2.07(2) . ?
Mo52 O239 2.33(2) . ?
Mo53 O269 1.656(18) . ?
Mo53 O271 1.95(2) . ?
Mo53 O270 1.96(2) . ?
Mo53 O268 1.99(2) . ?
Mo53 O275 1.991(19) . ?
Mo53 O273 2.09(2) . ?
Mo53 O274 2.243(19) . ?
Mo54 O61 1.69(2) . ?
Mo54 O57 1.988(18) . ?
Mo54 O51 1.995(18) . ?
Mo54 O55 1.998(18) . ?
Mo54 O52 2.02(2) . ?
Mo54 O54 2.095(19) . ?
Mo54 O35 2.26(2) . ?
Mo55 O148 1.69(2) . ?
Mo55 O150 1.86(2) . ?
Mo55 O136 1.88(2) . ?
Mo55 O157 2.00(2) . ?
Mo55 O137 2.10(2) . ?
Mo55 O134 2.35(2) . ?
Mo56 O146 1.64(2) . ?
Mo56 O153 1.76(2) . ?
Mo56 O147 1.81(2) . ?
Mo56 O152 2.016(19) . ?
Mo56 O140 2.10(2) . ?
Mo56 O149 2.39(3) . ?
Mo57 O218 1.675(19) . ?
Mo57 O204 1.85(2) . ?
Mo57 O211 1.87(2) . ?
Mo57 O219 2.00(2) . ?
Mo57 O221 2.08(3) . ?
Mo57 O212 2.43(2) . ?
Mo58 O397 1.67(2) . ?
Mo58 O396 1.87(2) . ?
Mo58 O83 1.93(2) . ?
Mo58 O242 1.98(2) . ?
Mo58 O254 1.99(2) . ?
Mo58 O253 2.33(2) . ?
Mo59 O307 1.69(2) . ?
Mo59 O290 1.82(2) . ?
Mo59 O306 1.86(2) . ?
Mo59 O303 2.02(2) . ?
Mo59 O294 2.02(2) . ?
Mo59 O293 2.423(19) . ?
Mo60 O3 1.68(2) . ?
Mo60 O1 1.70(2) . ?
Mo60 O13 1.92(2) . ?
Mo60 O5 1.99(2) . ?
Mo60 O2 2.23(2) . ?
Mo60 O4 2.26(2) . ?
Mo61 O260 1.65(3) . ?
Mo61 O258 1.93(2) . ?
Mo61 O264 1.95(2) . ?
Mo61 O259 1.98(2) . ?
Mo61 O263 2.00(2) . ?
Mo61 O265 2.31(2) . ?
Mo62 O300 1.69(2) . ?
Mo62 O308 1.96(2) . ?
Mo62 O294 1.98(2) . ?
Mo62 O299 2.00(2) . ?
Mo62 O296 2.01(2) . ?
Mo62 O303 2.14(2) . ?
Mo62 O301 2.22(2) . ?
Mo63 O145 1.72(2) . ?
Mo63 O154 1.74(2) . ?
Mo63 O156 1.83(2) . ?
Mo63 O152 2.08(2) . ?
Mo63 O157 2.11(2) . ?
Mo63 O151 2.35(2) . ?
Mo64 O37 1.69(2) . ?
Mo64 O46 1.77(2) . ?
Mo64 O44 1.85(2) . ?
Mo64 O51 2.059(19) . ?
Mo64 O52 2.114(19) . ?
Mo64 O48 2.30(2) . ?
Mo65 O285 1.75(2) . ?
Mo65 O283 1.76(2) . ?
Mo65 O286 1.77(3) . ?
Mo65 O296 2.02(2) . ?
Mo65 O294 2.08(2) . ?
Mo65 O408 2.28(2) . ?
Mo66 O84 1.72(2) . ?
Mo66 O86 1.780(18) . ?
Mo66 O93 1.90(2) . ?
Mo66 O79 2.051(19) . ?
Mo66 O85 2.112(19) . ?
Mo66 O87 2.499(19) . ?
Mo67 O128 1.68(2) . ?
Mo67 O130 1.97(2) . ?
Mo67 O125 1.98(2) . ?
Mo67 O124 1.99(2) . ?
Mo67 O186 1.99(2) . ?
Mo67 O142 2.131(18) . ?
Mo67 O129 2.187(17) . ?
Mo68 O101 1.69(2) . ?
Mo68 O106 1.861(19) . ?
Mo68 O102 1.87(2) . ?
Mo68 O92 1.964(19) . ?
Mo68 O87 2.027(18) . ?
Mo68 O93 2.47(2) . ?
Mo69 O206 1.69(2) . ?
Mo69 O428 1.72(3) . ?
Mo69 O214 1.87(3) . ?
Mo69 O194 2.01(2) . ?
Mo69 O429 2.18(2) . ?
Mo69 O207 2.21(2) . ?
Mo70 O201 1.65(2) . ?
Mo70 O433 1.77(3) . ?
Mo70 O200 1.84(2) . ?
Mo70 O219 2.10(2) . ?
Mo70 O220 2.12(2) . ?
Mo70 O202 2.35(3) . ?
Mo71 O81 1.65(2) . ?
Mo71 O75 1.810(19) . ?
Mo71 O82 1.887(19) . ?
Mo71 O78 1.965(19) . ?
Mo71 O87 2.104(18) . ?
Mo71 O79 2.45(2) . ?
Mo72 O24 1.69(2) . ?
Mo72 O9 1.80(2) . ?
Mo72 O23 1.80(2) . ?
Mo72 O26 2.07(2) . ?
Mo72 O27 2.13(2) . ?
Mo72 O25 2.31(2) . ?
Mo73 O399 1.68(2) . ?
Mo73 O400 1.75(2) . ?
Mo73 O253 1.89(2) . ?
Mo73 O243 2.06(2) . ?
Mo73 O242 2.16(2) . ?
Mo73 O248 2.49(2) . ?
Mo74 O15 1.67(2) . ?
Mo74 O4 1.73(2) . ?
Mo74 O14 1.87(2) . ?
Mo74 O357 2.05(2) . ?
Mo74 O356 2.103(19) . ?
Mo74 O16 2.35(2) . ?
Mo75 O155 1.65(2) . ?
Mo75 O158 1.91(2) . ?
Mo75 O150 1.93(2) . ?
Mo75 O156 1.95(2) . ?
Mo75 O159 1.98(2) . ?
Mo75 O144 2.34(2) . ?
Mo76 O192 1.67(2) . ?
Mo76 O208 1.81(2) . ?
Mo76 O197 1.82(2) . ?
Mo76 O196 2.01(2) . ?
Mo76 O191 2.06(2) . ?
Mo76 O198 2.45(2) . ?
Mo77 O398 1.69(3) . ?
Mo77 O258 1.83(2) . ?
Mo77 O254 1.87(2) . ?
Mo77 O252 1.98(2) . ?
Mo77 O248 2.10(2) . ?
Mo77 O253 2.29(2) . ?
Mo78 O126 1.69(2) . ?
Mo78 O166 1.78(2) . ?
Mo78 O116 1.79(2) . ?
Mo78 O124 2.02(2) . ?
Mo78 O125 2.14(2) . ?
Mo78 O127 2.29(2) . ?
Mo79 O22 1.74(2) . ?
Mo79 O35 1.76(2) . ?
Mo79 O33 1.88(2) . ?
Mo79 O19 2.035(18) . ?
Mo79 O18 2.08(2) . ?
Mo79 O54 2.46(2) . ?
Mo80 O371 1.69(2) . ?
Mo80 O313 1.73(2) . ?
Mo80 O5 1.80(2) . ?
Mo80 O360 2.031(18) . ?
Mo80 O357 2.13(2) . ?
Mo80 O359 2.35(3) . ?
Mo81 O181 1.67(2) . ?
Mo81 O182 1.831(19) . ?
Mo81 O172 1.87(2) . ?
Mo81 O437 2.02(2) . ?
Mo81 O191 2.06(2) . ?
Mo81 O184 2.518(18) . ?
Mo82 O210 1.62(2) . ?
Mo82 O211 1.90(2) . ?
Mo82 O209 1.94(2) . ?
Mo82 O208 1.95(2) . ?
Mo82 O216 2.02(2) . ?
Mo82 O212 2.35(2) . ?
Mo83 O381 1.67(2) . ?
Mo83 O314 1.75(2) . ?
Mo83 O368 1.87(2) . ?
Mo83 O360 2.065(18) . ?
Mo83 O382 2.139(19) . ?
Mo83 O366 2.30(2) . ?
Mo84 O223 1.68(2) . ?
Mo84 O220 1.92(2) . ?
Mo84 O226 1.97(2) . ?
Mo84 O219 1.99(2) . ?
Mo84 O225 2.01(2) . ?
Mo84 O221 2.10(3) . ?
Mo84 O222 2.25(2) . ?
Mo85 O203 1.70(2) . ?
Mo85 O207 1.78(2) . ?
Mo85 O209 1.85(2) . ?
Mo85 O195 2.05(2) . ?
Mo85 O196 2.13(2) . ?
Mo85 O205 2.37(2) . ?
Mo86 O177 1.73(2) . ?
Mo86 O179 1.77(2) . ?
Mo86 O194 1.81(2) . ?
Mo86 O178 2.08(2) . ?
Mo86 O195 2.13(2) . ?
Mo86 O188 2.30(2) . ?
Mo87 O448 1.72(2) . ?
Mo87 O135 1.79(2) . ?
Mo87 O134 1.908(19) . ?
Mo87 O118 2.03(2) . ?
Mo87 O133 2.13(2) . ?
Mo87 O137 2.43(2) . ?
Mo88 O401 1.69(2) . ?
Mo88 O249 1.978(19) . ?
Mo88 O252 2.01(2) . ?
Mo88 O247 2.02(2) . ?
Mo88 O246 2.05(2) . ?
Mo88 O248 2.11(2) . ?
Mo88 O400 2.24(2) . ?
Mo89 O91 1.64(2) . ?
Mo89 O77 1.97(2) . ?
Mo89 O90 1.999(19) . ?
Mo89 O92 2.029(19) . ?
Mo89 O78 2.038(19) . ?
Mo89 O87 2.071(18) . ?
Mo89 O86 2.197(19) . ?
Mo90 O72 1.67(2) . ?
Mo90 O74 1.79(2) . ?
Mo90 O73 1.86(2) . ?
Mo90 O77 2.08(2) . ?
Mo90 O78 2.110(18) . ?
Mo90 O443 2.28(3) . ?
Mo91 O250 1.66(2) . ?
Mo91 O237 1.82(2) . ?
Mo91 O251 1.82(2) . ?
Mo91 O247 2.05(2) . ?
Mo91 O249 2.058(19) . ?
Mo91 O238 2.38(2) . ?
Mo92 O231 1.69(2) . ?
Mo92 O235 1.86(2) . ?
Mo92 O230 1.97(2) . ?
Mo92 O232 2.00(2) . ?
Mo92 O216 2.01(2) . ?
Mo92 O229 2.34(2) . ?
Mo93 O11 1.70(2) . ?
Mo93 O10 1.77(2) . ?
Mo93 O421 1.80(2) . ?
Mo93 O28 2.06(2) . ?
Mo93 O26 2.08(2) . ?
Mo93 O12 2.41(2) . ?
Mo94 O96 1.72(3) . ?
Mo94 O97 1.72(3) . ?
Mo94 O95 1.92(2) . ?
Mo94 O147 1.96(2) . ?
Mo94 O98 2.19(2) . ?
Mo94 O99 2.22(2) . ?
Mo95 O245 1.70(3) . ?
Mo95 O244 1.91(2) . ?
Mo95 O235 1.92(2) . ?
Mo95 O246 2.01(2) . ?
Mo95 O248 2.10(2) . ?
Mo95 O243 2.41(2) . ?
Mo96 O267 1.69(2) . ?
Mo96 O264 1.85(2) . ?
Mo96 O396 1.87(2) . ?
Mo96 O268 1.99(2) . ?
Mo96 O273 2.08(2) . ?
Mo96 O265 2.465(18) . ?
Mo97 O335 1.71(2) . ?
Mo97 O342 1.73(2) . ?
Mo97 O330 1.84(2) . ?
Mo97 O373 2.06(2) . ?
Mo97 O338 2.17(2) . ?
Mo97 O374 2.35(2) . ?
Mo98 O41 1.668(18) . ?
Mo98 O31 1.77(2) . ?
Mo98 O43 1.856(19) . ?
Mo98 O38 2.067(19) . ?
Mo98 O42 2.10(2) . ?
Mo98 O40 2.520(19) . ?
Mo99 O171 1.72(2) . ?
Mo99 O176 1.76(2) . ?
Mo99 O175 1.80(2) . ?
Mo99 O178 2.03(2) . ?
Mo99 O437 2.13(2) . ?
Mo99 O173 2.34(2) . ?
M1 O280 1.69(2) . ?
M1 O279 1.92(2) . ?
M1 O290 1.94(2) . ?
M1 O263 2.00(2) . ?
M1 O286 2.01(2) . ?
M1 O278 2.285(18) . ?
M2 O266 1.68(2) . ?
M2 O274 1.705(19) . ?
M2 O278 1.835(18) . ?
M2 O265 2.064(18) . ?
M2 O263 2.12(2) . ?
M2 O273 2.47(2) . ?
M3 O284 1.69(2) . ?
M3 O288 1.70(3) . ?
M3 O295 1.92(2) . ?
M3 O272 1.97(3) . ?
M3 O287 2.21(2) . ?
M3 O282 2.31(3) . ?
M4 O277 1.67(2) . ?
M4 O291 1.850(19) . ?
M4 O279 1.88(2) . ?
M4 O275 2.02(2) . ?
M4 O273 2.05(2) . ?
M4 O278 2.403(19) . ?
M5 O394 1.64(2) . ?
M5 O389 1.77(3) . ?
M5 O83 1.87(2) . ?
M5 O270 2.04(2) . ?
M5 O268 2.13(2) . ?
M5 O395 2.34(3) . ?
M6 O59 1.68(3) . ?
M6 O58 1.75(2) . ?
M6 O50 1.806(19) . ?
M6 O57 2.046(18) . ?
M6 O51 2.09(2) . ?
M6 O36 2.39(3) . ?
M7 O213 1.67(2) . ?
M7 O402 1.69(3) . ?
M7 O214 1.94(2) . ?
M7 O237 2.00(2) . ?
M7 O236 2.20(2) . ?
M7 O215 2.24(2) . ?
M8 O297 1.73(3) . ?
M8 O409 1.75(2) . ?
M8 O281 1.84(2) . ?
M8 O299 2.04(2) . ?
M8 O296 2.15(2) . ?
M8 O298 2.29(2) . ?
M9 O327 1.67(3) . ?
M9 O415 1.69(3) . ?
M9 O295 1.92(2) . ?
M9 O330 1.98(2) . ?
M9 O324 2.22(2) . ?
M9 O414 2.33(3) . ?
M9' O415 1.90(4) . ?
M9' O330 1.92(4) . ?
M9' O295 2.10(3) . ?
M9' O324 2.28(3) . ?
M10 O190 1.67(2) . ?
M10 O187 1.75(2) . ?
M10 O198 1.83(2) . ?
M10 O184 2.05(2) . ?
M10 O189 2.09(2) . ?
M11 O435 1.73(3) . ?
M11 O385 1.74(2) . ?
M11 O434 1.81(3) . ?
M11 O226 2.04(2) . ?
M11 O220 2.11(2) . ?
M11 O224 2.27(3) . ?
M12 O7 1.70(2) . ?
M12 O8 1.73(3) . ?
M12 O13 1.875(19) . ?
M12 O10 2.03(2) . ?
M12 O9 2.20(2) . ?
M12 O6 2.23(2) . ?
M13 O302 1.68(2) . ?
M13 O301 1.76(2) . ?
M13 O315 1.90(2) . ?
M13 O293 2.016(19) . ?
M13 O304 2.09(2) . ?
M13 O303 2.51(2) . ?
M14 O228 1.68(2) . ?
M14 O233 1.82(2) . ?
M14 O230 1.85(3) . ?
M14 O225 1.98(2) . ?
M14 O221 2.05(3) . ?
M14 O229 2.51(2) . ?
M15 O241 1.66(2) . ?
M15 O244 1.89(2) . ?
M15 O233 1.94(2) . ?
M15 O242 1.95(2) . ?
M15 O451 1.99(3) . ?
M15 O243 2.35(2) . ?
M16 O431 1.74(3) . ?
M16 O430 1.75(3) . ?
M16 O168 1.87(3) . ?
M16 O166 2.03(2) . ?
M16 O165 2.18(3) . ?
M16 O167 2.27(3) . ?
M17' O406 1.86(4) . ?
M17' O281 1.94(3) . ?
M17' O283 2.19(3) . ?
M17 O407 1.66(3) . ?
M17 O406 1.68(3) . ?
M17 O261 1.92(3) . ?
M17 O281 1.98(2) . ?
M17 O283 2.17(2) . ?
M17 O262 2.30(3) . ?
M18 O227 1.65(2) . ?
M18 O451 1.81(3) . ?
M18 O387 1.82(3) . ?
M18 O226 2.06(2) . ?
M18 O225 2.15(2) . ?
M18 O447 2.34(3) . ?
M19 O89 1.71(2) . ?
M19 O76 1.75(3) . ?
M19 O439 1.94(3) . ?
M19 O90 2.038(19) . ?
M19 O88 2.05(3) . ?
M19 O77 2.08(2) . ?
M20 O449 1.66(2) . ?
M20 O157 1.998(19) . ?
M20 O152 2.00(2) . ?
M20 O140 2.01(2) . ?
M20 O138 2.02(2) . ?
M20 O137 2.16(2) . ?
M20 O135 2.18(2) . ?
M21 O199 1.64(2) . ?
M21 O204 1.91(2) . ?
M21 O197 1.97(2) . ?
M21 O200 1.97(2) . ?
M21 O189 2.04(2) . ?
M21 O198 2.31(2) . ?
M24 O432 1.68(4) . ?
M24 O457 1.68(5) . ?
M24 O168 1.95(3) . ?
M24 O434 1.97(3) . ?
M24 O433 2.16(3) . ?
M24 O436 2.20(3) . ?
M25 O442 1.67(3) . ?
M25 O440 1.73(3) . ?
M25 O49 1.91(2) . ?
M25 O76 2.01(3) . ?
M25 O74 2.12(2) . ?
M25 O441 2.28(4) . ?
M26 O403 1.65(3) . ?
M26 O405 1.66(3) . ?
M26 O261 1.89(3) . ?
M26 O251 2.02(2) . ?
M26 O256 2.19(2) . ?
M26 O404 2.31(3) . ?
M25' O440 1.97(4) . ?
M26' O405 1.81(3) . ?
M26' O403 2.49(3) . ?
Ce1 O344 2.44(2) . ?
Ce1 O343 2.48(3) . ?
Ce1 O416 2.48(3) . ?
Ce1 O446 2.51(3) . ?
Ce1 O417 2.51(3) . ?
Ce1 O418 2.52(2) . ?
Ce1 O341 2.54(2) . ?
Ce1 O342 2.55(2) . ?
Ce1 O58 2.64(2) . ?
Ce2 O438 2.45(3) . ?
Ce2 O115 2.49(2) . ?
Ce2 O110 2.50(2) . ?
Ce2 O113 2.50(2) . ?
Ce2 O112 2.51(2) . ?
Ce2 O116 2.52(2) . ?
Ce2 O114 2.54(2) . ?
Ce2 O111 2.55(2) . ?
Ce2 O89 2.67(2) . ?
Ce3 O176 2.46(2) . ?
Ce3 O154 2.46(2) . ?
Ce3 O423 2.50(3) . ?
Ce3 O424 2.53(3) . ?
Ce3 O426 2.53(3) . ?
Ce3 O427 2.55(3) . ?
Ce3 O153 2.57(2) . ?
Ce3 O177 2.59(2) . ?
Ce3 O425 2.65(3) . ?
Ce4 O314 2.44(2) . ?
Ce4 O311 2.47(2) . ?
Ce4 O411 2.50(3) . ?
Ce4 O413 2.50(3) . ?
Ce4 O312 2.51(2) . ?
Ce4 O412 2.54(3) . ?
Ce4 O313 2.59(2) . ?
Ce4 O410 2.59(4) . ?
Ce4 O409 2.59(2) . ?
Ce5 O389 2.38(3) . ?
Ce5 O387 2.41(3) . ?
Ce5 O383 2.42(4) . ?
Ce5 O386 2.50(4) . ?
Ce5 O384 2.54(3) . ?
Ce5 O390 2.58(4) . ?
Ce5 O385 2.59(2) . ?
Ce5 O391 2.62(3) . ?
Ce5 O388 2.64(5) . ?
O2 C1 1.22(4) . ?
O6 C1 1.27(4) . ?
O94 C21 1.22(4) . ?
O98 C21 1.35(4) . ?
O215 C11 1.27(4) . ?
O384 O455 2.94(4) . ?
O429 C11 1.24(4) . ?
O438 O456 2.81(4) . ?
O446 O453 2.83(4) . ?
O452 C7 1.27(5) . ?
O453 C9 1.28(4) . ?
O454 C14 1.17(4) . ?
O455 C16 1.22(4) . ?
O456 C29 1.25(5) . ?
O530 C27 1.29(3) . ?
O551 C37 1.19(7) . ?
N1 C7 1.30(5) . ?
N1 C2 1.36(4) . ?
N4 C9 1.34(4) . ?
N4 C8 1.51(5) . ?
N5 C10 1.41(5) . ?
N6 C14 1.37(4) . ?
N6 C12 1.41(4) . ?
N7 C16 1.36(4) . ?
N7 C15 1.39(4) . ?
N8 C17 1.40(5) . ?
N11 C27 1.43(3) . ?
N11 C22 1.48(5) . ?
N15 C30 1.36(6) . ?
N18 C29 1.26(5) . ?
N18 C28 1.41(3) . ?
N19 C37 1.43(3) . ?
N19 C36 1.45(3) . ?
C1 C2 1.58(5) . ?
C2 C3 1.53(5) . ?
C3 C4 1.47(4) . ?
N2 C6 1.4200 . ?
N2 C4 1.4200 . ?
C4 C5 1.4200 . ?
C5 N3 1.4200 . ?
N3 C6 1.4200 . ?
C7 C8 1.51(5) . ?
C9 C10 1.45(6) . ?
C11 C12 1.56(4) . ?
C12 C13 1.53(5) . ?
C13 C18 1.40(5) . ?
C14 C15 1.56(5) . ?
C16 C17 1.46(5) . ?
N9 C20 1.4200 . ?
N9 C18 1.4200 . ?
C18 C19 1.4200 . ?
C19 N10 1.4200 . ?
N10 C20 1.4200 . ?
C21 C22 1.54(4) . ?
C22 C23 1.58(5) . ?
C23 C24 1.36(5) . ?
N12 C26 1.4200 . ?
N12 C24 1.4200 . ?
C24 C25 1.4200 . ?
C25 N13 1.4200 . ?
N13 C26 1.4200 . ?
C27 C28 1.52(3) . ?
C29 C30 1.52(3) . ?
C31 C36 1.49(3) . ?
C31 C32 1.51(3) . ?
N16 C32 1.4200 . ?
N16 C34 1.4200 . ?
C32 C33 1.4200 . ?
C33 N17 1.4200 . ?
N17 C34 1.4200 . ?

loop_
_geom_hbond_atom_site_label_D
_geom_hbond_atom_site_label_H
_geom_hbond_atom_site_label_A
_geom_hbond_distance_DH
_geom_hbond_distance_HA
_geom_hbond_distance_DA
_geom_hbond_angle_DHA
_geom_hbond_site_symmetry_A
_geom_hbond_publ_flag
N1 H1 O22^a 0.88 1.94 2.78(4) 159.5 . yes
N2 H2A O24^a 0.88 2.35 3.03(3) 133.6 . yes
N3 H3 O445 0.88 2.10 2.72(4) 126.6 . yes
N4 H4 O371 0.88 2.11 2.93(4) 154.8 . yes
N5 H5B O336 0.91 2.10 2.94(4) 152.3 . yes
N6 H6 O217^a 0.88 2.37 3.18(3) 153.8 . yes
N7 H7 O250^a 0.88 2.42 3.01(4) 124.4 . yes
N8 H8A O392 0.91 1.93 2.80(4) 159.8 . yes
N10 H10 O457 0.88 1.95 2.74(6) 148.7 . yes
N11 H11 O84^a 0.88 2.14 2.96(4) 155.7 . yes
N15 H15B O123^a 0.91 2.51 3.18(5) 131.1 . yes
N18 H18 O146^a 0.88 2.41 3.11(4) 136.1 . yes
N12 H12A O72^a 0.88 2.46 3.00(4) 120.2 . yes
